data_7025315
loop_
_publ_author_name
'Mereacre, Valeriu'
'Akhtar, Muhammad Nadeem'
'Lan, Yanhua'
'Ako, Ayuk M.'
'Cl\'erac, Rodolphe'
'Anson, Christopher E.'
'Powell, Annie K.'

_publ_section_title
;
 Structures and magnetic properties of Mn(III)&#x2084;Ln(III)&#x2084;
 aggregates with a &quot;square-in-square&quot; topology.
;
_journal_issue 20
_journal_name_full 'Dalton transactions (Cambridge, England : 2003)'
_journal_page_first 4918
_journal_page_last 4927
_journal_paper_doi 10.1039/b926899e
_journal_volume 39
_journal_year 2010
_chemical_formula_sum 'C77 H151.5 Dy4 Mn4 N18.5 O28'
_chemical_formula_weight 2654.43
_chemical_name_systematic
;
?
;
_space_group_IT_number 2
_symmetry_cell_setting triclinic
_symmetry_space_group_name_Hall '-P 1'
_symmetry_space_group_name_H-M 'P -1'
_atom_sites_solution_hydrogens geom
_atom_sites_solution_primary direct
_atom_sites_solution_secondary difmap
_audit_creation_method SHELXL-97
_cell_angle_alpha 82.459(1)
_cell_angle_beta 87.790(1)
_cell_angle_gamma 86.092(1)
_cell_formula_units_Z 6
_cell_length_a 16.2087(7)
_cell_length_b 25.1798(11)
_cell_length_c 40.1062(18)
_cell_measurement_reflns_used 33548
_cell_measurement_temperature 100(2)
_cell_measurement_theta_max 27.98
_cell_measurement_theta_min 2.28
_cell_volume 16182.1(12)
_computing_cell_refinement 'SMART-NT 5.6 (Bruker AXS Inc., 2000)'
_computing_data_collection 'SMART-NT 5.6 (Bruker AXS Inc., 2000)'
_computing_data_reduction 'SAINT+ 6.0 (Bruker AXS Inc., 2000)'
_computing_molecular_graphics 'Diamond 2.1 (Crystal Impact, 1998)'
_computing_publication_material 'SHELXTL 6.14 (BrukerAXS Inc., 2003)'
_computing_structure_refinement 'SHELXTL 6.14 (BrukerAXS Inc., 2003)'
_computing_structure_solution 'SHELXTL 6.14 (BrukerAXS Inc., 2003)'
_diffrn_ambient_temperature 100(2)
_diffrn_detector_area_resol_mean 8.333
_diffrn_measured_fraction_theta_full 0.986
_diffrn_measured_fraction_theta_max 0.882
_diffrn_measurement_device_type 'Bruker SMART Apex'
_diffrn_measurement_method 'CCD area detector'
_diffrn_radiation_monochromator graphite
_diffrn_radiation_source 'rotating anode'
_diffrn_radiation_type MoK\a
_diffrn_radiation_wavelength 0.71073
_diffrn_reflns_av_R_equivalents 0.0319
_diffrn_reflns_av_sigmaI/netI 0.0726
_diffrn_reflns_limit_h_max 21
_diffrn_reflns_limit_h_min -21
_diffrn_reflns_limit_k_max 20
_diffrn_reflns_limit_k_min -33
_diffrn_reflns_limit_l_max 50
_diffrn_reflns_limit_l_min -47
_diffrn_reflns_number 82691
_diffrn_reflns_theta_full 25.00
_diffrn_reflns_theta_max 28.09
_diffrn_reflns_theta_min 1.65
_exptl_absorpt_coefficient_mu 3.260
_exptl_absorpt_correction_T_max 0.746
_exptl_absorpt_correction_T_min 0.624
_exptl_absorpt_correction_type multi-scan
_exptl_absorpt_process_details 'SADABS (Bruker AXS Inc., 2000)'
_exptl_crystal_colour 'pale browm'
_exptl_crystal_density_diffrn 1.634
_exptl_crystal_density_method 'not measured'
_exptl_crystal_description block
_exptl_crystal_F_000 7986
_exptl_crystal_size_max 0.20
_exptl_crystal_size_mid 0.16
_exptl_crystal_size_min 0.11
_platon_squeeze_details
;
A.L. Spek, Acta Cryst., 1990, A46, C34
;
_refine_diff_density_max 2.533
_refine_diff_density_min -1.309
_refine_diff_density_rms 0.150
_refine_ls_extinction_method none
_refine_ls_goodness_of_fit_ref 0.988
_refine_ls_hydrogen_treatment mixed
_refine_ls_matrix_type userblock
_refine_ls_number_parameters 3469
_refine_ls_number_reflns 69520
_refine_ls_number_restraints 28
_refine_ls_restrained_S_all 0.989
_refine_ls_R_factor_all 0.0797
_refine_ls_R_factor_gt 0.0440
_refine_ls_shift/su_max 0.003
_refine_ls_shift/su_mean 0.000
_refine_ls_structure_factor_coef Fsqd
_refine_ls_weighting_details 'calc w=1/[\s^2^(Fo^2^)+(0.0402P)^2^+0.0000P] where P=(Fo^2^+2Fc^2^)/3'
_refine_ls_weighting_scheme calc
_refine_ls_wR_factor_gt 0.0882
_refine_ls_wR_factor_ref 0.0943
_reflns_number_gt 45637
_reflns_number_total 69520
_reflns_threshold_expression >2sigma(I)
_cod_data_source_file b926899e.txt
_cod_data_source_block 1001as
_cod_database_code 7025315

loop_
_symmetry_equiv_pos_as_xyz
'x, y, z'
'-x, -y, -z'

loop_
_atom_site_label
_atom_site_type_symbol
_atom_site_fract_x
_atom_site_fract_y
_atom_site_fract_z
_atom_site_U_iso_or_equiv
_atom_site_adp_type
_atom_site_occupancy
_atom_site_symmetry_multiplicity
_atom_site_calc_flag
_atom_site_refinement_flags
_atom_site_disorder_assembly
_atom_site_disorder_group
Dy1 Dy 0.518845(16) 0.728534(10) 0.283144(7) 0.02305(6) Uani 1 1 d . A .
Dy2 Dy 0.500202(16) 0.888441(10) 0.270041(7) 0.02559(6) Uani 1 1 d . A .
Dy3 Dy 0.287084(16) 0.894083(10) 0.225030(7) 0.02188(6) Uani 1 1 d . A .
Dy4 Dy 0.302254(16) 0.733662(10) 0.238044(7) 0.02407(6) Uani 1 1 d . A .
Mn1 Mn 0.67797(5) 0.81047(3) 0.27330(2) 0.0286(2) Uani 1 1 d . A .
Mn2 Mn 0.35267(5) 0.99029(3) 0.26767(2) 0.0286(2) Uani 1 1 d . A .
Mn3 Mn 0.20187(5) 0.81433(3) 0.17597(2) 0.02554(19) Uani 1 1 d . A .
Mn4 Mn 0.38035(5) 0.63262(3) 0.29444(2) 0.0280(2) Uani 1 1 d . A .
O1 O 0.5582(2) 0.80859(14) 0.25179(10) 0.0251(9) Uani 1 1 d D . .
H1 H 0.557(4) 0.805(2) 0.2298(9) 0.030 Uiso 1 1 d D . .
O2 O 0.3566(2) 0.90222(14) 0.27366(10) 0.0242(9) Uani 1 1 d D . .
H2 H 0.347(4) 0.898(2) 0.2949(9) 0.029 Uiso 1 1 d D . .
O3 O 0.3172(2) 0.81273(15) 0.20212(10) 0.0253(9) Uani 1 1 d D . .
H3 H 0.360(3) 0.814(2) 0.1889(13) 0.030 Uiso 1 1 d D . .
O4 O 0.3758(2) 0.71943(14) 0.28788(10) 0.0240(9) Uani 1 1 d D . .
H4 H 0.355(3) 0.733(2) 0.3042(11) 0.029 Uiso 1 1 d D . .
N21 N 0.4633(3) 0.80839(17) 0.30896(12) 0.0248(10) Uani 1 1 d . . .
N22A N 0.4067(5) 0.8112(3) 0.3284(2) 0.0287(19) Uiso 0.64 1 d P A 1
N23A N 0.3496(7) 0.8141(4) 0.3450(3) 0.061(3) Uiso 0.64 1 d P A 1
N22B N 0.4415(10) 0.8081(6) 0.3385(4) 0.033(4) Uiso 0.36 1 d P A 2
N23B N 0.4305(12) 0.8066(7) 0.3676(5) 0.064(5) Uiso 0.36 1 d P A 2
N31 N 0.4382(3) 0.88868(17) 0.21499(12) 0.0234(10) Uani 1 1 d . . .
N32A N 0.4751(11) 0.8762(8) 0.1913(5) 0.037(5) Uiso 0.36 1 d P A 1
N33A N 0.5062(12) 0.8591(8) 0.1705(5) 0.066(5) Uiso 0.36 1 d P A 1
N32B N 0.4735(6) 0.8959(4) 0.1874(2) 0.030(2) Uiso 0.64 1 d P A 2
N33B N 0.5068(7) 0.9037(5) 0.1615(3) 0.074(3) Uiso 0.64 1 d P A 2
N41 N 0.2533(3) 0.81341(17) 0.26518(12) 0.0248(10) Uani 1 1 d . . .
N42A N 0.1918(5) 0.8138(3) 0.28486(18) 0.0194(15) Uiso 0.64 1 d P A 1
N43A N 0.1359(5) 0.8140(3) 0.3027(2) 0.0323(18) Uiso 0.64 1 d P A 1
N42B N 0.2368(12) 0.8134(7) 0.2908(5) 0.047(4) Uiso 0.36 1 d P A 2
N43B N 0.2414(16) 0.8163(10) 0.3208(7) 0.110(8) Uiso 0.36 1 d P A 2
N51 N 0.4542(3) 0.73254(17) 0.22717(12) 0.0247(10) Uani 1 1 d . . .
N52 N 0.4904(3) 0.7261(3) 0.20158(15) 0.0487(16) Uani 1 1 d . A .
N53 N 0.5272(5) 0.7161(4) 0.1781(2) 0.108(3) Uani 1 1 d . . .
N1 N 0.7716(3) 0.81730(19) 0.31771(13) 0.0323(12) Uani 1 1 d . . .
C1 C 0.7459(4) 0.7730(3) 0.34274(19) 0.0455(18) Uani 1 1 d . . .
H1A H 0.7542 0.7820 0.3656 0.055 Uiso 1 1 calc R . .
H1B H 0.7811 0.7401 0.3398 0.055 Uiso 1 1 calc R . .
C2 C 0.6548(4) 0.7622(2) 0.33922(16) 0.0347(15) Uani 1 1 d . A .
H2A H 0.6412 0.7297 0.3546 0.042 Uiso 1 1 calc R . .
H2B H 0.6191 0.7929 0.3457 0.042 Uiso 1 1 calc R . .
O5 O 0.6392(2) 0.75482(14) 0.30626(10) 0.0265(9) Uani 1 1 d . . .
C3 C 0.7412(5) 0.8695(2) 0.32974(19) 0.0486(19) Uani 1 1 d . . .
H3A H 0.7193 0.8620 0.3531 0.058 Uiso 1 1 calc R . .
H3B H 0.7886 0.8922 0.3300 0.058 Uiso 1 1 calc R . .
C4 C 0.6774(5) 0.8990(3) 0.3093(3) 0.073(3) Uani 1 1 d . A .
H4A H 0.6442 0.9230 0.3231 0.087 Uiso 1 1 calc R . .
H4B H 0.7040 0.9219 0.2904 0.087 Uiso 1 1 calc R . .
O6 O 0.6246(2) 0.86584(14) 0.29611(11) 0.0311(10) Uani 1 1 d . . .
C5 C 0.8641(4) 0.8144(3) 0.3092(2) 0.051(2) Uani 1 1 d . . .
C6 C 0.9157(4) 0.8172(3) 0.33973(18) 0.0483(19) Uani 1 1 d . . .
H6A H 0.9064 0.7863 0.3566 0.072 Uiso 1 1 calc R . .
H6B H 0.8996 0.8504 0.3493 0.072 Uiso 1 1 calc R . .
H6C H 0.9745 0.8169 0.3329 0.072 Uiso 1 1 calc R . .
C7 C 0.8801(5) 0.8622(5) 0.2823(2) 0.108(4) Uani 1 1 d . . .
H7A H 0.8458 0.8606 0.2628 0.162 Uiso 1 1 calc R . .
H7B H 0.9387 0.8605 0.2751 0.162 Uiso 1 1 calc R . .
H7C H 0.8661 0.8958 0.2916 0.162 Uiso 1 1 calc R . .
C8 C 0.8883(5) 0.7648(5) 0.2940(3) 0.151(7) Uani 1 1 d . . .
H8A H 0.8786 0.7334 0.3105 0.226 Uiso 1 1 calc R . .
H8B H 0.9471 0.7645 0.2873 0.226 Uiso 1 1 calc R . .
H8C H 0.8552 0.7638 0.2741 0.226 Uiso 1 1 calc R . .
N2 N 0.3881(3) 1.07843(18) 0.23945(14) 0.0377(13) Uani 1 1 d . . .
C9 C 0.4791(4) 1.0711(2) 0.2341(2) 0.0483(19) Uani 1 1 d . . .
H9A H 0.5050 1.1039 0.2384 0.058 Uiso 1 1 calc R . .
H9B H 0.4917 1.0657 0.2104 0.058 Uiso 1 1 calc R . .
C10 C 0.5152(4) 1.0237(2) 0.2569(2) 0.0483(19) Uani 1 1 d . A .
H10A H 0.5730 1.0149 0.2497 0.058 Uiso 1 1 calc R . .
H10B H 0.5153 1.0325 0.2803 0.058 Uiso 1 1 calc R . .
O7 O 0.4667(2) 0.97912(14) 0.25558(11) 0.0320(10) Uani 1 1 d . . .
C11 C 0.3467(4) 1.0772(2) 0.20714(17) 0.0400(16) Uani 1 1 d . . .
H11A H 0.3737 1.1014 0.1892 0.048 Uiso 1 1 calc R . .
H11B H 0.2880 1.0903 0.2093 0.048 Uiso 1 1 calc R . .
C12 C 0.3514(4) 1.0202(2) 0.19734(16) 0.0347(15) Uani 1 1 d . A .
H12A H 0.3206 1.0199 0.1765 0.042 Uiso 1 1 calc R . .
H12B H 0.4098 1.0082 0.1929 0.042 Uiso 1 1 calc R . .
O8 O 0.3166(2) 0.98441(14) 0.22401(10) 0.0266(9) Uani 1 1 d . . .
C13 C 0.3626(5) 1.1286(3) 0.2546(2) 0.052(2) Uani 1 1 d . . .
C14 C 0.4071(6) 1.1272(3) 0.2871(2) 0.088(3) Uani 1 1 d . . .
H14A H 0.3951 1.0944 0.3020 0.132 Uiso 1 1 calc R . .
H14B H 0.3882 1.1586 0.2981 0.132 Uiso 1 1 calc R . .
H14C H 0.4668 1.1276 0.2824 0.132 Uiso 1 1 calc R . .
C15 C 0.3803(5) 1.1795(2) 0.2316(2) 0.068(3) Uani 1 1 d . . .
H15A H 0.3515 1.1803 0.2105 0.102 Uiso 1 1 calc R . .
H15B H 0.4400 1.1803 0.2269 0.102 Uiso 1 1 calc R . .
H15C H 0.3609 1.2108 0.2426 0.102 Uiso 1 1 calc R . .
C16 C 0.2702(5) 1.1294(3) 0.2632(2) 0.074(3) Uani 1 1 d . . .
H16A H 0.2394 1.1309 0.2425 0.111 Uiso 1 1 calc R . .
H16B H 0.2536 1.1610 0.2744 0.111 Uiso 1 1 calc R . .
H16C H 0.2580 1.0968 0.2783 0.111 Uiso 1 1 calc R . .
N3 N 0.0532(3) 0.81127(18) 0.17248(12) 0.0275(11) Uani 1 1 d . . .
C17 C 0.0277(4) 0.8609(2) 0.18755(15) 0.0318(14) Uani 1 1 d . . .
H17A H -0.0295 0.8585 0.1969 0.038 Uiso 1 1 calc R . .
H17B H 0.0283 0.8922 0.1698 0.038 Uiso 1 1 calc R . .
C18 C 0.0849(3) 0.8691(2) 0.21523(15) 0.0297(14) Uani 1 1 d . A .
H18A H 0.0681 0.9031 0.2242 0.036 Uiso 1 1 calc R . .
H18B H 0.0817 0.8393 0.2338 0.036 Uiso 1 1 calc R . .
O9 O 0.1670(2) 0.87086(14) 0.20167(9) 0.0241(8) Uani 1 1 d . . .
C19 C 0.0332(4) 0.7642(2) 0.19719(17) 0.0355(15) Uani 1 1 d . . .
H19A H -0.0076 0.7433 0.1877 0.043 Uiso 1 1 calc R . .
H19B H 0.0084 0.7766 0.2180 0.043 Uiso 1 1 calc R . .
C20 C 0.1114(4) 0.7285(2) 0.20560(17) 0.0360(15) Uani 1 1 d . A .
H20A H 0.1005 0.7021 0.2256 0.043 Uiso 1 1 calc R . .
H20B H 0.1280 0.7084 0.1865 0.043 Uiso 1 1 calc R . .
O10 O 0.1758(2) 0.76002(14) 0.21210(10) 0.0270(9) Uani 1 1 d . . .
C21 C 0.0165(4) 0.8113(3) 0.13818(16) 0.0367(15) Uani 1 1 d . . .
C22 C 0.0392(5) 0.7572(3) 0.12592(19) 0.054(2) Uani 1 1 d . . .
H22A H 0.0146 0.7287 0.1414 0.081 Uiso 1 1 calc R . .
H22B H 0.0995 0.7507 0.1252 0.081 Uiso 1 1 calc R . .
H22C H 0.0179 0.7574 0.1033 0.081 Uiso 1 1 calc R . .
C23 C -0.0778(4) 0.8220(3) 0.13987(18) 0.0462(18) Uani 1 1 d . . .
H23A H -0.0915 0.8567 0.1479 0.069 Uiso 1 1 calc R . .
H23B H -0.1022 0.7935 0.1554 0.069 Uiso 1 1 calc R . .
H23C H -0.0998 0.8225 0.1174 0.069 Uiso 1 1 calc R . .
C24 C 0.0543(4) 0.8539(3) 0.11327(17) 0.0457(18) Uani 1 1 d . . .
H24A H 0.0409 0.8893 0.1205 0.069 Uiso 1 1 calc R . .
H24B H 0.0320 0.8532 0.0910 0.069 Uiso 1 1 calc R . .
H24C H 0.1145 0.8469 0.1122 0.069 Uiso 1 1 calc R . .
N4 N 0.4091(3) 0.54343(18) 0.27536(15) 0.0398(14) Uani 1 1 d . . .
C25 C 0.3713(4) 0.5504(2) 0.24230(19) 0.0441(18) Uani 1 1 d . . .
H25A H 0.3417 0.5181 0.2398 0.053 Uiso 1 1 calc R . .
H25B H 0.4153 0.5541 0.2245 0.053 Uiso 1 1 calc R . .
C26 C 0.3120(5) 0.5987(3) 0.2379(2) 0.059(2) Uani 1 1 d . A .
H26A H 0.2998 0.6079 0.2138 0.071 Uiso 1 1 calc R . .
H26B H 0.2594 0.5903 0.2503 0.071 Uiso 1 1 calc R . .
O11 O 0.3431(2) 0.64238(14) 0.24951(10) 0.0296(9) Uani 1 1 d . . .
C27 C 0.5009(4) 0.5459(2) 0.26967(19) 0.0419(17) Uani 1 1 d . . .
H27A H 0.5290 0.5317 0.2908 0.050 Uiso 1 1 calc R . .
H27B H 0.5198 0.5230 0.2523 0.050 Uiso 1 1 calc R . .
C28 C 0.5241(4) 0.6016(3) 0.2588(2) 0.0485(19) Uani 1 1 d . A .
H28A H 0.5851 0.6020 0.2570 0.058 Uiso 1 1 calc R . .
H28B H 0.5023 0.6139 0.2361 0.058 Uiso 1 1 calc R . .
O12 O 0.4935(2) 0.63776(14) 0.28109(10) 0.0291(9) Uani 1 1 d . . .
C29 C 0.3862(5) 0.4935(3) 0.2980(2) 0.061(2) Uani 1 1 d . . .
C30 C 0.4194(7) 0.4937(3) 0.3327(2) 0.090(3) Uani 1 1 d . . .
H30A H 0.3979 0.5263 0.3418 0.135 Uiso 1 1 calc R . .
H30B H 0.4800 0.4928 0.3312 0.135 Uiso 1 1 calc R . .
H30C H 0.4020 0.4621 0.3475 0.135 Uiso 1 1 calc R . .
C31 C 0.4191(5) 0.4420(3) 0.2843(2) 0.069(3) Uani 1 1 d . . .
H31A H 0.4797 0.4405 0.2832 0.104 Uiso 1 1 calc R . .
H31B H 0.3981 0.4416 0.2618 0.104 Uiso 1 1 calc R . .
H31C H 0.4005 0.4109 0.2993 0.104 Uiso 1 1 calc R . .
C32 C 0.2917(5) 0.4937(3) 0.3014(3) 0.095(4) Uani 1 1 d . . .
H32A H 0.2700 0.5263 0.3105 0.143 Uiso 1 1 calc R . .
H32B H 0.2759 0.4621 0.3166 0.143 Uiso 1 1 calc R . .
H32C H 0.2687 0.4930 0.2792 0.143 Uiso 1 1 calc R . .
O13 O 0.7300(2) 0.75727(16) 0.24712(11) 0.0339(10) Uani 1 1 d . . .
O14 O 0.6329(2) 0.69725(14) 0.25036(10) 0.0272(9) Uani 1 1 d . . .
C33 C 0.7009(4) 0.7145(2) 0.23978(16) 0.0306(14) Uani 1 1 d . A .
C34 C 0.7548(4) 0.6857(3) 0.21477(17) 0.0402(16) Uani 1 1 d . . .
C35 C 0.7213(4) 0.6321(3) 0.21013(19) 0.0475(18) Uani 1 1 d . A .
H35A H 0.6649 0.6382 0.2018 0.071 Uiso 1 1 calc R . .
H35B H 0.7207 0.6088 0.2317 0.071 Uiso 1 1 calc R . .
H35C H 0.7567 0.6148 0.1938 0.071 Uiso 1 1 calc R . .
C36 C 0.8428(4) 0.6771(3) 0.2276(2) 0.069(3) Uani 1 1 d . A .
H36A H 0.8637 0.7119 0.2303 0.104 Uiso 1 1 calc R . .
H36B H 0.8785 0.6598 0.2114 0.104 Uiso 1 1 calc R . .
H36C H 0.8427 0.6542 0.2493 0.104 Uiso 1 1 calc R . .
C37 C 0.7537(6) 0.7225(3) 0.1815(2) 0.081(3) Uani 1 1 d . A .
H37A H 0.7753 0.7569 0.1847 0.121 Uiso 1 1 calc R . .
H37B H 0.6968 0.7287 0.1738 0.121 Uiso 1 1 calc R . .
H37C H 0.7883 0.7058 0.1647 0.121 Uiso 1 1 calc R . .
O15 O 0.7175(2) 0.86268(15) 0.23676(11) 0.0338(10) Uani 1 1 d . . .
O16 O 0.6053(2) 0.91998(15) 0.23078(11) 0.0335(10) Uani 1 1 d . . .
C38 C 0.6767(4) 0.9049(2) 0.22237(18) 0.0379(16) Uani 1 1 d . A .
C39 C 0.7211(5) 0.9359(3) 0.1920(2) 0.056(2) Uani 1 1 d . . .
C40 C 0.6722(5) 0.9885(3) 0.1806(2) 0.058(2) Uani 1 1 d . A .
H40A H 0.7007 1.0077 0.1611 0.087 Uiso 1 1 calc R . .
H40B H 0.6676 1.0107 0.1990 0.087 Uiso 1 1 calc R . .
H40C H 0.6167 0.9810 0.1743 0.087 Uiso 1 1 calc R . .
C41 C 0.7258(6) 0.8994(3) 0.1641(2) 0.076(3) Uani 1 1 d . A .
H41A H 0.7533 0.9175 0.1440 0.113 Uiso 1 1 calc R . .
H41B H 0.6697 0.8918 0.1587 0.113 Uiso 1 1 calc R . .
H41C H 0.7572 0.8657 0.1718 0.113 Uiso 1 1 calc R . .
C42 C 0.8063(5) 0.9470(4) 0.2019(3) 0.101(4) Uani 1 1 d . A .
H42A H 0.8349 0.9667 0.1826 0.152 Uiso 1 1 calc R . .
H42B H 0.8377 0.9130 0.2089 0.152 Uiso 1 1 calc R . .
H42C H 0.8018 0.9686 0.2206 0.152 Uiso 1 1 calc R . .
O17 O 0.3815(3) 0.99424(16) 0.31402(11) 0.0379(11) Uani 1 1 d . . .
O18 O 0.4808(3) 0.92666(15) 0.32154(11) 0.0354(10) Uani 1 1 d . . .
C43 C 0.4348(4) 0.9635(2) 0.33173(18) 0.0384(16) Uani 1 1 d . A .
C44 C 0.4378(4) 0.9735(3) 0.36837(19) 0.0465(18) Uani 1 1 d . . .
C45 C 0.5231(5) 0.9570(5) 0.3817(2) 0.098(4) Uani 1 1 d . A .
H45A H 0.5248 0.9641 0.4051 0.147 Uiso 1 1 calc R . .
H45B H 0.5642 0.9776 0.3680 0.147 Uiso 1 1 calc R . .
H45C H 0.5355 0.9186 0.3806 0.147 Uiso 1 1 calc R . .
C46 C 0.4166(7) 1.0321(4) 0.3717(2) 0.098(4) Uani 1 1 d . A .
H46A H 0.4195 1.0377 0.3953 0.147 Uiso 1 1 calc R . .
H46B H 0.3605 1.0422 0.3638 0.147 Uiso 1 1 calc R . .
H46C H 0.4561 1.0541 0.3580 0.147 Uiso 1 1 calc R . .
C47 C 0.3725(6) 0.9418(4) 0.3875(2) 0.091(3) Uani 1 1 d . A .
H47A H 0.3722 0.9474 0.4112 0.136 Uiso 1 1 calc R . .
H47B H 0.3842 0.9036 0.3856 0.136 Uiso 1 1 calc R . .
H47C H 0.3184 0.9537 0.3781 0.136 Uiso 1 1 calc R . .
O19 O 0.2385(2) 0.99660(15) 0.28392(10) 0.0309(9) Uani 1 1 d . . .
O20 O 0.1831(2) 0.93314(14) 0.25907(9) 0.0248(9) Uani 1 1 d . . .
C48 C 0.1807(4) 0.9668(2) 0.27906(15) 0.0271(13) Uani 1 1 d . A .
C49 C 0.1048(4) 0.9733(2) 0.30287(16) 0.0349(15) Uani 1 1 d . . .
C50 C 0.0809(4) 1.0325(2) 0.30480(18) 0.0477(19) Uani 1 1 d . A .
H50A H 0.0639 1.0500 0.2826 0.072 Uiso 1 1 calc R . .
H50B H 0.1286 1.0498 0.3118 0.072 Uiso 1 1 calc R . .
H50C H 0.0350 1.0356 0.3212 0.072 Uiso 1 1 calc R . .
C51 C 0.1303(5) 0.9453(3) 0.33695(17) 0.056(2) Uani 1 1 d . A .
H51A H 0.1448 0.9072 0.3354 0.084 Uiso 1 1 calc R . .
H51B H 0.0844 0.9485 0.3533 0.084 Uiso 1 1 calc R . .
H51C H 0.1784 0.9619 0.3442 0.084 Uiso 1 1 calc R . .
C52 C 0.0316(4) 0.9455(3) 0.2917(2) 0.057(2) Uani 1 1 d . A .
H52A H 0.0480 0.9076 0.2904 0.085 Uiso 1 1 calc R . .
H52B H 0.0146 0.9629 0.2695 0.085 Uiso 1 1 calc R . .
H52C H -0.0146 0.9481 0.3080 0.085 Uiso 1 1 calc R . .
O21 O 0.2382(2) 0.86570(15) 0.13890(10) 0.0296(9) Uani 1 1 d . . .
O22 O 0.2998(2) 0.92387(14) 0.16651(10) 0.0278(9) Uani 1 1 d . . .
C53 C 0.2803(4) 0.9070(2) 0.13989(16) 0.0313(14) Uani 1 1 d . A .
C54 C 0.3088(4) 0.9341(2) 0.10552(16) 0.0362(15) Uani 1 1 d . . .
C55 C 0.3789(4) 0.8967(3) 0.09344(18) 0.0471(18) Uani 1 1 d . A .
H55A H 0.3579 0.8615 0.0919 0.071 Uiso 1 1 calc R . .
H55B H 0.4237 0.8926 0.1095 0.071 Uiso 1 1 calc R . .
H55C H 0.3998 0.9121 0.0713 0.071 Uiso 1 1 calc R . .
C56 C 0.2359(5) 0.9395(3) 0.08119(18) 0.054(2) Uani 1 1 d . A .
H56A H 0.2165 0.9039 0.0797 0.082 Uiso 1 1 calc R . .
H56B H 0.2545 0.9556 0.0588 0.082 Uiso 1 1 calc R . .
H56C H 0.1906 0.9624 0.0896 0.082 Uiso 1 1 calc R . .
C57 C 0.3403(5) 0.9894(3) 0.10789(17) 0.0499(19) Uani 1 1 d . A .
H57A H 0.3864 0.9855 0.1233 0.075 Uiso 1 1 calc R . .
H57B H 0.2954 1.0126 0.1163 0.075 Uiso 1 1 calc R . .
H57C H 0.3593 1.0053 0.0856 0.075 Uiso 1 1 calc R . .
O23 O 0.2402(3) 0.76027(15) 0.14719(10) 0.0332(10) Uani 1 1 d . . .
O24 O 0.3137(3) 0.70253(15) 0.18420(11) 0.0337(10) Uani 1 1 d . . .
C58 C 0.2901(4) 0.7191(2) 0.15513(17) 0.0334(15) Uani 1 1 d . A .
C59 C 0.3215(4) 0.6897(3) 0.12538(18) 0.0412(16) Uani 1 1 d . . .
C60 C 0.3608(6) 0.6356(3) 0.1375(2) 0.073(3) Uani 1 1 d . A .
H60A H 0.3186 0.6125 0.1483 0.110 Uiso 1 1 calc R . .
H60B H 0.4030 0.6392 0.1538 0.110 Uiso 1 1 calc R . .
H60C H 0.3867 0.6196 0.1184 0.110 Uiso 1 1 calc R . .
C61 C 0.3912(6) 0.7240(3) 0.1082(2) 0.085(3) Uani 1 1 d . A .
H61A H 0.4150 0.7074 0.0889 0.127 Uiso 1 1 calc R . .
H61B H 0.4344 0.7258 0.1243 0.127 Uiso 1 1 calc R . .
H61C H 0.3681 0.7603 0.1004 0.127 Uiso 1 1 calc R . .
C62 C 0.2542(6) 0.6867(4) 0.1014(2) 0.082(3) Uani 1 1 d . A .
H62A H 0.2107 0.6651 0.1127 0.123 Uiso 1 1 calc R . .
H62B H 0.2770 0.6699 0.0820 0.123 Uiso 1 1 calc R . .
H62C H 0.2309 0.7229 0.0937 0.123 Uiso 1 1 calc R . .
O25 O 0.2672(2) 0.62823(15) 0.31183(11) 0.0331(10) Uani 1 1 d . . .
O26 O 0.2030(2) 0.69467(15) 0.27749(10) 0.0302(9) Uani 1 1 d . . .
C63 C 0.2041(4) 0.6590(2) 0.30212(16) 0.0304(14) Uani 1 1 d . A .
C64 C 0.1245(4) 0.6507(2) 0.32401(16) 0.0350(15) Uani 1 1 d . . .
C65A C 0.1177(9) 0.5922(5) 0.3374(4) 0.043(4) Uiso 0.50 1 d P A 1
H65A H 0.0666 0.5880 0.3512 0.064 Uiso 0.50 1 calc PR A 1
H65B H 0.1654 0.5794 0.3513 0.064 Uiso 0.50 1 calc PR A 1
H65C H 0.1166 0.5711 0.3186 0.064 Uiso 0.50 1 calc PR A 1
C66A C 0.0473(10) 0.6727(6) 0.3036(4) 0.057(4) Uiso 0.50 1 d P A 1
H66A H 0.0532 0.7104 0.2947 0.086 Uiso 0.50 1 calc PR A 1
H66B H -0.0023 0.6698 0.3184 0.086 Uiso 0.50 1 calc PR A 1
H66C H 0.0421 0.6517 0.2850 0.086 Uiso 0.50 1 calc PR A 1
C67A C 0.1336(9) 0.6841(5) 0.3539(4) 0.043(3) Uiso 0.50 1 d P A 1
H67A H 0.1370 0.7221 0.3451 0.064 Uiso 0.50 1 calc PR A 1
H67B H 0.1839 0.6712 0.3660 0.064 Uiso 0.50 1 calc PR A 1
H67C H 0.0854 0.6800 0.3694 0.064 Uiso 0.50 1 calc PR A 1
C65B C 0.1349(10) 0.5996(6) 0.3509(4) 0.053(4) Uiso 0.50 1 d P A 2
H65D H 0.1491 0.5679 0.3396 0.080 Uiso 0.50 1 calc PR A 2
H65E H 0.0829 0.5948 0.3639 0.080 Uiso 0.50 1 calc PR A 2
H65F H 0.1791 0.6043 0.3661 0.080 Uiso 0.50 1 calc PR A 2
C66B C 0.0547(8) 0.6398(5) 0.3003(3) 0.038(3) Uiso 0.50 1 d P A 2
H66D H 0.0689 0.6061 0.2911 0.057 Uiso 0.50 1 calc PR A 2
H66E H 0.0494 0.6693 0.2818 0.057 Uiso 0.50 1 calc PR A 2
H66F H 0.0021 0.6373 0.3132 0.057 Uiso 0.50 1 calc PR A 2
C67B C 0.0995(11) 0.6999(6) 0.3390(4) 0.061(4) Uiso 0.50 1 d P A 2
H67D H 0.0937 0.7303 0.3211 0.092 Uiso 0.50 1 calc PR A 2
H67E H 0.1416 0.7067 0.3545 0.092 Uiso 0.50 1 calc PR A 2
H67F H 0.0464 0.6955 0.3513 0.092 Uiso 0.50 1 calc PR A 2
O27 O 0.4106(2) 0.62573(15) 0.34139(10) 0.0316(10) Uani 1 1 d . . .
O28 O 0.5037(2) 0.68788(15) 0.33968(10) 0.0309(9) Uani 1 1 d . . .
C68 C 0.4589(4) 0.6534(2) 0.35515(15) 0.0299(14) Uani 1 1 d . A .
C69 C 0.4565(4) 0.6451(3) 0.39376(17) 0.0400(16) Uani 1 1 d . . .
C70 C 0.4461(4) 0.5860(3) 0.40716(18) 0.053(2) Uani 1 1 d . A .
H70A H 0.4945 0.5641 0.4003 0.079 Uiso 1 1 calc R . .
H70B H 0.3963 0.5742 0.3980 0.079 Uiso 1 1 calc R . .
H70C H 0.4409 0.5819 0.4318 0.079 Uiso 1 1 calc R . .
C71 C 0.3810(4) 0.6792(3) 0.40430(18) 0.0483(18) Uani 1 1 d . A .
H71A H 0.3880 0.7170 0.3959 0.072 Uiso 1 1 calc R . .
H71B H 0.3753 0.6748 0.4289 0.072 Uiso 1 1 calc R . .
H71C H 0.3314 0.6677 0.3948 0.072 Uiso 1 1 calc R . .
C72 C 0.5347(4) 0.6633(3) 0.40733(18) 0.053(2) Uani 1 1 d . A .
H72A H 0.5409 0.7012 0.3988 0.079 Uiso 1 1 calc R . .
H72B H 0.5827 0.6416 0.4000 0.079 Uiso 1 1 calc R . .
H72C H 0.5309 0.6591 0.4320 0.079 Uiso 1 1 calc R . .
Dy5 Dy 0.688580(17) 0.179869(10) 0.419073(7) 0.02740(6) Uani 1 1 d . B .
Dy6 Dy 0.668770(17) 0.336856(11) 0.390267(8) 0.03075(7) Uani 1 1 d . B .
Dy7 Dy 0.879798(17) 0.354559(10) 0.432680(7) 0.02593(6) Uani 1 1 d . B .
Dy8 Dy 0.901445(17) 0.196185(10) 0.462391(7) 0.02376(6) Uani 1 1 d . B .
Mn5 Mn 0.50958(6) 0.25773(4) 0.40852(3) 0.0365(2) Uani 1 1 d . B .
Mn6 Mn 0.79972(5) 0.43332(3) 0.36490(2) 0.0293(2) Uani 1 1 d . B .
Mn7 Mn 0.97361(5) 0.29305(3) 0.50264(2) 0.02607(19) Uani 1 1 d . B .
Mn8 Mn 0.84864(5) 0.08641(3) 0.42953(2) 0.0270(2) Uani 1 1 d . B .
O29 O 0.6295(2) 0.26453(15) 0.42893(11) 0.0309(10) Uani 1 1 d D . .
H29 H 0.626(4) 0.266(2) 0.4500(9) 0.037 Uiso 1 1 d D . .
O30 O 0.8103(2) 0.34862(14) 0.38332(10) 0.0268(9) Uani 1 1 d D . .
H30 H 0.844(3) 0.3250(19) 0.3780(15) 0.032 Uiso 1 1 d D . .
O31 O 0.8639(2) 0.28340(15) 0.47542(10) 0.0263(9) Uani 1 1 d D . .
H31 H 0.828(3) 0.285(2) 0.4907(12) 0.032 Uiso 1 1 d D . .
O32 O 0.8339(2) 0.17270(15) 0.41632(10) 0.0266(9) Uani 1 1 d D . .
H32 H 0.852(4) 0.181(2) 0.3961(10) 0.032 Uiso 1 1 d D . .
N61 N 0.7248(3) 0.24985(17) 0.37299(13) 0.0280(11) Uani 1 1 d . . .
N62 N 0.7426(4) 0.2429(2) 0.34527(17) 0.0542(18) Uani 1 1 d . . .
N63 N 0.7522(6) 0.2355(3) 0.3180(2) 0.097(3) Uani 1 1 d . . .
N71 N 0.7292(3) 0.35331(18) 0.44315(13) 0.0298(11) Uani 1 1 d . . .
N72A N 0.6948(7) 0.3751(5) 0.4668(3) 0.042(3) Uiso 0.54 1 d P B 1
N73A N 0.6632(8) 0.3936(5) 0.4886(3) 0.070(4) Uiso 0.54 1 d P B 1
N72B N 0.6936(8) 0.3458(6) 0.4687(4) 0.045(3) Uiso 0.46 1 d P B 2
N73B N 0.6630(10) 0.3321(6) 0.4934(4) 0.074(5) Uiso 0.46 1 d P B 2
N81 N 0.9368(3) 0.26697(17) 0.41588(12) 0.0243(10) Uani 1 1 d . . .
N82A N 0.9960(5) 0.2635(3) 0.39597(18) 0.0330(16) Uiso 0.74 1 d P B 1
N83A N 1.0559(6) 0.2607(3) 0.3801(2) 0.059(2) Uiso 0.74 1 d P B 1
N82B N 0.9505(13) 0.2581(8) 0.3893(6) 0.033(5) Uiso 0.26 1 d P B 2
N83B N 0.9557(18) 0.2515(11) 0.3641(8) 0.075(8) Uiso 0.26 1 d P B 2
N91 N 0.7493(3) 0.19606(18) 0.47170(12) 0.0255(11) Uani 1 1 d . . .
N92A N 0.7079(7) 0.1865(5) 0.4973(3) 0.043(3) Uiso 0.54 1 d P B 1
N93A N 0.6728(9) 0.1766(5) 0.5214(4) 0.077(4) Uiso 0.54 1 d P B 1
N92B N 0.7114(8) 0.2164(5) 0.4941(3) 0.039(3) Uiso 0.46 1 d P B 2
N93B N 0.6796(9) 0.2461(6) 0.5088(4) 0.065(4) Uiso 0.46 1 d P B 2
N5 N 0.4134(3) 0.2490(2) 0.36598(15) 0.0464(15) Uani 1 1 d . . .
C73A C 0.4274(9) 0.1863(6) 0.3697(4) 0.039(4) Uiso 0.50 1 d P B 1
H73A H 0.4007 0.1707 0.3911 0.046 Uiso 0.50 1 calc PR B 1
H73B H 0.4008 0.1727 0.3510 0.046 Uiso 0.50 1 calc PR B 1
C74A C 0.5182(9) 0.1680(6) 0.3696(4) 0.046(4) Uiso 0.50 1 d P B 1
H74A H 0.5246 0.1290 0.3772 0.055 Uiso 0.50 1 calc PR B 1
H74B H 0.5419 0.1746 0.3464 0.055 Uiso 0.50 1 calc PR B 1
C73B C 0.4433(11) 0.1970(7) 0.3577(5) 0.051(5) Uiso 0.50 1 d P B 2
H73C H 0.4268 0.1936 0.3346 0.061 Uiso 0.50 1 calc PR B 2
H73D H 0.4164 0.1690 0.3733 0.061 Uiso 0.50 1 calc PR B 2
C74B C 0.5375(9) 0.1867(6) 0.3597(4) 0.041(4) Uiso 0.50 1 d P B 2
H74C H 0.5536 0.1492 0.3563 0.049 Uiso 0.50 1 calc PR B 2
H74D H 0.5652 0.2109 0.3419 0.049 Uiso 0.50 1 calc PR B 2
O33 O 0.5616(3) 0.19604(16) 0.39118(12) 0.0381(11) Uani 1 1 d . . .
C75A C 0.4482(8) 0.2708(6) 0.3350(3) 0.037(3) Uiso 0.50 1 d P B 1
H75A H 0.4112 0.3013 0.3251 0.044 Uiso 0.50 1 calc PR B 1
H75B H 0.4511 0.2432 0.3195 0.044 Uiso 0.50 1 calc PR B 1
C76A C 0.5318(12) 0.2897(8) 0.3375(5) 0.083(6) Uiso 0.50 1 d P B 1
H76A H 0.5386 0.3212 0.3202 0.100 Uiso 0.50 1 calc PR B 1
H76B H 0.5732 0.2610 0.3322 0.100 Uiso 0.50 1 calc PR B 1
C75B C 0.4421(9) 0.2952(6) 0.3384(4) 0.038(3) Uiso 0.50 1 d P B 2
H75C H 0.4714 0.2785 0.3199 0.046 Uiso 0.50 1 calc PR B 2
H75D H 0.3923 0.3158 0.3290 0.046 Uiso 0.50 1 calc PR B 2
C76B C 0.4950(8) 0.3319(5) 0.3498(3) 0.035(3) Uiso 0.50 1 d P B 2
H76C H 0.5247 0.3511 0.3303 0.042 Uiso 0.50 1 calc PR B 2
H76D H 0.4614 0.3589 0.3612 0.042 Uiso 0.50 1 calc PR B 2
O34 O 0.5502(3) 0.30519(16) 0.37124(11) 0.0388(11) Uani 1 1 d . . .
C77 C 0.3220(4) 0.2605(3) 0.3717(2) 0.0498(19) Uani 1 1 d . B .
C78 C 0.2981(5) 0.2343(4) 0.4071(2) 0.083(3) Uani 1 1 d . . .
H78A H 0.3325 0.2471 0.4236 0.124 Uiso 1 1 calc R B .
H78B H 0.3068 0.1952 0.4083 0.124 Uiso 1 1 calc R . .
H78C H 0.2397 0.2439 0.4121 0.124 Uiso 1 1 calc R . .
C79 C 0.2698(5) 0.2409(3) 0.3453(2) 0.073(3) Uani 1 1 d . . .
H79A H 0.2816 0.2023 0.3452 0.109 Uiso 1 1 calc R B .
H79B H 0.2835 0.2598 0.3230 0.109 Uiso 1 1 calc R . .
H79C H 0.2110 0.2482 0.3507 0.109 Uiso 1 1 calc R . .
C80 C 0.3036(5) 0.3205(3) 0.3720(3) 0.087(3) Uani 1 1 d . . .
H80A H 0.3374 0.3330 0.3888 0.130 Uiso 1 1 calc R B .
H80B H 0.2449 0.3275 0.3778 0.130 Uiso 1 1 calc R . .
H80C H 0.3165 0.3396 0.3498 0.130 Uiso 1 1 calc R . .
N6 N 0.7535(3) 0.52836(18) 0.36756(14) 0.0352(13) Uani 1 1 d . B .
C81 C 0.6637(4) 0.5242(2) 0.37375(18) 0.0421(17) Uani 1 1 d . . .
H81A H 0.6340 0.5536 0.3592 0.050 Uiso 1 1 calc R C 1
H81B H 0.6500 0.5295 0.3974 0.050 Uiso 1 1 calc R C 1
C82A C 0.6330(6) 0.4718(4) 0.3674(3) 0.040(2) Uiso 0.64 1 d P B 1
H82A H 0.5779 0.4673 0.3786 0.048 Uiso 0.64 1 calc PR B 1
H82B H 0.6265 0.4721 0.3429 0.048 Uiso 0.64 1 calc PR B 1
C82B C 0.6461(11) 0.4724(7) 0.3928(5) 0.038(4) Uiso 0.36 1 d P B 2
H82C H 0.6632 0.4719 0.4163 0.045 Uiso 0.36 1 calc PR B 2
H82D H 0.5857 0.4685 0.3933 0.045 Uiso 0.36 1 calc PR B 2
O35 O 0.6869(2) 0.42851(15) 0.37929(11) 0.0354(10) Uani 1 1 d . . .
C83 C 0.7909(4) 0.5356(2) 0.39977(18) 0.0429(18) Uani 1 1 d . . .
H83A H 0.7583 0.5642 0.4102 0.051 Uiso 1 1 calc R B 1
H83B H 0.8479 0.5472 0.3952 0.051 Uiso 1 1 calc R B 1
C84A C 0.7934(7) 0.4850(4) 0.4236(3) 0.024(2) Uiso 0.54 1 d P B 1
H84A H 0.8231 0.4902 0.4439 0.029 Uiso 0.54 1 calc PR B 1
H84B H 0.7362 0.4762 0.4306 0.029 Uiso 0.54 1 calc PR B 1
C84B C 0.8546(11) 0.4920(6) 0.4121(4) 0.058(5) Uiso 0.46 1 d P B 2
H84C H 0.9075 0.4986 0.3996 0.069 Uiso 0.46 1 calc PR B 2
H84D H 0.8639 0.4939 0.4362 0.069 Uiso 0.46 1 calc PR B 2
O36 O 0.8332(2) 0.44195(14) 0.40867(10) 0.0300(9) Uani 1 1 d . . .
C85 C 0.7728(5) 0.5709(3) 0.3385(2) 0.051(2) Uani 1 1 d . . .
C86 C 0.7412(5) 0.6270(3) 0.3455(2) 0.065(2) Uani 1 1 d . B .
H86A H 0.6810 0.6282 0.3490 0.098 Uiso 1 1 calc R . .
H86B H 0.7556 0.6533 0.3263 0.098 Uiso 1 1 calc R . .
H86C H 0.7669 0.6356 0.3657 0.098 Uiso 1 1 calc R . .
C87 C 0.8655(6) 0.5701(3) 0.3327(3) 0.094(4) Uani 1 1 d . B .
H87A H 0.8914 0.5783 0.3529 0.142 Uiso 1 1 calc R . .
H87B H 0.8789 0.5969 0.3136 0.142 Uiso 1 1 calc R . .
H87C H 0.8863 0.5344 0.3278 0.142 Uiso 1 1 calc R . .
C88 C 0.7320(8) 0.5585(4) 0.3073(2) 0.107(4) Uani 1 1 d . B .
H88A H 0.6719 0.5594 0.3112 0.160 Uiso 1 1 calc R . .
H88B H 0.7523 0.5227 0.3023 0.160 Uiso 1 1 calc R . .
H88C H 0.7455 0.5853 0.2883 0.160 Uiso 1 1 calc R . .
N7 N 1.1217(3) 0.30178(19) 0.50915(13) 0.0310(12) Uani 1 1 d . . .
C89 C 1.1381(4) 0.3467(3) 0.4820(2) 0.057(2) Uani 1 1 d . . .
H89A H 1.1682 0.3736 0.4917 0.069 Uiso 1 1 calc R . .
H89B H 1.1748 0.3324 0.4645 0.069 Uiso 1 1 calc R . .
C90 C 1.0660(5) 0.3731(3) 0.46616(18) 0.0495(19) Uani 1 1 d . B .
H90A H 1.0442 0.4019 0.4794 0.059 Uiso 1 1 calc R . .
H90B H 1.0823 0.3904 0.4435 0.059 Uiso 1 1 calc R . .
O37 O 1.0023(2) 0.33919(14) 0.46292(10) 0.0276(9) Uani 1 1 d . . .
C91 C 1.1540(4) 0.2517(2) 0.49707(18) 0.0400(16) Uani 1 1 d . . .
H91A H 1.1588 0.2231 0.5165 0.048 Uiso 1 1 calc R . .
H91B H 1.2102 0.2567 0.4871 0.048 Uiso 1 1 calc R . .
C92 C 1.1001(4) 0.2339(2) 0.47120(16) 0.0351(15) Uani 1 1 d . B .
H92A H 1.1008 0.2600 0.4505 0.042 Uiso 1 1 calc R . .
H92B H 1.1217 0.1985 0.4654 0.042 Uiso 1 1 calc R . .
O38 O 1.0174(2) 0.23044(14) 0.48450(10) 0.0284(9) Uani 1 1 d . . .
C93 C 1.1533(5) 0.3084(3) 0.54275(19) 0.057(2) Uani 1 1 d . . .
C94 C 1.2480(4) 0.3099(3) 0.5430(2) 0.059(2) Uani 1 1 d . . .
H94A H 1.2660 0.3391 0.5263 0.088 Uiso 1 1 calc R . .
H94B H 1.2738 0.2756 0.5376 0.088 Uiso 1 1 calc R . .
H94C H 1.2646 0.3160 0.5654 0.088 Uiso 1 1 calc R . .
C95 C 1.1250(6) 0.2656(5) 0.5685(2) 0.130(6) Uani 1 1 d . . .
H95A H 1.0647 0.2651 0.5682 0.194 Uiso 1 1 calc R . .
H95B H 1.1413 0.2724 0.5908 0.194 Uiso 1 1 calc R . .
H95C H 1.1504 0.2309 0.5637 0.194 Uiso 1 1 calc R . .
C96 C 1.1147(6) 0.3641(4) 0.5511(3) 0.109(4) Uani 1 1 d . . .
H96A H 1.1333 0.3926 0.5340 0.164 Uiso 1 1 calc R . .
H96B H 1.1324 0.3703 0.5732 0.164 Uiso 1 1 calc R . .
H96C H 1.0542 0.3641 0.5512 0.164 Uiso 1 1 calc R . .
N8 N 0.8266(3) 0.00017(18) 0.46418(14) 0.0353(13) Uani 1 1 d . . .
C97 C 0.8666(5) 0.0116(2) 0.49484(17) 0.0424(17) Uani 1 1 d . . .
H97A H 0.9269 0.0024 0.4929 0.051 Uiso 1 1 calc R . .
H97B H 0.8443 -0.0113 0.5147 0.051 Uiso 1 1 calc R . .
C98 C 0.8518(4) 0.0705(2) 0.49999(16) 0.0391(16) Uani 1 1 d . B .
H98A H 0.7918 0.0794 0.5032 0.047 Uiso 1 1 calc R . .
H98B H 0.8801 0.0772 0.5204 0.047 Uiso 1 1 calc R . .
O39 O 0.8828(2) 0.10326(14) 0.47149(10) 0.0289(9) Uani 1 1 d . . .
C99 C 0.7361(4) 0.0025(2) 0.47063(18) 0.0398(16) Uani 1 1 d . . .
H99A H 0.7234 0.0119 0.4936 0.048 Uiso 1 1 calc R . .
H99B H 0.7152 -0.0332 0.4694 0.048 Uiso 1 1 calc R . .
C100 C 0.6935(4) 0.0434(3) 0.44530(18) 0.0420(17) Uani 1 1 d . B .
H10C H 0.6950 0.0299 0.4232 0.050 Uiso 1 1 calc R . .
H10D H 0.6349 0.0497 0.4524 0.050 Uiso 1 1 calc R . .
O40 O 0.7341(2) 0.09265(14) 0.44243(11) 0.0320(10) Uani 1 1 d . . .
C101 C 0.8622(4) -0.0527(2) 0.45243(19) 0.0442(18) Uani 1 1 d . . .
C102 C 0.8622(5) -0.0987(2) 0.4809(2) 0.060(2) Uani 1 1 d . . .
H10E H 0.8054 -0.1034 0.4896 0.090 Uiso 1 1 calc R . .
H10F H 0.8965 -0.0907 0.4990 0.090 Uiso 1 1 calc R . .
H10G H 0.8846 -0.1318 0.4726 0.090 Uiso 1 1 calc R . .
C103 C 0.8102(5) -0.0648(3) 0.42390(19) 0.052(2) Uani 1 1 d . . .
H10H H 0.7534 -0.0701 0.4323 0.079 Uiso 1 1 calc R . .
H10I H 0.8337 -0.0974 0.4153 0.079 Uiso 1 1 calc R . .
H10J H 0.8101 -0.0346 0.4058 0.079 Uiso 1 1 calc R . .
C104 C 0.9488(4) -0.0447(3) 0.4386(2) 0.056(2) Uani 1 1 d . . .
H10K H 0.9839 -0.0372 0.4566 0.085 Uiso 1 1 calc R . .
H10L H 0.9479 -0.0144 0.4205 0.085 Uiso 1 1 calc R . .
H10M H 0.9712 -0.0773 0.4296 0.085 Uiso 1 1 calc R . .
O41 O 0.4684(3) 0.20999(16) 0.44701(12) 0.0446(12) Uani 1 1 d . . .
O42 O 0.5800(3) 0.15300(16) 0.45755(12) 0.0413(11) Uani 1 1 d . . .
C105 C 0.5051(4) 0.1676(3) 0.46169(19) 0.0488(19) Uani 1 1 d . B .
C106 C 0.4501(5) 0.1278(4) 0.4831(2) 0.068(2) Uani 1 1 d . . .
C107 C 0.4978(5) 0.0942(3) 0.5108(2) 0.065(2) Uani 1 1 d . B .
H10N H 0.5456 0.0752 0.5010 0.098 Uiso 1 1 calc R . .
H10O H 0.4619 0.0682 0.5232 0.098 Uiso 1 1 calc R . .
H10P H 0.5170 0.1176 0.5263 0.098 Uiso 1 1 calc R . .
C108 C 0.4202(6) 0.0883(4) 0.4587(2) 0.086(3) Uani 1 1 d . B .
H10Q H 0.4684 0.0684 0.4498 0.128 Uiso 1 1 calc R . .
H10R H 0.3905 0.1092 0.4400 0.128 Uiso 1 1 calc R . .
H10S H 0.3834 0.0630 0.4712 0.128 Uiso 1 1 calc R . .
C109 C 0.3753(5) 0.1573(4) 0.4964(2) 0.083(3) Uani 1 1 d . B .
H10T H 0.3452 0.1776 0.4776 0.125 Uiso 1 1 calc R . .
H10U H 0.3924 0.1820 0.5114 0.125 Uiso 1 1 calc R . .
H10V H 0.3392 0.1315 0.5090 0.125 Uiso 1 1 calc R . .
O43 O 0.4567(3) 0.31700(17) 0.42960(12) 0.0426(12) Uani 1 1 d . . .
O44 O 0.5551(3) 0.37688(16) 0.41926(11) 0.0379(11) Uani 1 1 d . . .
C110 C 0.4873(4) 0.3617(3) 0.43238(17) 0.0397(16) Uani 1 1 d . B .
C111 C 0.4365(5) 0.3983(3) 0.4547(2) 0.055(2) Uani 1 1 d . . .
C112 C 0.4657(8) 0.4534(5) 0.4511(4) 0.058(4) Uiso 0.64 1 d P B 1
H11L H 0.5182 0.4529 0.4625 0.088 Uiso 0.64 1 calc PR B 1
H11M H 0.4244 0.4772 0.4612 0.088 Uiso 0.64 1 calc PR B 1
H11N H 0.4739 0.4666 0.4272 0.088 Uiso 0.64 1 calc PR B 1
C113 C 0.4458(9) 0.3685(5) 0.4928(3) 0.058(3) Uiso 0.64 1 d P B 1
H11O H 0.5046 0.3619 0.4978 0.087 Uiso 0.64 1 calc PR B 1
H11P H 0.4195 0.3343 0.4951 0.087 Uiso 0.64 1 calc PR B 1
H11Q H 0.4190 0.3914 0.5086 0.087 Uiso 0.64 1 calc PR B 1
C114 C 0.3448(7) 0.3998(5) 0.4470(3) 0.051(3) Uiso 0.64 1 d P B 1
H11R H 0.3171 0.3743 0.4635 0.077 Uiso 0.64 1 calc PR B 1
H11S H 0.3389 0.3901 0.4244 0.077 Uiso 0.64 1 calc PR B 1
H11T H 0.3197 0.4361 0.4481 0.077 Uiso 0.64 1 calc PR B 1
C412 C 0.4914(15) 0.4445(9) 0.4633(6) 0.054(6) Uiso 0.36 1 d P B 2
H41M H 0.5386 0.4284 0.4765 0.081 Uiso 0.36 1 calc PR B 2
H41N H 0.4578 0.4687 0.4764 0.081 Uiso 0.36 1 calc PR B 2
H41O H 0.5116 0.4647 0.4424 0.081 Uiso 0.36 1 calc PR B 2
C413 C 0.4048(19) 0.3697(11) 0.4821(8) 0.087(9) Uiso 0.36 1 d P B 2
H41S H 0.4497 0.3547 0.4969 0.130 Uiso 0.36 1 calc PR B 2
H41T H 0.3750 0.3404 0.4754 0.130 Uiso 0.36 1 calc PR B 2
H41U H 0.3666 0.3930 0.4941 0.130 Uiso 0.36 1 calc PR B 2
C414 C 0.3691(19) 0.4304(12) 0.4292(8) 0.102(10) Uiso 0.36 1 d P B 2
H41P H 0.3303 0.4053 0.4232 0.153 Uiso 0.36 1 calc PR B 2
H41Q H 0.3977 0.4467 0.4088 0.153 Uiso 0.36 1 calc PR B 2
H41R H 0.3387 0.4585 0.4403 0.153 Uiso 0.36 1 calc PR B 2
O45 O 0.7727(3) 0.42412(16) 0.31939(11) 0.0361(10) Uani 1 1 d . . .
O46 O 0.6832(3) 0.35881(16) 0.33035(11) 0.0373(11) Uani 1 1 d . . .
C115 C 0.7243(4) 0.3903(2) 0.31047(17) 0.0373(15) Uani 1 1 d . B .
C116 C 0.7207(4) 0.3904(2) 0.27192(17) 0.0398(16) Uani 1 1 d . . .
C117 C 0.8046(7) 0.3674(5) 0.2624(3) 0.058(3) Uiso 0.64 1 d P B 1
H11C H 0.8132 0.3308 0.2740 0.087 Uiso 0.64 1 calc PR B 1
H11D H 0.8469 0.3897 0.2690 0.087 Uiso 0.64 1 calc PR B 1
H11E H 0.8086 0.3668 0.2380 0.087 Uiso 0.64 1 calc PR B 1
C118 C 0.6540(8) 0.3527(5) 0.2646(3) 0.055(3) Uiso 0.64 1 d P B 1
H11F H 0.5992 0.3680 0.2708 0.082 Uiso 0.64 1 calc PR B 1
H11G H 0.6644 0.3174 0.2778 0.082 Uiso 0.64 1 calc PR B 1
H11H H 0.6562 0.3488 0.2406 0.082 Uiso 0.64 1 calc PR B 1
C119 C 0.7017(8) 0.4476(5) 0.2546(3) 0.059(3) Uiso 0.64 1 d P B 1
H11I H 0.6463 0.4607 0.2617 0.088 Uiso 0.64 1 calc PR B 1
H11J H 0.7037 0.4476 0.2301 0.088 Uiso 0.64 1 calc PR B 1
H11K H 0.7427 0.4711 0.2607 0.088 Uiso 0.64 1 calc PR B 1
C417 C 0.8008(16) 0.4047(11) 0.2522(7) 0.079(8) Uiso 0.36 1 d P B 2
H41D H 0.8212 0.4368 0.2597 0.118 Uiso 0.36 1 calc PR B 2
H41E H 0.7898 0.4118 0.2281 0.118 Uiso 0.36 1 calc PR B 2
H41F H 0.8425 0.3747 0.2562 0.118 Uiso 0.36 1 calc PR B 2
C418 C 0.6923(16) 0.3414(10) 0.2603(7) 0.068(7) Uiso 0.36 1 d P B 2
H41G H 0.7315 0.3109 0.2671 0.102 Uiso 0.36 1 calc PR B 2
H41H H 0.6890 0.3469 0.2357 0.102 Uiso 0.36 1 calc PR B 2
H41I H 0.6375 0.3340 0.2703 0.102 Uiso 0.36 1 calc PR B 2
C419 C 0.6560(13) 0.4356(8) 0.2604(5) 0.050(5) Uiso 0.36 1 d P B 2
H41J H 0.6719 0.4693 0.2675 0.074 Uiso 0.36 1 calc PR B 2
H41K H 0.6019 0.4269 0.2707 0.074 Uiso 0.36 1 calc PR B 2
H41L H 0.6528 0.4397 0.2359 0.074 Uiso 0.36 1 calc PR B 2
O47 O 0.9142(2) 0.43573(16) 0.34826(10) 0.0332(10) Uani 1 1 d . . .
O48 O 0.9790(2) 0.38518(15) 0.39107(10) 0.0300(9) Uani 1 1 d . . .
C120 C 0.9791(4) 0.4136(2) 0.36337(16) 0.0320(14) Uani 1 1 d . B .
C121 C 1.0618(4) 0.4234(3) 0.34453(17) 0.0401(16) Uani 1 1 d . . .
C122 C 1.0524(5) 0.4683(4) 0.3157(2) 0.088(3) Uani 1 1 d . B .
H12C H 1.0319 0.5015 0.3244 0.132 Uiso 1 1 calc R . .
H12D H 1.0129 0.4590 0.2998 0.132 Uiso 1 1 calc R . .
H12E H 1.1061 0.4736 0.3041 0.132 Uiso 1 1 calc R . .
C123 C 1.1232(5) 0.4379(4) 0.3690(2) 0.078(3) Uani 1 1 d . B .
H12F H 1.1029 0.4711 0.3777 0.117 Uiso 1 1 calc R . .
H12G H 1.1768 0.4431 0.3573 0.117 Uiso 1 1 calc R . .
H12H H 1.1294 0.4088 0.3877 0.117 Uiso 1 1 calc R . .
C124 C 1.0939(6) 0.3729(4) 0.3317(3) 0.120(5) Uani 1 1 d . B .
H12I H 1.1467 0.3787 0.3195 0.179 Uiso 1 1 calc R . .
H12J H 1.0539 0.3621 0.3165 0.179 Uiso 1 1 calc R . .
H12K H 1.1023 0.3445 0.3507 0.179 Uiso 1 1 calc R . .
O49 O 0.9264(3) 0.35500(15) 0.52349(10) 0.0336(10) Uani 1 1 d . . .
O50 O 0.8617(3) 0.40253(15) 0.47966(11) 0.0350(10) Uani 1 1 d . . .
C125 C 0.8819(4) 0.3955(2) 0.50952(18) 0.0379(16) Uani 1 1 d . B .
C126 C 0.8516(5) 0.4371(3) 0.53344(19) 0.053(2) Uani 1 1 d D . .
C127 C 0.9307(6) 0.4496(4) 0.5545(3) 0.060(3) Uiso 0.76 1 d P B 1
H12L H 0.9727 0.4659 0.5389 0.091 Uiso 0.76 1 calc PR B 1
H12M H 0.9544 0.4161 0.5667 0.091 Uiso 0.76 1 calc PR B 1
H12N H 0.9127 0.4745 0.5706 0.091 Uiso 0.76 1 calc PR B 1
C128 C 0.7879(7) 0.4119(4) 0.5570(3) 0.060(3) Uiso 0.76 1 d P B 1
H12O H 0.7680 0.4370 0.5727 0.090 Uiso 0.76 1 calc PR B 1
H12P H 0.8122 0.3790 0.5696 0.090 Uiso 0.76 1 calc PR B 1
H12Q H 0.7414 0.4033 0.5442 0.090 Uiso 0.76 1 calc PR B 1
C129 C 0.8207(7) 0.4891(4) 0.5136(3) 0.060(3) Uiso 0.76 1 d P B 1
H12R H 0.8656 0.5038 0.4989 0.090 Uiso 0.76 1 calc PR B 1
H12S H 0.8020 0.5148 0.5291 0.090 Uiso 0.76 1 calc PR B 1
H12T H 0.7745 0.4827 0.4999 0.090 Uiso 0.76 1 calc PR B 1
C427 C 0.887(2) 0.4845(12) 0.5255(8) 0.056(9) Uiso 0.24 1 d P B 2
H42D H 0.9018 0.4895 0.5014 0.085 Uiso 0.24 1 calc PR B 2
H42E H 0.9364 0.4845 0.5386 0.085 Uiso 0.24 1 calc PR B 2
H42F H 0.8472 0.5138 0.5306 0.085 Uiso 0.24 1 calc PR B 2
C428 C 0.7571(13) 0.4510(13) 0.5226(9) 0.065(10) Uiso 0.24 1 d PD B 2
H42G H 0.7251 0.4193 0.5288 0.097 Uiso 0.24 1 calc PR B 2
H42H H 0.7556 0.4614 0.4982 0.097 Uiso 0.24 1 calc PR B 2
H42I H 0.7331 0.4806 0.5341 0.097 Uiso 0.24 1 calc PR B 2
C429 C 0.835(2) 0.4116(12) 0.5678(8) 0.054(8) Uiso 0.24 1 d P B 2
H42J H 0.8231 0.3740 0.5673 0.081 Uiso 0.24 1 calc PR B 2
H42K H 0.7867 0.4305 0.5775 0.081 Uiso 0.24 1 calc PR B 2
H42L H 0.8830 0.4132 0.5815 0.081 Uiso 0.24 1 calc PR B 2
O51 O 0.9360(2) 0.24962(15) 0.54298(10) 0.0306(9) Uani 1 1 d . . .
O52 O 0.8860(2) 0.18090(14) 0.52092(10) 0.0298(9) Uani 1 1 d . . .
C130 C 0.8970(4) 0.2063(2) 0.54507(15) 0.0273(13) Uani 1 1 d . B .
C131 C 0.8594(4) 0.1887(2) 0.57996(15) 0.0298(14) Uani 1 1 d . . .
C132 C 0.9256(4) 0.1858(3) 0.60626(16) 0.0380(16) Uani 1 1 d . B .
H13A H 0.9014 0.1744 0.6286 0.057 Uiso 1 1 calc R . .
H13B H 0.9471 0.2213 0.6059 0.057 Uiso 1 1 calc R . .
H13C H 0.9708 0.1600 0.6012 0.057 Uiso 1 1 calc R . .
C133 C 0.7903(4) 0.2309(3) 0.58667(17) 0.0426(17) Uani 1 1 d . B .
H13D H 0.7645 0.2208 0.6089 0.064 Uiso 1 1 calc R . .
H13E H 0.7486 0.2329 0.5694 0.064 Uiso 1 1 calc R . .
H13F H 0.8136 0.2659 0.5860 0.064 Uiso 1 1 calc R . .
C134 C 0.8219(4) 0.1337(3) 0.58112(17) 0.0446(18) Uani 1 1 d . B .
H13G H 0.7982 0.1231 0.6037 0.067 Uiso 1 1 calc R . .
H13H H 0.8652 0.1067 0.5759 0.067 Uiso 1 1 calc R . .
H13I H 0.7784 0.1364 0.5646 0.067 Uiso 1 1 calc R . .
O53 O 0.9637(2) 0.08199(15) 0.41353(10) 0.0314(10) Uani 1 1 d . . .
O54 O 1.0126(2) 0.15207(15) 0.43445(10) 0.0289(9) Uani 1 1 d . . .
C135 C 1.0220(4) 0.1118(2) 0.41879(15) 0.0282(13) Uani 1 1 d . B .
C136 C 1.1052(4) 0.0975(2) 0.40221(17) 0.0356(15) Uani 1 1 d . . .
C137 C 1.1192(4) 0.0371(2) 0.40151(18) 0.0448(18) Uani 1 1 d . B .
H13J H 1.1730 0.0293 0.3906 0.067 Uiso 1 1 calc R . .
H13K H 1.0753 0.0246 0.3889 0.067 Uiso 1 1 calc R . .
H13L H 1.1182 0.0186 0.4246 0.067 Uiso 1 1 calc R . .
C138 C 1.1753(4) 0.1180(3) 0.4197(2) 0.061(2) Uani 1 1 d . B .
H13M H 1.2279 0.1087 0.4083 0.091 Uiso 1 1 calc R . .
H13N H 1.1759 0.1015 0.4432 0.091 Uiso 1 1 calc R . .
H13O H 1.1674 0.1571 0.4188 0.091 Uiso 1 1 calc R . .
C139 C 1.1025(5) 0.1267(3) 0.36620(18) 0.056(2) Uani 1 1 d . B .
H13P H 1.1551 0.1192 0.3543 0.084 Uiso 1 1 calc R . .
H13Q H 1.0936 0.1654 0.3669 0.084 Uiso 1 1 calc R . .
H13R H 1.0572 0.1141 0.3544 0.084 Uiso 1 1 calc R . .
O55 O 0.8210(2) 0.06853(15) 0.38591(10) 0.0320(10) Uani 1 1 d . . .
O56 O 0.7120(2) 0.12801(15) 0.37372(10) 0.0309(10) Uani 1 1 d . . .
C140 C 0.7633(4) 0.0915(2) 0.36659(16) 0.0308(14) Uani 1 1 d . B .
C141 C 0.7639(4) 0.0727(2) 0.33154(17) 0.0370(15) Uani 1 1 d . . .
C142 C 0.8373(4) 0.0996(3) 0.31187(17) 0.0415(16) Uani 1 1 d . B .
H14D H 0.8889 0.0873 0.3233 0.062 Uiso 1 1 calc R . .
H14E H 0.8289 0.1387 0.3109 0.062 Uiso 1 1 calc R . .
H14F H 0.8407 0.0899 0.2890 0.062 Uiso 1 1 calc R . .
C143 C 0.6827(4) 0.0910(3) 0.31415(17) 0.0424(17) Uani 1 1 d . B .
H14G H 0.6840 0.0789 0.2919 0.064 Uiso 1 1 calc R . .
H14H H 0.6755 0.1303 0.3117 0.064 Uiso 1 1 calc R . .
H14I H 0.6365 0.0757 0.3277 0.064 Uiso 1 1 calc R . .
C144 C 0.7796(5) 0.0121(3) 0.33452(18) 0.052(2) Uani 1 1 d . B .
H14J H 0.8321 0.0016 0.3457 0.078 Uiso 1 1 calc R . .
H14K H 0.7825 0.0008 0.3120 0.078 Uiso 1 1 calc R . .
H14L H 0.7344 -0.0051 0.3478 0.078 Uiso 1 1 calc R . .
Dy9 Dy 0.239487(17) 0.256248(10) 0.055173(7) 0.02436(6) Uani 1 1 d . E .
Dy10 Dy 0.027376(16) 0.204149(10) 0.095066(7) 0.02205(6) Uani 1 1 d . . .
Dy11 Dy 0.010039(16) 0.325981(10) 0.148666(7) 0.02363(6) Uani 1 1 d . E .
Dy12 Dy 0.221034(17) 0.380378(10) 0.106786(7) 0.02535(6) Uani 1 1 d . E .
Mn9 Mn 0.10930(5) 0.18207(3) 0.01891(2) 0.02549(19) Uani 1 1 d . . .
Mn10 Mn -0.07267(5) 0.20607(3) 0.17056(2) 0.02345(19) Uani 1 1 d . . .
Mn11 Mn 0.06191(5) 0.45461(3) 0.13943(2) 0.0281(2) Uani 1 1 d . E .
Mn12 Mn 0.39994(5) 0.32505(3) 0.07533(3) 0.0312(2) Uani 1 1 d . E .
O57 O 0.0972(2) 0.24784(15) 0.04891(10) 0.0264(9) Uani 1 1 d D . .
H57 H 0.067(3) 0.2704(19) 0.0402(14) 0.032 Uiso 1 1 d D . .
O58 O 0.0413(2) 0.23448(15) 0.14685(10) 0.0246(9) Uani 1 1 d D . .
H58 H 0.082(3) 0.224(2) 0.1539(15) 0.029 Uiso 1 1 d D . .
O59 O 0.0748(2) 0.38885(15) 0.10994(10) 0.0277(9) Uani 1 1 d D . .
H59 H 0.057(4) 0.386(2) 0.0907(10) 0.033 Uiso 1 1 d D . .
O60 O 0.2863(2) 0.29701(15) 0.09987(10) 0.0269(9) Uani 1 1 d D . .
H60 H 0.292(4) 0.277(2) 0.1177(11) 0.032 Uiso 1 1 d D . .
N101 N 0.1795(3) 0.19987(17) 0.10367(11) 0.0230(10) Uani 1 1 d . . .
N102 N 0.2192(3) 0.1648(2) 0.12099(15) 0.0474(16) Uani 1 1 d . . .
N103 N 0.2557(4) 0.1284(3) 0.13518(17) 0.0633(19) Uani 1 1 d . . .
N111 N -0.0254(3) 0.29889(17) 0.09376(12) 0.0238(10) Uani 1 1 d . . .
N112 N -0.0837(4) 0.3191(2) 0.07701(15) 0.0443(15) Uani 1 1 d . . .
N113 N -0.1398(4) 0.3376(3) 0.06115(18) 0.067(2) Uani 1 1 d . . .
N121 N 0.1629(3) 0.31824(18) 0.15310(12) 0.0236(10) Uani 1 1 d . . .
N122 N 0.1999(4) 0.2814(3) 0.16871(18) 0.065(2) Uani 1 1 d . . .
N123 N 0.2293(8) 0.2414(4) 0.1806(2) 0.142(5) Uani 1 1 d . . .
N131 N 0.1797(3) 0.34865(17) 0.05532(12) 0.0245(10) Uani 1 1 d . . .
N132 N 0.1215(4) 0.3661(2) 0.03884(17) 0.0542(17) Uani 1 1 d . . .
N133 N 0.0636(5) 0.3775(4) 0.0247(2) 0.099(3) Uani 1 1 d . . .
N9 N 0.1598(3) 0.09090(18) 0.00713(12) 0.0298(11) Uani 1 1 d . . .
C145 C 0.1176(4) 0.0602(2) 0.03650(16) 0.0360(15) Uani 1 1 d . . .
H14M H 0.0601 0.0549 0.0308 0.043 Uiso 1 1 calc R . .
H14N H 0.1468 0.0245 0.0418 0.043 Uiso 1 1 calc R . .
C146 C 0.1165(5) 0.0892(2) 0.06639(17) 0.0465(18) Uani 1 1 d . . .
H14O H 0.0886 0.0681 0.0856 0.056 Uiso 1 1 calc R . .
H14P H 0.1739 0.0936 0.0726 0.056 Uiso 1 1 calc R . .
O61 O 0.0738(2) 0.14064(14) 0.05935(10) 0.0270(9) Uani 1 1 d . . .
C147 C 0.2494(4) 0.0913(2) 0.01326(16) 0.0365(15) Uani 1 1 d . . .
H14Q H 0.2815 0.0733 -0.0040 0.044 Uiso 1 1 calc R . .
H14R H 0.2616 0.0709 0.0355 0.044 Uiso 1 1 calc R . .
C148 C 0.2760(4) 0.1483(3) 0.01221(19) 0.0465(18) Uani 1 1 d . . .
H14S H 0.3326 0.1474 0.0208 0.056 Uiso 1 1 calc R . .
H14T H 0.2769 0.1661 -0.0113 0.056 Uiso 1 1 calc R . .
O62 O 0.2213(2) 0.17730(15) 0.03182(10) 0.0295(9) Uani 1 1 d . . .
C149 C 0.1432(4) 0.0714(3) -0.02596(16) 0.0386(16) Uani 1 1 d . . .
C150 C 0.1738(5) 0.0119(2) -0.02607(18) 0.0468(18) Uani 1 1 d . . .
H15D H 0.2333 0.0078 -0.0221 0.070 Uiso 1 1 calc R . .
H15E H 0.1633 0.0007 -0.0479 0.070 Uiso 1 1 calc R . .
H15F H 0.1442 -0.0104 -0.0083 0.070 Uiso 1 1 calc R . .
C151 C 0.1872(5) 0.1056(3) -0.05498(17) 0.051(2) Uani 1 1 d . . .
H15G H 0.1680 0.1434 -0.0552 0.077 Uiso 1 1 calc R . .
H15H H 0.1746 0.0936 -0.0764 0.077 Uiso 1 1 calc R . .
H15I H 0.2471 0.1015 -0.0519 0.077 Uiso 1 1 calc R . .
C152 C 0.0505(4) 0.0779(3) -0.03246(18) 0.0469(19) Uani 1 1 d . . .
H15J H 0.0312 0.1157 -0.0326 0.070 Uiso 1 1 calc R . .
H15K H 0.0206 0.0558 -0.0147 0.070 Uiso 1 1 calc R . .
H15L H 0.0403 0.0665 -0.0543 0.070 Uiso 1 1 calc R . .
N10 N -0.2239(3) 0.20514(19) 0.17760(12) 0.0299(11) Uani 1 1 d . . .
C153 C -0.2504(3) 0.2633(2) 0.17564(16) 0.0334(14) Uani 1 1 d . . .
H15M H -0.2968 0.2684 0.1919 0.040 Uiso 1 1 calc R . .
H15N H -0.2698 0.2767 0.1528 0.040 Uiso 1 1 calc R . .
C154 C -0.1790(4) 0.2948(2) 0.18348(16) 0.0335(15) Uani 1 1 d . . .
H15O H -0.1938 0.3337 0.1787 0.040 Uiso 1 1 calc R . .
H15P H -0.1660 0.2863 0.2076 0.040 Uiso 1 1 calc R . .
O63 O -0.1088(2) 0.28039(14) 0.16300(10) 0.0260(9) Uani 1 1 d . . .
C155 C -0.2411(4) 0.1861(3) 0.14525(16) 0.0359(15) Uani 1 1 d . . .
H15Q H -0.2987 0.1976 0.1390 0.043 Uiso 1 1 calc R . .
H15R H -0.2356 0.1464 0.1480 0.043 Uiso 1 1 calc R . .
C156 C -0.1824(4) 0.2080(3) 0.11743(15) 0.0321(14) Uani 1 1 d . . .
H15S H -0.1937 0.1934 0.0964 0.039 Uiso 1 1 calc R . .
H15T H -0.1911 0.2476 0.1133 0.039 Uiso 1 1 calc R . .
O64 O -0.0989(2) 0.19350(14) 0.12663(9) 0.0248(9) Uani 1 1 d . . .
C157 C -0.2598(4) 0.1711(2) 0.20796(15) 0.0328(14) Uani 1 1 d . . .
C158 C -0.2161(4) 0.1150(2) 0.21203(17) 0.0454(18) Uani 1 1 d . . .
H15U H -0.1565 0.1179 0.2138 0.068 Uiso 1 1 calc R . .
H15V H -0.2263 0.0971 0.1924 0.068 Uiso 1 1 calc R . .
H15W H -0.2376 0.0940 0.2325 0.068 Uiso 1 1 calc R . .
C159 C -0.2431(4) 0.1963(3) 0.23972(16) 0.0403(16) Uani 1 1 d . . .
H15X H -0.1835 0.1993 0.2414 0.060 Uiso 1 1 calc R . .
H15Y H -0.2637 0.1736 0.2596 0.060 Uiso 1 1 calc R . .
H15Z H -0.2716 0.2321 0.2384 0.060 Uiso 1 1 calc R . .
C160 C -0.3530(4) 0.1668(3) 0.20537(18) 0.0486(19) Uani 1 1 d . . .
H16D H -0.3807 0.2028 0.2028 0.073 Uiso 1 1 calc R . .
H16E H -0.3743 0.1459 0.2258 0.073 Uiso 1 1 calc R . .
H16F H -0.3635 0.1489 0.1858 0.073 Uiso 1 1 calc R . .
N11 N 0.0819(3) 0.50085(19) 0.18812(14) 0.0367(13) Uani 1 1 d . E .
C161 C 0.0448(5) 0.4626(3) 0.21534(18) 0.0476(18) Uani 1 1 d . . .
H16G H 0.0720 0.4646 0.2368 0.057 Uiso 1 1 calc R D 1
H16H H -0.0147 0.4729 0.2183 0.057 Uiso 1 1 calc R D 1
C162 C 0.0545(7) 0.4084(4) 0.2073(3) 0.040(3) Uiso 0.61 1 d P E 1
H16I H 0.1133 0.3956 0.2099 0.049 Uiso 0.61 1 calc PR E 1
H16J H 0.0215 0.3854 0.2240 0.049 Uiso 0.61 1 calc PR E 1
C462 C -0.0065(11) 0.4190(6) 0.2026(4) 0.039(4) Uiso 0.39 1 d P E 2
H46D H -0.0116 0.3884 0.2206 0.046 Uiso 0.39 1 calc PR E 2
H46E H -0.0628 0.4345 0.1971 0.046 Uiso 0.39 1 calc PR E 2
O65 O 0.0311(2) 0.40166(15) 0.17514(10) 0.0295(9) Uani 1 1 d . . .
C163 C 0.1732(4) 0.4951(3) 0.19037(18) 0.0418(17) Uani 1 1 d . . .
H16K H 0.1879 0.4669 0.2092 0.050 Uiso 1 1 calc R E 1
H16L H 0.1930 0.5292 0.1957 0.050 Uiso 1 1 calc R E 1
C164 C 0.2180(7) 0.4804(4) 0.1582(3) 0.037(3) Uiso 0.61 1 d P E 1
H16M H 0.2176 0.5123 0.1409 0.045 Uiso 0.61 1 calc PR E 1
H16N H 0.2762 0.4684 0.1630 0.045 Uiso 0.61 1 calc PR E 1
C464 C 0.2068(11) 0.4444(7) 0.1774(4) 0.041(4) Uiso 0.39 1 d P E 2
H46F H 0.2680 0.4440 0.1759 0.049 Uiso 0.39 1 calc PR E 2
H46G H 0.1915 0.4132 0.1936 0.049 Uiso 0.39 1 calc PR E 2
O66 O 0.1778(2) 0.43901(15) 0.14618(10) 0.0304(9) Uani 1 1 d . . .
C165 C 0.0477(5) 0.5584(3) 0.1878(2) 0.051(2) Uani 1 1 d . . .
C166 C 0.0588(5) 0.5790(3) 0.2217(2) 0.057(2) Uani 1 1 d . E .
H16O H 0.0306 0.5562 0.2396 0.085 Uiso 1 1 calc R . .
H16P H 0.0350 0.6160 0.2207 0.085 Uiso 1 1 calc R . .
H16Q H 0.1179 0.5780 0.2262 0.085 Uiso 1 1 calc R . .
C167 C 0.0904(7) 0.5936(3) 0.1599(2) 0.092(4) Uani 1 1 d . E .
H16R H 0.0823 0.5806 0.1383 0.138 Uiso 1 1 calc R . .
H16S H 0.1497 0.5925 0.1641 0.138 Uiso 1 1 calc R . .
H16T H 0.0668 0.6306 0.1591 0.138 Uiso 1 1 calc R . .
C168 C -0.0444(5) 0.5619(3) 0.1808(3) 0.106(4) Uani 1 1 d . E .
H16U H -0.0733 0.5389 0.1984 0.158 Uiso 1 1 calc R . .
H16V H -0.0525 0.5500 0.1589 0.158 Uiso 1 1 calc R . .
H16W H -0.0667 0.5991 0.1805 0.158 Uiso 1 1 calc R . .
N12 N 0.4815(3) 0.3721(2) 0.02802(16) 0.0472(15) Uani 1 1 d . . .
C169 C 0.4406(4) 0.4271(3) 0.0286(2) 0.056(2) Uani 1 1 d . . .
H161 H 0.4451 0.4478 0.0059 0.067 Uiso 1 1 calc R . .
H162 H 0.4693 0.4462 0.0444 0.067 Uiso 1 1 calc R . .
C170 C 0.3499(4) 0.4243(3) 0.03942(19) 0.0474(19) Uani 1 1 d . E .
H17C H 0.3247 0.4611 0.0403 0.057 Uiso 1 1 calc R . .
H17D H 0.3202 0.4077 0.0227 0.057 Uiso 1 1 calc R . .
O67 O 0.3418(2) 0.39377(15) 0.07148(11) 0.0338(10) Uani 1 1 d . . .
C171 C 0.4530(5) 0.3495(3) -0.0015(2) 0.054(2) Uani 1 1 d . . .
H17E H 0.5010 0.3419 -0.0165 0.064 Uiso 1 1 calc R . .
H17F H 0.4143 0.3761 -0.0142 0.064 Uiso 1 1 calc R . .
C172 C 0.4099(4) 0.2982(3) 0.00974(18) 0.0452(18) Uani 1 1 d . E .
H17G H 0.3804 0.2879 -0.0094 0.054 Uiso 1 1 calc R . .
H17H H 0.4514 0.2688 0.0171 0.054 Uiso 1 1 calc R . .
O68 O 0.3532(2) 0.30600(15) 0.03643(10) 0.0318(10) Uani 1 1 d . . .
C173 C 0.5756(5) 0.3710(3) 0.0301(2) 0.063(2) Uani 1 1 d . . .
C174 C 0.5985(5) 0.3869(4) 0.0633(3) 0.084(3) Uani 1 1 d . . .
H17I H 0.5771 0.4238 0.0649 0.126 Uiso 1 1 calc R . .
H17J H 0.6588 0.3844 0.0649 0.126 Uiso 1 1 calc R . .
H17K H 0.5744 0.3627 0.0817 0.126 Uiso 1 1 calc R . .
C175 C 0.6124(5) 0.4078(3) 0.0001(3) 0.095(4) Uani 1 1 d . . .
H17L H 0.5961 0.3965 -0.0210 0.143 Uiso 1 1 calc R . .
H17M H 0.6728 0.4052 0.0011 0.143 Uiso 1 1 calc R . .
H17N H 0.5915 0.4450 0.0012 0.143 Uiso 1 1 calc R . .
C176 C 0.6106(5) 0.3131(3) 0.0288(2) 0.071(3) Uani 1 1 d . . .
H17O H 0.5970 0.3015 0.0074 0.107 Uiso 1 1 calc R . .
H17P H 0.5863 0.2894 0.0474 0.107 Uiso 1 1 calc R . .
H17Q H 0.6708 0.3113 0.0308 0.107 Uiso 1 1 calc R . .
O69 O 0.1357(2) 0.22748(16) -0.02264(10) 0.0322(10) Uani 1 1 d . . .
O70 O 0.2212(3) 0.28197(16) -0.00287(10) 0.0331(10) Uani 1 1 d . . .
C177 C 0.1795(4) 0.2689(2) -0.02552(16) 0.0331(14) Uani 1 1 d . E .
C178 C 0.1789(6) 0.3041(3) -0.05943(19) 0.060(2) Uani 1 1 d . . .
C179 C 0.2047(9) 0.3617(5) -0.0560(4) 0.030(3) Uiso 0.46 1 d P E 1
H17R H 0.2540 0.3592 -0.0424 0.045 Uiso 0.46 1 calc PR E 1
H17S H 0.1593 0.3814 -0.0451 0.045 Uiso 0.46 1 calc PR E 1
H17T H 0.2168 0.3806 -0.0784 0.045 Uiso 0.46 1 calc PR E 1
C180 C 0.1111(13) 0.3064(8) -0.0791(5) 0.080(6) Uiso 0.46 1 d P E 1
H18C H 0.1204 0.3305 -0.1000 0.121 Uiso 0.46 1 calc PR E 1
H18D H 0.0623 0.3200 -0.0669 0.121 Uiso 0.46 1 calc PR E 1
H18E H 0.1023 0.2704 -0.0845 0.121 Uiso 0.46 1 calc PR E 1
C181 C 0.2583(13) 0.2748(8) -0.0810(5) 0.075(6) Uiso 0.46 1 d P E 1
H18F H 0.3090 0.2729 -0.0683 0.112 Uiso 0.46 1 calc PR E 1
H18G H 0.2666 0.2962 -0.1030 0.112 Uiso 0.46 1 calc PR E 1
H18H H 0.2450 0.2385 -0.0843 0.112 Uiso 0.46 1 calc PR E 1
C479 C 0.2370(12) 0.3463(7) -0.0612(5) 0.083(6) Uiso 0.54 1 d P E 2
H47D H 0.2264 0.3666 -0.0420 0.124 Uiso 0.54 1 calc PR E 2
H47E H 0.2300 0.3706 -0.0822 0.124 Uiso 0.54 1 calc PR E 2
H47F H 0.2938 0.3301 -0.0604 0.124 Uiso 0.54 1 calc PR E 2
C480 C 0.0807(9) 0.3281(6) -0.0618(4) 0.062(4) Uiso 0.54 1 d P E 2
H48A H 0.0683 0.3515 -0.0443 0.093 Uiso 0.54 1 calc PR E 2
H48B H 0.0442 0.2983 -0.0585 0.093 Uiso 0.54 1 calc PR E 2
H48C H 0.0718 0.3488 -0.0840 0.093 Uiso 0.54 1 calc PR E 2
C481 C 0.1895(11) 0.2724(7) -0.0866(4) 0.076(5) Uiso 0.54 1 d P E 2
H48D H 0.1493 0.2447 -0.0839 0.115 Uiso 0.54 1 calc PR E 2
H48E H 0.2457 0.2554 -0.0866 0.115 Uiso 0.54 1 calc PR E 2
H48F H 0.1808 0.2956 -0.1080 0.115 Uiso 0.54 1 calc PR E 2
O71 O -0.0047(2) 0.19061(15) 0.00422(10) 0.0288(9) Uani 1 1 d . . .
O72 O -0.0718(2) 0.20650(15) 0.05241(10) 0.0288(9) Uani 1 1 d . . .
C182 C -0.0709(4) 0.2003(2) 0.02206(15) 0.0277(13) Uani 1 1 d . . .
C183 C -0.1513(4) 0.2082(2) 0.00255(15) 0.0327(14) Uani 1 1 d . . .
C184 C -0.2268(4) 0.2016(3) 0.02646(18) 0.055(2) Uani 1 1 d . . .
H18I H -0.2256 0.2264 0.0433 0.083 Uiso 1 1 calc R . .
H18J H -0.2258 0.1646 0.0378 0.083 Uiso 1 1 calc R . .
H18K H -0.2774 0.2095 0.0136 0.083 Uiso 1 1 calc R . .
C185 C -0.1544(5) 0.2653(3) -0.0148(2) 0.066(2) Uani 1 1 d . . .
H18L H -0.1544 0.2902 0.0021 0.099 Uiso 1 1 calc R . .
H18M H -0.2048 0.2726 -0.0278 0.099 Uiso 1 1 calc R . .
H18N H -0.1059 0.2703 -0.0300 0.099 Uiso 1 1 calc R . .
C186 C -0.1509(4) 0.1702(3) -0.02385(19) 0.056(2) Uani 1 1 d . . .
H18O H -0.2030 0.1759 -0.0358 0.084 Uiso 1 1 calc R . .
H18P H -0.1447 0.1331 -0.0129 0.084 Uiso 1 1 calc R . .
H18Q H -0.1046 0.1773 -0.0399 0.084 Uiso 1 1 calc R . .
O73 O -0.0278(2) 0.13245(14) 0.17979(10) 0.0273(9) Uani 1 1 d . . .
O74 O 0.0446(2) 0.12261(14) 0.13193(10) 0.0260(9) Uani 1 1 d . . .
C187 C 0.0234(4) 0.1066(2) 0.16150(15) 0.0262(13) Uani 1 1 d . . .
C188 C 0.0602(4) 0.0536(2) 0.17943(16) 0.0314(14) Uani 1 1 d . . .
C189 C 0.1101(4) 0.0207(2) 0.15461(17) 0.0414(17) Uani 1 1 d . . .
H18R H 0.0728 0.0106 0.1382 0.062 Uiso 1 1 calc R . .
H18S H 0.1363 -0.0118 0.1671 0.062 Uiso 1 1 calc R . .
H18T H 0.1528 0.0425 0.1429 0.062 Uiso 1 1 calc R . .
C190 C -0.0082(4) 0.0209(2) 0.19693(19) 0.0481(19) Uani 1 1 d . . .
H19C H -0.0440 0.0106 0.1800 0.072 Uiso 1 1 calc R . .
H19D H -0.0409 0.0425 0.2119 0.072 Uiso 1 1 calc R . .
H19E H 0.0163 -0.0115 0.2101 0.072 Uiso 1 1 calc R . .
C191 C 0.1172(4) 0.0691(3) 0.20528(18) 0.0505(19) Uani 1 1 d . . .
H19F H 0.1613 0.0898 0.1937 0.076 Uiso 1 1 calc R . .
H19G H 0.1415 0.0366 0.2184 0.076 Uiso 1 1 calc R . .
H19H H 0.0854 0.0910 0.2204 0.076 Uiso 1 1 calc R . .
O75 O -0.0400(2) 0.21292(15) 0.21579(9) 0.0279(9) Uani 1 1 d . . .
O76 O 0.0215(3) 0.29111(15) 0.20661(10) 0.0323(10) Uani 1 1 d . . .
C192 C 0.0028(4) 0.2499(2) 0.22510(15) 0.0287(13) Uani 1 1 d . E .
C193 C 0.0299(4) 0.2403(2) 0.26159(16) 0.0372(15) Uani 1 1 d . . .
C194 C -0.0355(6) 0.2697(4) 0.2814(2) 0.055(3) Uiso 0.78 1 d P E 1
H19I H -0.0213 0.2651 0.3051 0.082 Uiso 0.78 1 calc PR E 1
H19J H -0.0893 0.2551 0.2791 0.082 Uiso 0.78 1 calc PR E 1
H19K H -0.0384 0.3080 0.2726 0.082 Uiso 0.78 1 calc PR E 1
C195 C 0.0368(6) 0.1805(4) 0.2746(2) 0.054(3) Uiso 0.78 1 d P E 1
H19L H 0.0544 0.1755 0.2980 0.081 Uiso 0.78 1 calc PR E 1
H19M H 0.0776 0.1621 0.2607 0.081 Uiso 0.78 1 calc PR E 1
H19N H -0.0171 0.1655 0.2735 0.081 Uiso 0.78 1 calc PR E 1
C196 C 0.1148(5) 0.2646(3) 0.2638(2) 0.044(2) Uiso 0.78 1 d P E 1
H19O H 0.1325 0.2586 0.2871 0.066 Uiso 0.78 1 calc PR E 1
H19P H 0.1095 0.3032 0.2561 0.066 Uiso 0.78 1 calc PR E 1
H19Q H 0.1559 0.2472 0.2495 0.066 Uiso 0.78 1 calc PR E 1
C494 C 0.043(3) 0.2886(17) 0.2777(11) 0.087(14) Uiso 0.22 1 d P E 2
H49A H 0.0054 0.3184 0.2682 0.130 Uiso 0.22 1 calc PR E 2
H49B H 0.1003 0.2983 0.2735 0.130 Uiso 0.22 1 calc PR E 2
H49C H 0.0318 0.2810 0.3020 0.130 Uiso 0.22 1 calc PR E 2
C495 C 0.101(2) 0.2034(15) 0.2628(10) 0.066(11) Uiso 0.22 1 d P E 2
H49D H 0.0950 0.1768 0.2475 0.100 Uiso 0.22 1 calc PR E 2
H49E H 0.1074 0.1851 0.2858 0.100 Uiso 0.22 1 calc PR E 2
H49F H 0.1508 0.2230 0.2560 0.100 Uiso 0.22 1 calc PR E 2
C496 C -0.039(3) 0.2090(19) 0.2873(12) 0.101(16) Uiso 0.22 1 d P E 2
H49G H -0.0545 0.1769 0.2781 0.152 Uiso 0.22 1 calc PR E 2
H49H H -0.0887 0.2331 0.2895 0.152 Uiso 0.22 1 calc PR E 2
H49I H -0.0155 0.1984 0.3095 0.152 Uiso 0.22 1 calc PR E 2
O77 O -0.0541(2) 0.47264(15) 0.12950(11) 0.0350(10) Uani 1 1 d . . .
O78 O -0.1004(2) 0.38971(15) 0.13395(11) 0.0324(10) Uani 1 1 d . . .
C197 C -0.1117(4) 0.4394(2) 0.12862(16) 0.0328(14) Uani 1 1 d . E .
C198 C -0.1972(4) 0.4658(3) 0.1188(2) 0.0444(18) Uani 1 1 d . . .
C199 C -0.2145(5) 0.5173(3) 0.1335(3) 0.087(3) Uani 1 1 d . E .
H19R H -0.2163 0.5098 0.1581 0.131 Uiso 1 1 calc R . .
H19S H -0.2679 0.5341 0.1258 0.131 Uiso 1 1 calc R . .
H19T H -0.1707 0.5416 0.1263 0.131 Uiso 1 1 calc R . .
C200 C -0.1947(6) 0.4772(4) 0.0805(2) 0.085(3) Uani 1 1 d . E .
H20C H -0.1837 0.4434 0.0710 0.127 Uiso 1 1 calc R . .
H20D H -0.1507 0.5013 0.0732 0.127 Uiso 1 1 calc R . .
H20E H -0.2480 0.4942 0.0729 0.127 Uiso 1 1 calc R . .
C201 C -0.2635(5) 0.4267(3) 0.1284(3) 0.096(4) Uani 1 1 d . E .
H20F H -0.2501 0.3941 0.1178 0.144 Uiso 1 1 calc R . .
H20G H -0.3171 0.4432 0.1205 0.144 Uiso 1 1 calc R . .
H20H H -0.2665 0.4176 0.1529 0.144 Uiso 1 1 calc R . .
O79 O 0.0857(3) 0.50813(15) 0.10137(11) 0.0342(10) Uani 1 1 d . . .
O80 O 0.1885(3) 0.46478(15) 0.07460(11) 0.0339(10) Uani 1 1 d . . .
C202 C 0.1334(4) 0.5014(2) 0.07628(18) 0.0373(16) Uani 1 1 d . E .
C203 C 0.1195(5) 0.5428(3) 0.04513(19) 0.062(2) Uani 1 1 d D . .
C204 C 0.1680(8) 0.5257(5) 0.0140(3) 0.053(3) Uiso 0.68 1 d PDU E 1
H20I H 0.1562 0.4888 0.0113 0.079 Uiso 0.68 1 calc PR E 1
H20J H 0.2274 0.5275 0.0169 0.079 Uiso 0.68 1 calc PR E 1
H20K H 0.1510 0.5499 -0.0061 0.079 Uiso 0.68 1 calc PR E 1
C205 C 0.1294(9) 0.5958(5) 0.0513(3) 0.080(4) Uiso 0.68 1 d PD E 1
H20L H 0.1203 0.6204 0.0306 0.121 Uiso 0.68 1 calc PR E 1
H20M H 0.1855 0.5985 0.0589 0.121 Uiso 0.68 1 calc PR E 1
H20N H 0.0892 0.6053 0.0688 0.121 Uiso 0.68 1 calc PR E 1
C206 C 0.0234(7) 0.5348(5) 0.0367(3) 0.071(4) Uiso 0.68 1 d PD E 1
H20O H 0.0184 0.4978 0.0322 0.107 Uiso 0.68 1 calc PR E 1
H20P H 0.0072 0.5597 0.0168 0.107 Uiso 0.68 1 calc PR E 1
H20Q H -0.0127 0.5420 0.0559 0.107 Uiso 0.68 1 calc PR E 1
C504 C 0.137(2) 0.5274(14) 0.0119(7) 0.096(14) Uiso 0.32 1 d PDU E 2
H50D H 0.1265 0.5587 -0.0050 0.144 Uiso 0.32 1 calc PR E 2
H50E H 0.1003 0.4993 0.0082 0.144 Uiso 0.32 1 calc PR E 2
H50F H 0.1944 0.5138 0.0101 0.144 Uiso 0.32 1 calc PR E 2
C505 C 0.2053(14) 0.5802(11) 0.0505(7) 0.084(9) Uiso 0.32 1 d PD E 2
H50G H 0.2020 0.5913 0.0731 0.126 Uiso 0.32 1 calc PR E 2
H50H H 0.2049 0.6120 0.0336 0.126 Uiso 0.32 1 calc PR E 2
H50I H 0.2565 0.5579 0.0479 0.126 Uiso 0.32 1 calc PR E 2
C506 C 0.0534(14) 0.5895(9) 0.0494(7) 0.072(8) Uiso 0.32 1 d PD E 2
H50J H 0.0527 0.5979 0.0726 0.108 Uiso 0.32 1 calc PR E 2
H50K H -0.0013 0.5787 0.0443 0.108 Uiso 0.32 1 calc PR E 2
H50L H 0.0670 0.6214 0.0339 0.108 Uiso 0.32 1 calc PR E 2
O81 O 0.4465(2) 0.33848(16) 0.11733(12) 0.0391(11) Uani 1 1 d . . .
O82 O 0.3352(3) 0.37579(16) 0.14293(11) 0.0360(10) Uani 1 1 d . . .
C207 C 0.4098(4) 0.3574(3) 0.14237(19) 0.0423(17) Uani 1 1 d . E .
C208 C 0.4604(5) 0.3564(3) 0.1741(2) 0.063(3) Uani 1 1 d D . .
C209 C 0.5486(8) 0.3798(5) 0.1619(3) 0.066(4) Uiso 0.64 1 d P E 1
H20R H 0.5607 0.3740 0.1385 0.100 Uiso 0.64 1 calc PR E 1
H20S H 0.5921 0.3612 0.1762 0.100 Uiso 0.64 1 calc PR E 1
H20T H 0.5464 0.4183 0.1637 0.100 Uiso 0.64 1 calc PR E 1
C210 C 0.4222(9) 0.3915(6) 0.1990(4) 0.074(4) Uiso 0.64 1 d P E 1
H21J H 0.4408 0.4279 0.1935 0.112 Uiso 0.64 1 calc PR E 1
H21K H 0.4392 0.3767 0.2218 0.112 Uiso 0.64 1 calc PR E 1
H21L H 0.3618 0.3925 0.1981 0.112 Uiso 0.64 1 calc PR E 1
C211 C 0.4783(9) 0.2974(5) 0.1864(4) 0.063(4) Uiso 0.64 1 d P E 1
H21M H 0.5205 0.2822 0.1716 0.094 Uiso 0.64 1 calc PR E 1
H21N H 0.4276 0.2784 0.1862 0.094 Uiso 0.64 1 calc PR E 1
H21O H 0.4985 0.2934 0.2094 0.094 Uiso 0.64 1 calc PR E 1
C509 C 0.486(2) 0.4083(11) 0.1777(8) 0.102(10) Uiso 0.36 1 d P E 2
H50M H 0.5256 0.4195 0.1596 0.153 Uiso 0.36 1 calc PR E 2
H50N H 0.5116 0.4072 0.1995 0.153 Uiso 0.36 1 calc PR E 2
H50O H 0.4374 0.4340 0.1765 0.153 Uiso 0.36 1 calc PR E 2
C510 C 0.3973(13) 0.3479(9) 0.2062(5) 0.065(6) Uiso 0.36 1 d PD E 2
H51D H 0.3491 0.3301 0.2001 0.097 Uiso 0.36 1 calc PR E 2
H51E H 0.3793 0.3829 0.2131 0.097 Uiso 0.36 1 calc PR E 2
H51F H 0.4253 0.3256 0.2248 0.097 Uiso 0.36 1 calc PR E 2
C511 C 0.521(2) 0.3112(15) 0.1791(10) 0.129(14) Uiso 0.36 1 d P E 2
H51G H 0.5603 0.3127 0.1599 0.194 Uiso 0.36 1 calc PR E 2
H51H H 0.4926 0.2777 0.1810 0.194 Uiso 0.36 1 calc PR E 2
H51I H 0.5504 0.3126 0.1998 0.194 Uiso 0.36 1 calc PR E 2
O83 O 0.4590(2) 0.25495(15) 0.08394(11) 0.0368(11) Uani 1 1 d . . .
O84 O 0.3604(2) 0.20169(15) 0.07195(10) 0.0303(9) Uani 1 1 d . . .
C212 C 0.4310(4) 0.2088(2) 0.08178(15) 0.0305(14) Uani 1 1 d . E .
C213 C 0.4898(4) 0.1612(3) 0.0941(2) 0.0435(18) Uani 1 1 d . . .
C214 C 0.5764(4) 0.1696(3) 0.0798(2) 0.073(3) Uani 1 1 d . E .
H21A H 0.6133 0.1386 0.0880 0.110 Uiso 1 1 calc R . .
H21B H 0.5961 0.2021 0.0871 0.110 Uiso 1 1 calc R . .
H21C H 0.5758 0.1737 0.0552 0.110 Uiso 1 1 calc R . .
C215 C 0.4569(5) 0.1095(3) 0.0857(3) 0.082(3) Uani 1 1 d . E .
H21D H 0.4953 0.0791 0.0935 0.123 Uiso 1 1 calc R . .
H21E H 0.4516 0.1116 0.0613 0.123 Uiso 1 1 calc R . .
H21F H 0.4026 0.1045 0.0968 0.123 Uiso 1 1 calc R . .
C216 C 0.4920(6) 0.1599(4) 0.1325(2) 0.088(3) Uani 1 1 d . E .
H21G H 0.5294 0.1299 0.1419 0.132 Uiso 1 1 calc R . .
H21H H 0.4362 0.1553 0.1424 0.132 Uiso 1 1 calc R . .
H21I H 0.5117 0.1937 0.1378 0.132 Uiso 1 1 calc R . .
N611 N -0.0836(5) -0.0205(3) 0.11553(18) 0.069(2) Uani 1 1 d . . .
C611 C -0.0980(5) 0.0233(3) 0.10617(19) 0.053(2) Uani 1 1 d . . .
C612 C -0.1174(6) 0.0781(3) 0.0928(2) 0.071(3) Uani 1 1 d . . .
H61D H -0.0809 0.0881 0.0733 0.106 Uiso 1 1 calc R . .
H61E H -0.1095 0.1013 0.1101 0.106 Uiso 1 1 calc R . .
H61F H -0.1751 0.0825 0.0859 0.106 Uiso 1 1 calc R . .
N621 N 0.5286(9) 0.5447(4) 0.0739(3) 0.141(5) Uani 1 1 d . . .
C621 C 0.4713(10) 0.5252(4) 0.0878(3) 0.104(4) Uani 1 1 d . . .
C622 C 0.3978(7) 0.5010(4) 0.1063(3) 0.100(4) Uani 1 1 d . . .
H62D H 0.3985 0.4629 0.1037 0.151 Uiso 1 1 calc R . .
H62E H 0.3469 0.5196 0.0971 0.151 Uiso 1 1 calc R . .
H62F H 0.4000 0.5049 0.1303 0.151 Uiso 1 1 calc R . .
N631 N 0.6887(6) 0.0388(4) 0.0863(3) 0.120(4) Uani 1 1 d . . .
C631 C 0.6398(8) 0.0056(5) 0.0862(3) 0.102(4) Uani 1 1 d . . .
C632 C 0.5825(8) -0.0353(5) 0.0855(4) 0.156(6) Uani 1 1 d . . .
H63A H 0.5641 -0.0481 0.1086 0.234 Uiso 1 1 calc R . .
H63B H 0.6098 -0.0653 0.0752 0.234 Uiso 1 1 calc R . .
H63C H 0.5346 -0.0204 0.0724 0.234 Uiso 1 1 calc R . .
N641 N 0.5378(7) 0.5387(4) 0.1743(3) 0.107(3) Uani 1 1 d . . .
C641 C 0.5635(7) 0.5729(5) 0.1560(3) 0.085(3) Uani 1 1 d . . .
C642 C 0.5958(6) 0.6164(4) 0.1323(3) 0.088(3) Uani 1 1 d . . .
H64A H 0.6542 0.6197 0.1366 0.131 Uiso 1 1 calc R . .
H64B H 0.5643 0.6502 0.1351 0.131 Uiso 1 1 calc R . .
H64C H 0.5905 0.6084 0.1092 0.131 Uiso 1 1 calc R . .
N651 N 0.3675(9) 0.1841(5) 0.5830(3) 0.159(5) Uiso 1 1 d . F .
C651 C 0.4387(12) 0.1963(6) 0.5764(4) 0.163(6) Uiso 1 1 d D . .
C652 C 0.5081(19) 0.2156(13) 0.5490(8) 0.174(13) Uiso 0.50 1 d PD F 1
C653 C 0.5290(16) 0.1959(10) 0.5774(7) 0.117(8) Uiso 0.50 1 d P F 2

loop_
_atom_site_aniso_label
_atom_site_aniso_U_11
_atom_site_aniso_U_22
_atom_site_aniso_U_33
_atom_site_aniso_U_23
_atom_site_aniso_U_13
_atom_site_aniso_U_12
Dy1 0.01790(13) 0.01953(13) 0.03161(16) -0.00269(11) 0.00238(11) -0.00337(10)
Dy2 0.01983(14) 0.02043(13) 0.03666(17) -0.00379(12) -0.00273(12) -0.00116(10)
Dy3 0.02040(14) 0.01981(13) 0.02550(15) -0.00310(11) -0.00083(11) -0.00139(10)
Dy4 0.02187(14) 0.02048(13) 0.03023(16) -0.00426(11) -0.00097(12) -0.00203(10)
Mn1 0.0185(4) 0.0223(5) 0.0450(6) -0.0047(4) 0.0015(4) -0.0030(3)
Mn2 0.0259(5) 0.0202(4) 0.0406(6) -0.0077(4) -0.0064(4) 0.0013(4)
Mn3 0.0247(5) 0.0252(5) 0.0276(5) -0.0057(4) -0.0016(4) -0.0029(4)
Mn4 0.0205(5) 0.0209(4) 0.0415(6) 0.0008(4) 0.0024(4) -0.0037(3)
O1 0.022(2) 0.020(2) 0.033(2) -0.0029(17) 0.0021(18) -0.0045(15)
O2 0.022(2) 0.021(2) 0.031(2) -0.0065(17) -0.0010(18) 0.0009(15)
O3 0.023(2) 0.026(2) 0.026(2) -0.0014(17) 0.0014(17) -0.0021(17)
O4 0.023(2) 0.020(2) 0.029(2) -0.0033(16) 0.0018(17) -0.0043(16)
N21 0.023(3) 0.024(2) 0.027(3) -0.001(2) 0.001(2) -0.0051(19)
N31 0.018(2) 0.019(2) 0.032(3) -0.001(2) 0.001(2) -0.0025(18)
N41 0.026(3) 0.024(3) 0.025(3) -0.003(2) -0.003(2) 0.000(2)
N51 0.022(3) 0.022(2) 0.031(3) -0.006(2) 0.004(2) -0.0027(19)
N52 0.028(3) 0.086(5) 0.033(4) -0.014(3) 0.000(3) -0.002(3)
N53 0.052(5) 0.214(10) 0.059(5) -0.043(6) 0.017(4) 0.019(6)
N1 0.022(3) 0.030(3) 0.046(3) -0.006(2) -0.007(2) 0.000(2)
C1 0.033(4) 0.036(4) 0.066(5) 0.003(3) -0.021(4) -0.003(3)
C2 0.033(4) 0.028(3) 0.043(4) 0.000(3) -0.010(3) -0.005(3)
O5 0.019(2) 0.023(2) 0.038(3) -0.0047(17) -0.0014(18) -0.0012(16)
C3 0.058(5) 0.032(4) 0.058(5) -0.013(3) -0.024(4) 0.003(3)
C4 0.047(5) 0.045(5) 0.139(9) -0.049(5) -0.043(5) 0.003(4)
O6 0.022(2) 0.021(2) 0.053(3) -0.0107(19) -0.0056(19) -0.0023(16)
C5 0.021(4) 0.078(6) 0.059(5) -0.019(4) -0.006(3) -0.012(3)
C6 0.024(4) 0.054(5) 0.066(5) -0.002(4) -0.013(3) -0.003(3)
C7 0.035(5) 0.214(13) 0.069(7) 0.033(7) -0.012(5) -0.056(6)
C8 0.024(5) 0.219(14) 0.249(16) -0.188(13) -0.022(7) 0.023(6)
N2 0.039(3) 0.019(3) 0.057(4) -0.007(2) -0.012(3) -0.004(2)
C9 0.032(4) 0.024(3) 0.087(6) 0.002(3) -0.008(4) -0.007(3)
C10 0.036(4) 0.026(3) 0.086(6) -0.009(3) -0.013(4) -0.008(3)
O7 0.021(2) 0.021(2) 0.054(3) -0.0001(19) -0.0051(19) -0.0038(16)
C11 0.047(4) 0.020(3) 0.051(4) 0.002(3) -0.006(3) -0.004(3)
C12 0.037(4) 0.032(3) 0.035(4) -0.001(3) 0.003(3) -0.010(3)
O8 0.027(2) 0.021(2) 0.030(2) -0.0021(17) -0.0023(18) 0.0006(16)
C13 0.058(5) 0.023(3) 0.077(6) -0.008(3) -0.017(4) 0.000(3)
C14 0.131(9) 0.035(5) 0.104(8) -0.033(5) -0.055(7) 0.021(5)
C15 0.058(5) 0.016(3) 0.131(8) -0.010(4) -0.023(5) 0.001(3)
C16 0.087(7) 0.035(4) 0.104(8) -0.031(5) 0.007(6) 0.002(4)
N3 0.022(3) 0.031(3) 0.031(3) -0.007(2) -0.004(2) -0.003(2)
C17 0.023(3) 0.038(4) 0.035(4) -0.007(3) -0.001(3) -0.004(3)
C18 0.023(3) 0.036(3) 0.030(3) -0.003(3) 0.000(3) 0.001(2)
O9 0.020(2) 0.026(2) 0.027(2) -0.0068(16) 0.0008(17) -0.0027(16)
C19 0.024(3) 0.039(4) 0.044(4) -0.002(3) -0.004(3) -0.007(3)
C20 0.029(3) 0.031(3) 0.049(4) -0.006(3) -0.006(3) -0.007(3)
O10 0.025(2) 0.021(2) 0.036(2) -0.0016(17) -0.0092(18) -0.0054(16)
C21 0.034(4) 0.045(4) 0.034(4) -0.009(3) -0.006(3) -0.005(3)
C22 0.052(5) 0.056(5) 0.059(5) -0.024(4) -0.027(4) 0.004(4)
C23 0.031(4) 0.061(5) 0.048(5) -0.010(4) -0.014(3) -0.005(3)
C24 0.047(4) 0.057(5) 0.035(4) -0.006(3) -0.013(3) -0.004(3)
N4 0.027(3) 0.018(3) 0.074(4) -0.004(3) 0.013(3) -0.006(2)
C25 0.031(4) 0.033(4) 0.072(5) -0.019(3) 0.000(4) -0.007(3)
C26 0.083(6) 0.036(4) 0.062(5) -0.016(4) -0.011(5) -0.010(4)
O11 0.027(2) 0.021(2) 0.042(3) -0.0077(18) -0.0026(19) -0.0039(16)
C27 0.030(4) 0.022(3) 0.073(5) -0.006(3) 0.007(3) -0.003(3)
C28 0.029(4) 0.039(4) 0.076(6) -0.009(4) 0.018(4) -0.008(3)
O12 0.022(2) 0.021(2) 0.044(3) -0.0028(18) 0.0075(18) -0.0060(16)
C29 0.053(5) 0.031(4) 0.092(7) 0.003(4) 0.025(5) -0.004(3)
C30 0.157(10) 0.032(5) 0.073(7) 0.017(4) 0.033(7) -0.015(5)
C31 0.062(5) 0.023(4) 0.120(8) 0.000(4) 0.012(5) -0.001(3)
C32 0.046(5) 0.034(4) 0.196(12) 0.008(5) 0.049(6) -0.009(4)
O13 0.021(2) 0.033(2) 0.049(3) -0.009(2) 0.0074(19) -0.0052(18)
O14 0.022(2) 0.020(2) 0.039(3) -0.0036(17) 0.0023(18) -0.0031(16)
C33 0.022(3) 0.029(3) 0.040(4) 0.000(3) 0.002(3) 0.001(2)
C34 0.037(4) 0.041(4) 0.046(4) -0.017(3) 0.017(3) -0.012(3)
C35 0.039(4) 0.048(4) 0.060(5) -0.024(4) 0.012(4) -0.006(3)
C36 0.033(4) 0.065(5) 0.121(8) -0.060(5) 0.021(5) -0.008(4)
C37 0.113(8) 0.063(6) 0.064(6) -0.012(5) 0.044(6) -0.012(5)
O15 0.023(2) 0.027(2) 0.050(3) -0.0013(19) 0.009(2) -0.0050(17)
O16 0.025(2) 0.024(2) 0.049(3) 0.0027(19) 0.000(2) -0.0022(17)
C38 0.027(4) 0.030(3) 0.058(5) -0.006(3) 0.005(3) -0.013(3)
C39 0.044(4) 0.040(4) 0.081(6) 0.005(4) 0.017(4) -0.010(3)
C40 0.058(5) 0.037(4) 0.073(6) 0.014(4) 0.018(4) -0.010(4)
C41 0.089(7) 0.061(6) 0.069(6) 0.006(4) 0.043(5) 0.000(5)
C42 0.038(5) 0.088(7) 0.165(11) 0.047(7) -0.003(6) -0.032(5)
O17 0.036(3) 0.033(2) 0.048(3) -0.018(2) -0.016(2) 0.0059(19)
O18 0.031(2) 0.028(2) 0.048(3) -0.011(2) -0.009(2) 0.0013(18)
C43 0.033(4) 0.035(4) 0.051(4) -0.019(3) -0.012(3) 0.000(3)
C44 0.042(4) 0.054(5) 0.047(5) -0.018(4) -0.014(4) 0.004(3)
C45 0.063(6) 0.192(12) 0.047(6) -0.042(6) -0.024(5) -0.004(7)
C46 0.169(11) 0.078(7) 0.053(6) -0.037(5) -0.025(7) 0.018(7)
C47 0.082(8) 0.124(9) 0.073(7) -0.031(6) -0.001(6) -0.015(6)
O19 0.027(2) 0.030(2) 0.037(3) -0.0112(18) -0.0037(19) 0.0033(18)
O20 0.028(2) 0.023(2) 0.023(2) -0.0009(17) -0.0020(17) 0.0020(16)
C48 0.027(3) 0.024(3) 0.030(3) -0.003(3) -0.006(3) 0.009(2)
C49 0.035(4) 0.029(3) 0.039(4) -0.001(3) -0.001(3) 0.004(3)
C50 0.053(5) 0.038(4) 0.050(5) -0.008(3) 0.016(4) 0.011(3)
C51 0.071(6) 0.051(5) 0.041(5) -0.002(3) 0.015(4) 0.008(4)
C52 0.043(5) 0.067(5) 0.063(5) -0.023(4) 0.020(4) -0.019(4)
O21 0.036(2) 0.024(2) 0.028(2) -0.0023(17) -0.0037(19) 0.0025(18)
O22 0.027(2) 0.024(2) 0.032(2) -0.0024(17) 0.0025(18) -0.0036(17)
C53 0.032(3) 0.024(3) 0.037(4) -0.004(3) 0.002(3) 0.006(3)
C54 0.043(4) 0.030(3) 0.034(4) -0.002(3) 0.001(3) 0.001(3)
C55 0.054(5) 0.040(4) 0.044(4) -0.004(3) 0.014(4) 0.002(3)
C56 0.061(5) 0.061(5) 0.037(4) 0.007(4) -0.003(4) 0.005(4)
C57 0.075(5) 0.040(4) 0.034(4) 0.000(3) 0.019(4) -0.013(4)
O23 0.036(3) 0.032(2) 0.033(3) -0.0084(18) -0.005(2) -0.0010(19)
O24 0.036(3) 0.030(2) 0.037(3) -0.0134(19) -0.003(2) -0.0002(18)
C58 0.033(4) 0.030(3) 0.040(4) -0.012(3) 0.003(3) -0.006(3)
C59 0.043(4) 0.039(4) 0.045(4) -0.016(3) -0.003(3) -0.002(3)
C60 0.104(8) 0.056(5) 0.062(6) -0.030(4) -0.006(5) 0.025(5)
C61 0.110(8) 0.076(6) 0.070(7) -0.029(5) 0.043(6) -0.009(6)
C62 0.082(7) 0.111(8) 0.061(6) -0.049(5) -0.015(5) 0.017(6)
O25 0.024(2) 0.028(2) 0.046(3) 0.0035(19) 0.0017(19) -0.0060(17)
O26 0.021(2) 0.030(2) 0.039(3) -0.0018(19) -0.0016(18) -0.0042(17)
C63 0.027(3) 0.030(3) 0.038(4) -0.013(3) 0.002(3) -0.011(3)
C64 0.026(3) 0.041(4) 0.039(4) -0.006(3) 0.005(3) -0.004(3)
O27 0.019(2) 0.031(2) 0.043(3) 0.0044(19) 0.0035(19) -0.0075(17)
O28 0.021(2) 0.033(2) 0.037(3) 0.0024(19) -0.0006(18) -0.0028(17)
C68 0.023(3) 0.030(3) 0.031(4) 0.007(3) 0.003(3) 0.009(3)
C69 0.028(4) 0.045(4) 0.043(4) 0.008(3) -0.001(3) 0.004(3)
C70 0.047(5) 0.062(5) 0.041(4) 0.018(4) 0.005(3) 0.009(4)
C71 0.042(4) 0.055(5) 0.045(5) -0.002(3) 0.006(3) 0.009(3)
C72 0.042(4) 0.067(5) 0.047(5) 0.003(4) -0.006(4) -0.002(4)
Dy5 0.02354(15) 0.02186(14) 0.03677(17) -0.00208(12) -0.00003(12) -0.00503(11)
Dy6 0.02483(15) 0.02211(14) 0.04473(19) -0.00094(12) 0.00285(13) -0.00591(11)
Dy7 0.02600(15) 0.01993(13) 0.03140(16) -0.00159(11) 0.00197(12) -0.00301(11)
Dy8 0.02608(15) 0.01957(13) 0.02616(15) -0.00374(11) 0.00087(11) -0.00471(11)
Mn5 0.0245(5) 0.0289(5) 0.0553(7) -0.0002(4) 0.0007(5) -0.0067(4)
Mn6 0.0254(5) 0.0241(5) 0.0379(6) 0.0009(4) -0.0017(4) -0.0065(4)
Mn7 0.0293(5) 0.0211(4) 0.0284(5) -0.0039(4) 0.0021(4) -0.0059(4)
Mn8 0.0274(5) 0.0198(4) 0.0347(5) -0.0052(4) -0.0029(4) -0.0036(4)
O29 0.026(2) 0.028(2) 0.038(3) -0.0014(19) 0.006(2) -0.0036(17)
O30 0.021(2) 0.021(2) 0.038(2) -0.0004(18) 0.0019(18) -0.0080(16)
O31 0.029(2) 0.027(2) 0.024(2) -0.0056(17) 0.0066(17) -0.0058(17)
O32 0.030(2) 0.026(2) 0.026(2) -0.0040(17) 0.0039(18) -0.0104(17)
N61 0.032(3) 0.019(2) 0.033(3) 0.000(2) 0.001(2) -0.005(2)
N62 0.088(5) 0.028(3) 0.042(4) 0.006(3) 0.013(4) 0.006(3)
N63 0.168(9) 0.053(5) 0.065(6) -0.001(4) 0.017(6) 0.014(5)
N71 0.026(3) 0.028(3) 0.035(3) -0.002(2) 0.007(2) -0.009(2)
N81 0.023(3) 0.019(2) 0.031(3) -0.003(2) 0.002(2) -0.0006(19)
N91 0.022(3) 0.026(3) 0.028(3) -0.002(2) 0.001(2) -0.007(2)
N5 0.028(3) 0.053(4) 0.059(4) -0.009(3) -0.009(3) -0.002(3)
O33 0.030(2) 0.030(2) 0.056(3) -0.010(2) -0.005(2) -0.0086(18)
O34 0.032(3) 0.035(2) 0.049(3) 0.001(2) -0.003(2) -0.0083(19)
C77 0.024(4) 0.053(5) 0.074(6) -0.010(4) -0.008(4) -0.006(3)
C78 0.028(4) 0.122(8) 0.098(8) 0.000(6) -0.006(5) -0.021(5)
C79 0.033(4) 0.072(6) 0.119(8) -0.024(5) -0.017(5) -0.012(4)
C80 0.048(5) 0.059(6) 0.155(10) -0.023(6) -0.045(6) 0.014(4)
N6 0.036(3) 0.022(3) 0.046(3) 0.005(2) -0.004(3) -0.006(2)
C81 0.042(4) 0.031(4) 0.051(5) 0.003(3) -0.004(3) -0.001(3)
O35 0.028(2) 0.023(2) 0.054(3) 0.0015(19) 0.007(2) -0.0016(17)
C83 0.043(4) 0.019(3) 0.067(5) -0.007(3) -0.009(4) 0.001(3)
O36 0.035(2) 0.018(2) 0.037(3) -0.0009(17) -0.0018(19) -0.0048(17)
C85 0.062(5) 0.029(4) 0.060(5) 0.006(3) -0.016(4) -0.007(3)
C86 0.067(6) 0.026(4) 0.097(7) 0.015(4) -0.016(5) -0.002(4)
C87 0.083(7) 0.058(6) 0.125(9) 0.042(6) 0.038(6) -0.002(5)
C88 0.196(13) 0.069(6) 0.057(6) 0.024(5) -0.039(7) -0.062(7)
N7 0.031(3) 0.029(3) 0.034(3) -0.002(2) -0.005(2) -0.009(2)
C89 0.040(4) 0.040(4) 0.089(6) 0.018(4) -0.016(4) -0.020(3)
C90 0.060(5) 0.044(4) 0.046(4) 0.003(3) 0.004(4) -0.037(4)
O37 0.030(2) 0.022(2) 0.032(2) -0.0019(17) -0.0017(18) -0.0091(17)
C91 0.030(4) 0.037(4) 0.055(5) -0.010(3) -0.008(3) 0.000(3)
C92 0.032(4) 0.030(3) 0.043(4) -0.005(3) 0.000(3) -0.004(3)
O38 0.028(2) 0.022(2) 0.036(2) -0.0080(17) 0.0025(18) -0.0063(16)
C93 0.049(5) 0.086(6) 0.043(5) -0.025(4) -0.009(4) -0.020(4)
C94 0.042(5) 0.074(6) 0.063(6) -0.010(4) -0.018(4) -0.020(4)
C95 0.078(7) 0.277(16) 0.036(5) 0.033(7) -0.026(5) -0.107(9)
C96 0.080(8) 0.154(11) 0.114(10) -0.086(8) -0.030(7) -0.002(7)
N8 0.041(3) 0.016(2) 0.048(4) -0.002(2) -0.007(3) -0.001(2)
C97 0.059(5) 0.026(3) 0.041(4) 0.001(3) -0.005(4) -0.002(3)
C98 0.050(4) 0.026(3) 0.041(4) 0.001(3) -0.004(3) -0.009(3)
O39 0.035(2) 0.020(2) 0.033(2) -0.0049(17) -0.0034(19) -0.0055(17)
C99 0.043(4) 0.025(3) 0.052(4) 0.000(3) -0.001(3) -0.011(3)
C100 0.034(4) 0.044(4) 0.051(4) -0.005(3) 0.000(3) -0.024(3)
O40 0.027(2) 0.021(2) 0.048(3) -0.0017(18) 0.001(2) -0.0089(17)
C101 0.043(4) 0.028(3) 0.065(5) -0.016(3) -0.007(4) -0.001(3)
C102 0.086(6) 0.022(4) 0.070(6) 0.005(3) -0.023(5) -0.003(4)
C103 0.059(5) 0.031(4) 0.070(6) -0.016(4) -0.006(4) -0.003(3)
C104 0.051(5) 0.038(4) 0.084(6) -0.025(4) 0.001(4) 0.001(3)
O41 0.033(3) 0.029(2) 0.068(3) 0.006(2) 0.010(2) -0.0030(19)
O42 0.030(3) 0.034(2) 0.057(3) 0.004(2) 0.004(2) -0.0051(19)
C105 0.033(4) 0.048(4) 0.064(5) 0.000(4) 0.017(4) -0.013(3)
C106 0.046(5) 0.076(6) 0.076(6) 0.017(5) 0.008(4) -0.012(4)
C107 0.061(6) 0.068(6) 0.061(6) 0.016(4) 0.001(4) -0.015(4)
C108 0.086(7) 0.078(7) 0.097(8) -0.010(6) 0.006(6) -0.044(6)
C109 0.046(5) 0.100(7) 0.092(7) 0.015(6) 0.042(5) -0.001(5)
O43 0.025(2) 0.036(3) 0.065(3) 0.002(2) 0.003(2) -0.0091(19)
O44 0.029(2) 0.032(2) 0.050(3) 0.001(2) 0.005(2) -0.0025(19)
C110 0.031(4) 0.037(4) 0.047(4) 0.004(3) 0.002(3) 0.006(3)
C111 0.048(5) 0.044(4) 0.072(6) -0.009(4) 0.004(4) 0.000(3)
O45 0.030(2) 0.037(2) 0.042(3) 0.001(2) -0.004(2) -0.0137(19)
O46 0.034(3) 0.033(2) 0.044(3) 0.003(2) -0.009(2) -0.0062(19)
C115 0.033(4) 0.033(4) 0.045(4) -0.001(3) -0.006(3) 0.005(3)
C116 0.041(4) 0.033(4) 0.045(4) -0.008(3) -0.005(3) 0.004(3)
O47 0.026(2) 0.035(2) 0.038(3) 0.0015(19) -0.0002(19) -0.0094(18)
O48 0.029(2) 0.026(2) 0.036(3) -0.0019(18) 0.0032(19) -0.0068(17)
C120 0.033(4) 0.022(3) 0.042(4) -0.006(3) 0.005(3) -0.009(3)
C121 0.023(3) 0.051(4) 0.044(4) 0.000(3) 0.009(3) -0.004(3)
C122 0.038(5) 0.142(9) 0.067(6) 0.049(6) 0.012(4) -0.007(5)
C123 0.048(5) 0.132(8) 0.055(6) 0.007(5) 0.002(4) -0.049(5)
C124 0.090(8) 0.104(8) 0.175(12) -0.070(8) 0.083(8) -0.028(6)
O49 0.043(3) 0.027(2) 0.033(3) -0.0065(18) 0.003(2) -0.0059(19)
O50 0.046(3) 0.020(2) 0.038(3) -0.0021(18) 0.004(2) 0.0004(18)
C125 0.048(4) 0.025(3) 0.041(4) -0.008(3) 0.011(3) -0.008(3)
C126 0.072(6) 0.033(4) 0.051(5) -0.006(3) 0.012(4) 0.009(4)
O51 0.037(2) 0.025(2) 0.031(2) -0.0038(17) 0.0035(19) -0.0128(18)
O52 0.032(2) 0.023(2) 0.035(3) -0.0015(18) 0.0007(19) -0.0074(17)
C130 0.030(3) 0.022(3) 0.030(3) -0.002(3) -0.002(3) 0.003(2)
C131 0.028(3) 0.030(3) 0.032(4) -0.005(3) -0.001(3) -0.006(3)
C132 0.040(4) 0.045(4) 0.031(4) -0.006(3) -0.006(3) -0.011(3)
C133 0.040(4) 0.049(4) 0.038(4) -0.006(3) 0.007(3) 0.006(3)
C134 0.050(4) 0.049(4) 0.035(4) 0.005(3) -0.003(3) -0.025(3)
O53 0.031(2) 0.028(2) 0.037(3) -0.0090(18) -0.0015(19) -0.0054(18)
O54 0.029(2) 0.025(2) 0.033(2) -0.0064(18) 0.0009(18) -0.0019(17)
C135 0.027(3) 0.029(3) 0.029(3) -0.004(3) -0.003(3) -0.003(3)
C136 0.030(4) 0.037(4) 0.042(4) -0.013(3) 0.001(3) -0.001(3)
C137 0.038(4) 0.039(4) 0.059(5) -0.019(3) 0.009(3) 0.003(3)
C138 0.038(4) 0.069(5) 0.085(6) -0.043(5) 0.017(4) -0.016(4)
C139 0.077(6) 0.042(4) 0.048(5) -0.012(3) 0.023(4) -0.006(4)
O55 0.032(2) 0.024(2) 0.042(3) -0.0077(18) -0.007(2) -0.0028(18)
O56 0.035(2) 0.022(2) 0.036(3) -0.0045(18) -0.004(2) -0.0050(18)
C140 0.031(3) 0.022(3) 0.041(4) -0.004(3) 0.002(3) -0.012(3)
C141 0.039(4) 0.030(3) 0.045(4) -0.010(3) -0.002(3) -0.005(3)
C142 0.037(4) 0.047(4) 0.041(4) -0.008(3) -0.002(3) -0.003(3)
C143 0.037(4) 0.052(4) 0.042(4) -0.014(3) 0.000(3) -0.019(3)
C144 0.077(6) 0.038(4) 0.046(5) -0.016(3) -0.009(4) -0.011(4)
Dy9 0.02420(14) 0.02259(14) 0.02658(15) -0.00398(11) -0.00106(11) -0.00183(11)
Dy10 0.02310(14) 0.02059(13) 0.02304(15) -0.00448(11) -0.00287(11) -0.00112(10)
Dy11 0.02311(14) 0.02051(13) 0.02814(15) -0.00583(11) -0.00302(11) -0.00123(10)
Dy12 0.02279(14) 0.02120(14) 0.03292(16) -0.00598(11) -0.00147(12) -0.00233(11)
Mn9 0.0264(5) 0.0255(5) 0.0250(5) -0.0053(4) -0.0031(4) 0.0005(4)
Mn10 0.0237(5) 0.0226(4) 0.0247(5) -0.0044(4) -0.0028(4) -0.0016(3)
Mn11 0.0247(5) 0.0220(4) 0.0386(6) -0.0078(4) -0.0013(4) -0.0013(4)
Mn12 0.0241(5) 0.0243(5) 0.0461(6) -0.0077(4) 0.0027(4) -0.0038(4)
O57 0.028(2) 0.022(2) 0.028(2) 0.0006(17) -0.0065(18) 0.0024(16)
O58 0.018(2) 0.025(2) 0.031(2) -0.0058(17) -0.0021(18) -0.0015(16)
O59 0.026(2) 0.029(2) 0.029(2) -0.0070(18) -0.0053(18) -0.0004(17)
O60 0.028(2) 0.025(2) 0.028(2) -0.0039(17) -0.0004(19) -0.0011(17)
N101 0.024(3) 0.022(2) 0.024(3) -0.005(2) 0.000(2) -0.0051(19)
N102 0.024(3) 0.060(4) 0.050(4) 0.023(3) -0.002(3) -0.008(3)
N103 0.044(4) 0.071(5) 0.069(5) 0.018(4) -0.010(3) -0.004(3)
N111 0.024(3) 0.019(2) 0.030(3) -0.006(2) -0.010(2) 0.0021(19)
N112 0.052(4) 0.032(3) 0.052(4) -0.016(3) -0.014(3) 0.007(3)
N113 0.075(5) 0.057(4) 0.071(5) -0.014(4) -0.041(4) 0.015(4)
N121 0.017(2) 0.025(3) 0.030(3) -0.004(2) -0.006(2) -0.0005(19)
N122 0.033(4) 0.084(5) 0.069(5) 0.023(4) 0.001(3) 0.005(3)
N123 0.235(13) 0.105(7) 0.079(7) -0.022(5) -0.070(8) 0.091(8)
N131 0.026(3) 0.019(2) 0.029(3) -0.006(2) -0.005(2) 0.0016(19)
N132 0.065(5) 0.039(4) 0.059(4) -0.013(3) -0.020(4) 0.010(3)
N133 0.071(6) 0.134(8) 0.081(6) 0.038(5) -0.044(5) 0.005(5)
N9 0.037(3) 0.026(3) 0.028(3) -0.012(2) -0.005(2) 0.004(2)
C145 0.043(4) 0.029(3) 0.038(4) -0.012(3) -0.007(3) 0.005(3)
C146 0.060(5) 0.035(4) 0.042(4) -0.003(3) 0.002(4) 0.007(3)
O61 0.029(2) 0.022(2) 0.029(2) -0.0037(17) -0.0026(18) -0.0003(16)
C147 0.037(4) 0.037(4) 0.037(4) -0.011(3) -0.004(3) 0.004(3)
C148 0.033(4) 0.053(4) 0.054(5) -0.018(4) 0.010(3) 0.000(3)
O62 0.026(2) 0.031(2) 0.033(2) -0.0133(18) -0.0013(18) 0.0022(17)
C149 0.047(4) 0.039(4) 0.031(4) -0.015(3) -0.008(3) 0.008(3)
C150 0.058(5) 0.038(4) 0.047(5) -0.022(3) -0.004(4) 0.008(3)
C151 0.078(6) 0.045(4) 0.032(4) -0.013(3) 0.000(4) 0.003(4)
C152 0.049(4) 0.049(4) 0.048(5) -0.025(3) -0.022(4) 0.010(3)
N10 0.028(3) 0.034(3) 0.029(3) -0.006(2) -0.002(2) -0.004(2)
C153 0.019(3) 0.042(4) 0.039(4) -0.005(3) 0.001(3) 0.000(3)
C154 0.031(3) 0.031(3) 0.038(4) -0.008(3) 0.003(3) 0.010(3)
O63 0.022(2) 0.023(2) 0.033(2) -0.0076(17) -0.0011(17) -0.0018(16)
C155 0.022(3) 0.045(4) 0.044(4) -0.014(3) -0.006(3) -0.007(3)
C156 0.025(3) 0.045(4) 0.027(3) -0.006(3) -0.005(3) -0.003(3)
O64 0.026(2) 0.029(2) 0.021(2) -0.0063(16) -0.0043(17) -0.0043(16)
C157 0.026(3) 0.042(4) 0.030(4) -0.007(3) 0.003(3) -0.004(3)
C158 0.053(5) 0.043(4) 0.040(4) -0.005(3) 0.012(3) -0.010(3)
C159 0.037(4) 0.046(4) 0.037(4) -0.001(3) 0.006(3) -0.011(3)
C160 0.024(4) 0.076(5) 0.047(5) -0.007(4) 0.007(3) -0.017(3)
N11 0.038(3) 0.024(3) 0.051(4) -0.017(2) 0.000(3) -0.002(2)
C161 0.051(5) 0.056(5) 0.044(4) -0.030(4) 0.006(4) -0.015(4)
O65 0.034(2) 0.030(2) 0.026(2) -0.0081(17) 0.0002(18) -0.0048(18)
C163 0.038(4) 0.036(4) 0.056(5) -0.017(3) -0.006(3) -0.010(3)
O66 0.024(2) 0.028(2) 0.042(3) -0.0128(18) -0.0017(19) -0.0035(17)
C165 0.058(5) 0.037(4) 0.062(5) -0.027(4) -0.006(4) 0.007(3)
C166 0.058(5) 0.041(4) 0.079(6) -0.036(4) 0.007(4) -0.006(4)
C167 0.172(11) 0.030(4) 0.073(7) -0.017(4) 0.008(7) 0.021(5)
C168 0.067(6) 0.067(6) 0.200(12) -0.086(7) -0.060(7) 0.036(5)
N12 0.038(3) 0.033(3) 0.070(4) -0.007(3) 0.018(3) -0.007(3)
C169 0.053(5) 0.034(4) 0.080(6) -0.005(4) 0.024(4) -0.008(3)
C170 0.047(4) 0.027(4) 0.064(5) 0.006(3) 0.016(4) -0.001(3)
O67 0.028(2) 0.027(2) 0.046(3) -0.0054(19) 0.001(2) -0.0033(17)
C171 0.054(5) 0.038(4) 0.065(6) 0.003(4) 0.020(4) -0.007(3)
C172 0.042(4) 0.048(4) 0.043(4) -0.004(3) 0.019(3) 0.000(3)
O68 0.026(2) 0.033(2) 0.037(3) -0.0056(18) 0.0085(19) -0.0032(17)
C173 0.042(5) 0.038(4) 0.108(8) -0.009(4) 0.027(5) -0.010(3)
C174 0.040(5) 0.081(7) 0.139(10) -0.043(6) 0.012(5) -0.017(4)
C175 0.057(6) 0.052(5) 0.174(11) -0.009(6) 0.051(6) -0.023(4)
C176 0.041(5) 0.050(5) 0.123(8) -0.016(5) 0.019(5) -0.002(4)
O69 0.034(2) 0.033(2) 0.031(2) -0.0057(18) -0.0012(19) -0.0062(19)
O70 0.038(3) 0.037(2) 0.025(2) -0.0026(18) -0.0009(19) -0.0083(19)
C177 0.037(4) 0.033(3) 0.028(4) -0.002(3) 0.001(3) 0.004(3)
C178 0.090(7) 0.049(5) 0.039(5) 0.010(4) -0.020(4) -0.017(4)
O71 0.029(2) 0.031(2) 0.028(2) -0.0072(17) -0.0062(18) 0.0014(17)
O72 0.027(2) 0.028(2) 0.033(3) -0.0061(18) -0.0071(18) 0.0000(17)
C182 0.034(4) 0.022(3) 0.027(3) -0.005(2) -0.003(3) -0.001(2)
C183 0.028(3) 0.047(4) 0.025(3) -0.013(3) -0.007(3) 0.003(3)
C184 0.033(4) 0.093(6) 0.040(4) -0.015(4) -0.014(3) 0.014(4)
C185 0.068(6) 0.059(5) 0.067(6) 0.005(4) -0.026(5) 0.007(4)
C186 0.043(4) 0.077(6) 0.054(5) -0.032(4) -0.017(4) 0.004(4)
O73 0.031(2) 0.024(2) 0.027(2) -0.0048(17) -0.0007(18) -0.0039(17)
O74 0.029(2) 0.022(2) 0.027(2) -0.0018(17) -0.0012(18) -0.0009(16)
C187 0.026(3) 0.029(3) 0.025(3) -0.008(3) -0.005(3) -0.007(2)
C188 0.033(3) 0.023(3) 0.038(4) -0.005(3) 0.003(3) -0.004(3)
C189 0.043(4) 0.033(4) 0.045(4) 0.001(3) 0.004(3) 0.009(3)
C190 0.048(4) 0.028(4) 0.066(5) 0.003(3) 0.010(4) -0.006(3)
C191 0.047(5) 0.049(4) 0.052(5) 0.006(4) -0.017(4) 0.006(3)
O75 0.030(2) 0.032(2) 0.022(2) -0.0049(17) -0.0038(18) -0.0034(18)
O76 0.037(3) 0.029(2) 0.032(2) -0.0045(18) -0.007(2) -0.0072(18)
C192 0.028(3) 0.029(3) 0.030(3) -0.008(3) -0.005(3) -0.001(3)
C193 0.049(4) 0.037(4) 0.027(4) -0.009(3) -0.005(3) -0.003(3)
O77 0.022(2) 0.022(2) 0.062(3) -0.010(2) -0.002(2) 0.0014(17)
O78 0.028(2) 0.021(2) 0.049(3) -0.0088(19) -0.004(2) 0.0021(17)
C197 0.027(3) 0.025(3) 0.046(4) -0.005(3) -0.004(3) 0.002(3)
C198 0.025(4) 0.034(4) 0.074(6) -0.006(3) -0.012(3) 0.002(3)
C199 0.048(5) 0.074(6) 0.149(10) -0.058(6) -0.030(6) 0.031(4)
C200 0.072(7) 0.088(7) 0.088(8) 0.002(6) -0.020(6) 0.029(5)
C201 0.035(5) 0.054(5) 0.196(12) 0.002(6) -0.034(6) -0.009(4)
O79 0.034(2) 0.025(2) 0.043(3) -0.0021(19) 0.002(2) -0.0013(18)
O80 0.033(2) 0.027(2) 0.041(3) -0.0008(19) 0.000(2) -0.0019(18)
C202 0.034(4) 0.027(3) 0.053(5) -0.005(3) -0.012(3) -0.004(3)
C203 0.080(6) 0.052(5) 0.046(5) 0.006(4) -0.007(4) 0.027(4)
O81 0.024(2) 0.039(3) 0.059(3) -0.019(2) -0.005(2) -0.0027(19)
O82 0.032(2) 0.033(2) 0.045(3) -0.013(2) -0.012(2) 0.0032(19)
C207 0.038(4) 0.033(4) 0.058(5) -0.011(3) -0.013(4) -0.002(3)
C208 0.051(5) 0.060(5) 0.084(6) -0.038(5) -0.038(5) 0.021(4)
O83 0.025(2) 0.025(2) 0.061(3) -0.008(2) -0.003(2) 0.0000(18)
O84 0.022(2) 0.025(2) 0.043(3) -0.0043(18) -0.0019(19) -0.0001(16)
C212 0.022(3) 0.036(4) 0.033(4) -0.007(3) 0.000(3) 0.002(3)
C213 0.028(4) 0.033(4) 0.070(5) -0.006(3) -0.006(3) 0.000(3)
C214 0.022(4) 0.066(6) 0.126(8) 0.003(5) 0.007(5) 0.001(4)
C215 0.046(5) 0.032(4) 0.168(10) -0.008(5) -0.038(6) 0.007(4)
C216 0.091(8) 0.088(7) 0.076(7) 0.016(5) -0.030(6) 0.014(6)
N611 0.093(6) 0.048(4) 0.067(5) -0.015(4) -0.009(4) 0.000(4)
C611 0.064(5) 0.049(5) 0.049(5) -0.015(4) -0.006(4) -0.006(4)
C612 0.087(7) 0.043(5) 0.089(7) -0.020(4) -0.033(5) -0.004(4)
N621 0.234(15) 0.102(8) 0.093(8) -0.027(6) 0.053(8) -0.065(8)
C621 0.208(15) 0.051(6) 0.060(7) -0.013(5) 0.008(8) -0.036(7)
C622 0.138(11) 0.058(6) 0.109(9) -0.013(6) -0.010(8) -0.031(6)
N631 0.071(7) 0.115(9) 0.158(10) 0.017(7) 0.014(7) 0.021(6)
C631 0.083(9) 0.104(10) 0.109(9) -0.007(8) 0.048(8) 0.022(7)
C632 0.130(12) 0.114(11) 0.217(17) 0.007(10) 0.066(11) -0.037(9)
N641 0.118(9) 0.102(8) 0.099(8) -0.015(6) 0.028(6) 0.001(6)
C641 0.065(7) 0.098(9) 0.099(9) -0.048(7) -0.002(6) 0.013(6)
C642 0.076(7) 0.074(7) 0.114(9) -0.029(6) 0.016(6) 0.008(5)

loop_
_atom_type_symbol
_atom_type_description
_atom_type_scat_dispersion_real
_atom_type_scat_dispersion_imag
_atom_type_scat_source
C C 0.0033 0.0016 'International Tables Vol C Tables 4.2.6.8 and 6.1.1.4'
H H 0.0000 0.0000 'International Tables Vol C Tables 4.2.6.8 and 6.1.1.4'
N N 0.0061 0.0033 'International Tables Vol C Tables 4.2.6.8 and 6.1.1.4'
O O 0.0106 0.0060 'International Tables Vol C Tables 4.2.6.8 and 6.1.1.4'
Mn Mn 0.3368 0.7283 'International Tables Vol C Tables 4.2.6.8 and 6.1.1.4'
Dy Dy -0.1892 4.4098 'International Tables Vol C Tables 4.2.6.8 and 6.1.1.4'

loop_
_geom_angle_atom_site_label_1
_geom_angle_atom_site_label_2
_geom_angle_atom_site_label_3
_geom_angle
O4 Dy1 O1 114.76(13)
O4 Dy1 O5 148.37(13)
O1 Dy1 O5 71.34(13)
O4 Dy1 O12 71.25(12)
O1 Dy1 O12 145.19(14)
O5 Dy1 O12 122.78(13)
O4 Dy1 O28 78.58(13)
O1 Dy1 O28 140.80(14)
O5 Dy1 O28 79.37(13)
O12 Dy1 O28 73.25(14)
O4 Dy1 O14 137.52(13)
O1 Dy1 O14 78.38(13)
O5 Dy1 O14 73.43(13)
O12 Dy1 O14 76.62(12)
O28 Dy1 O14 117.75(13)
O4 Dy1 N21 75.68(14)
O1 Dy1 N21 68.28(14)
O5 Dy1 N21 78.75(14)
O12 Dy1 N21 141.30(14)
O28 Dy1 N21 81.11(14)
O14 Dy1 N21 141.91(14)
O4 Dy1 N51 67.50(14)
O1 Dy1 N51 74.12(14)
O5 Dy1 N51 139.34(14)
O12 Dy1 N51 77.71(14)
O28 Dy1 N51 140.88(14)
O14 Dy1 N51 79.23(14)
N21 Dy1 N51 107.56(14)
O6 Dy2 O7 116.39(13)
O6 Dy2 O2 149.66(14)
O7 Dy2 O2 72.06(13)
O6 Dy2 O1 71.55(13)
O7 Dy2 O1 146.27(14)
O2 Dy2 O1 118.87(13)
O6 Dy2 O16 73.59(14)
O7 Dy2 O16 74.17(13)
O2 Dy2 O16 134.80(13)
O1 Dy2 O16 77.55(13)
O6 Dy2 O18 76.96(14)
O7 Dy2 O18 73.25(14)
O2 Dy2 O18 78.29(13)
O1 Dy2 O18 138.14(14)
O16 Dy2 O18 119.00(14)
O6 Dy2 N31 139.88(15)
O7 Dy2 N31 78.97(14)
O2 Dy2 N31 68.66(14)
O1 Dy2 N31 76.72(14)
O16 Dy2 N31 76.14(14)
O18 Dy2 N31 141.97(14)
O6 Dy2 N21 79.67(14)
O7 Dy2 N21 143.48(15)
O2 Dy2 N21 78.88(14)
O1 Dy2 N21 68.25(14)
O16 Dy2 N21 141.78(14)
O18 Dy2 N21 79.67(14)
N31 Dy2 N21 110.63(15)
O2 Dy3 O9 147.31(13)
O2 Dy3 O8 71.68(13)
O9 Dy3 O8 121.09(12)
O2 Dy3 O3 115.42(13)
O9 Dy3 O3 71.69(12)
O8 Dy3 O3 146.90(13)
O2 Dy3 O20 77.03(13)
O9 Dy3 O20 78.58(13)
O8 Dy3 O20 73.57(13)
O3 Dy3 O20 138.82(13)
O2 Dy3 O22 137.71(13)
O9 Dy3 O22 74.21(13)
O8 Dy3 O22 77.48(13)
O3 Dy3 O22 77.61(13)
O20 Dy3 O22 120.92(12)
O2 Dy3 N31 68.63(14)
O9 Dy3 N31 139.91(14)
O8 Dy3 N31 78.84(13)
O3 Dy3 N31 74.82(14)
O20 Dy3 N31 141.20(14)
O22 Dy3 N31 77.67(14)
O2 Dy3 N41 75.09(14)
O9 Dy3 N41 79.53(14)
O8 Dy3 N41 141.19(14)
O3 Dy3 N41 67.27(14)
O20 Dy3 N41 79.99(14)
O22 Dy3 N41 141.25(14)
N31 Dy3 N41 107.06(15)
O3 Dy4 O11 146.09(14)
O3 Dy4 O4 118.67(13)
O11 Dy4 O4 71.07(13)
O3 Dy4 O10 71.13(13)
O11 Dy4 O10 119.64(13)
O4 Dy4 O10 147.48(14)
O3 Dy4 O26 138.78(13)
O11 Dy4 O26 73.28(13)
O4 Dy4 O26 77.85(13)
O10 Dy4 O26 76.81(13)
O3 Dy4 O24 77.91(14)
O11 Dy4 O24 75.28(14)
O4 Dy4 O24 136.73(13)
O10 Dy4 O24 74.00(14)
O26 Dy4 O24 117.33(14)
O3 Dy4 N41 68.33(14)
O11 Dy4 N41 142.86(15)
O4 Dy4 N41 78.49(14)
O10 Dy4 N41 77.34(14)
O26 Dy4 N41 80.04(14)
O24 Dy4 N41 141.19(14)
O3 Dy4 N51 77.45(14)
O11 Dy4 N51 77.37(14)
O4 Dy4 N51 67.83(14)
O10 Dy4 N51 141.96(15)
O26 Dy4 N51 140.46(14)
O24 Dy4 N51 79.00(15)
N41 Dy4 N51 110.44(15)
O6 Mn1 O5 92.66(17)
O6 Mn1 O13 175.91(19)
O5 Mn1 O13 90.54(17)
O6 Mn1 O15 91.80(17)
O5 Mn1 O15 174.90(17)
O13 Mn1 O15 84.90(17)
O6 Mn1 O1 83.88(15)
O5 Mn1 O1 84.36(15)
O13 Mn1 O1 93.90(16)
O15 Mn1 O1 93.64(16)
O6 Mn1 N1 77.05(16)
O5 Mn1 N1 80.75(17)
O13 Mn1 N1 106.00(17)
O15 Mn1 N1 102.69(18)
O1 Mn1 N1 155.13(17)
O8 Mn2 O7 93.79(18)
O8 Mn2 O19 90.13(17)
O7 Mn2 O19 174.34(18)
O8 Mn2 O17 175.47(19)
O7 Mn2 O17 90.19(18)
O19 Mn2 O17 85.75(18)
O8 Mn2 O2 83.74(15)
O7 Mn2 O2 83.26(15)
O19 Mn2 O2 93.13(15)
O17 Mn2 O2 94.60(16)
O8 Mn2 N2 81.05(17)
O7 Mn2 N2 76.82(17)
O19 Mn2 N2 107.87(17)
O17 Mn2 N2 101.99(18)
O2 Mn2 N2 153.96(17)
O9 Mn3 O10 92.61(16)
O9 Mn3 O21 90.98(16)
O10 Mn3 O21 174.65(17)
O9 Mn3 O23 175.98(17)
O10 Mn3 O23 91.40(17)
O21 Mn3 O23 85.00(17)
O9 Mn3 O3 84.56(15)
O10 Mn3 O3 83.07(15)
O21 Mn3 O3 93.33(16)
O23 Mn3 O3 95.53(16)
O9 Mn3 N3 80.72(16)
O10 Mn3 N3 77.22(16)
O21 Mn3 N3 107.30(17)
O23 Mn3 N3 100.57(17)
O3 Mn3 N3 154.72(16)
O12 Mn4 O11 93.94(18)
O12 Mn4 O25 175.23(19)
O11 Mn4 O25 90.67(17)
O12 Mn4 O27 89.71(17)
O11 Mn4 O27 175.55(17)
O25 Mn4 O27 85.64(17)
O12 Mn4 O4 84.62(15)
O11 Mn4 O4 83.72(15)
O25 Mn4 O4 94.66(15)
O27 Mn4 O4 94.09(16)
O12 Mn4 N4 80.48(16)
O11 Mn4 N4 76.02(18)
O25 Mn4 N4 101.89(17)
O27 Mn4 N4 107.15(18)
O4 Mn4 N4 153.83(17)
Mn1 O1 Dy1 97.54(15)
Mn1 O1 Dy2 96.53(14)
Dy1 O1 Dy2 115.99(16)
Mn1 O1 H1 117(4)
Dy1 O1 H1 109(4)
Dy2 O1 H1 118(4)
Mn2 O2 Dy3 97.08(14)
Mn2 O2 Dy2 96.51(14)
Dy3 O2 Dy2 115.65(16)
Mn2 O2 H2 96(4)
Dy3 O2 H2 138(4)
Dy2 O2 H2 102(4)
Mn3 O3 Dy4 97.96(15)
Mn3 O3 Dy3 96.19(14)
Dy4 O3 Dy3 116.99(16)
Mn3 O3 H3 114(4)
Dy4 O3 H3 117(4)
Dy3 O3 H3 112(4)
Mn4 O4 Dy4 97.36(14)
Mn4 O4 Dy1 97.23(14)
Dy4 O4 Dy1 117.14(16)
Mn4 O4 H4 115(4)
Dy4 O4 H4 117(4)
Dy1 O4 H4 111(4)
N22A N21 Dy2 120.4(5)
N22B N21 Dy2 125.6(7)
N22A N21 Dy1 127.6(5)
N22B N21 Dy1 124.9(7)
Dy2 N21 Dy1 107.03(17)
N23A N22A N21 175.2(11)
N23B N22B N21 171.9(19)
N32A N31 Dy2 123.7(9)
N32B N31 Dy2 126.6(5)
N32A N31 Dy3 127.7(9)
N32B N31 Dy3 125.4(5)
Dy2 N31 Dy3 106.44(18)
N33A N32A N31 172(2)
N33B N32B N31 178.8(12)
N42B N41 Dy4 125.8(10)
N42A N41 Dy4 122.9(4)
N42B N41 Dy3 125.4(10)
N42A N41 Dy3 121.9(4)
Dy4 N41 Dy3 106.87(18)
N43A N42A N41 179.8(10)
N41 N42B N43B 161(2)
N52 N51 Dy4 127.0(4)
N52 N51 Dy1 125.2(4)
Dy4 N51 Dy1 106.63(18)
N53 N52 N51 174.9(9)
C1 N1 C3 108.5(6)
C1 N1 C5 113.5(5)
C3 N1 C5 112.9(5)
C1 N1 Mn1 100.3(3)
C3 N1 Mn1 102.4(3)
C5 N1 Mn1 117.9(4)
N1 C1 C2 111.5(5)
N1 C1 H1A 109.3
C2 C1 H1A 109.3
N1 C1 H1B 109.3
C2 C1 H1B 109.3
H1A C1 H1B 108.0
O5 C2 C1 110.9(5)
O5 C2 H2A 109.5
C1 C2 H2A 109.5
O5 C2 H2B 109.5
C1 C2 H2B 109.5
H2A C2 H2B 108.1
C2 O5 Mn1 113.5(3)
C2 O5 Dy1 130.2(3)
Mn1 O5 Dy1 104.33(17)
C4 C3 N1 113.7(6)
C4 C3 H3A 108.8
N1 C3 H3A 108.8
C4 C3 H3B 108.8
N1 C3 H3B 108.8
H3A C3 H3B 107.7
O6 C4 C3 113.2(6)
O6 C4 H4A 108.9
C3 C4 H4A 108.9
O6 C4 H4B 108.9
C3 C4 H4B 108.9
H4A C4 H4B 107.8
C4 O6 Mn1 115.5(4)
C4 O6 Dy2 129.0(4)
Mn1 O6 Dy2 105.75(17)
C8 C5 C6 110.4(7)
C8 C5 N1 110.2(6)
C6 C5 N1 112.2(6)
C8 C5 C7 107.2(9)
C6 C5 C7 109.7(6)
N1 C5 C7 107.0(6)
C5 C6 H6A 109.5
C5 C6 H6B 109.5
H6A C6 H6B 109.5
C5 C6 H6C 109.5
H6A C6 H6C 109.5
H6B C6 H6C 109.5
C5 C7 H7A 109.5
C5 C7 H7B 109.5
H7A C7 H7B 109.5
C5 C7 H7C 109.5
H7A C7 H7C 109.5
H7B C7 H7C 109.5
C5 C8 H8A 109.5
C5 C8 H8B 109.5
H8A C8 H8B 109.5
C5 C8 H8C 109.5
H8A C8 H8C 109.5
H8B C8 H8C 109.5
C9 N2 C11 109.5(6)
C9 N2 C13 112.6(5)
C11 N2 C13 111.6(5)
C9 N2 Mn2 102.5(3)
C11 N2 Mn2 98.5(3)
C13 N2 Mn2 120.9(5)
N2 C9 C10 111.5(6)
N2 C9 H9A 109.3
C10 C9 H9A 109.3
N2 C9 H9B 109.3
C10 C9 H9B 109.3
H9A C9 H9B 108.0
O7 C10 C9 108.9(5)
O7 C10 H10A 109.9
C9 C10 H10A 109.9
O7 C10 H10B 109.9
C9 C10 H10B 109.9
H10A C10 H10B 108.3
C10 O7 Mn2 115.2(4)
C10 O7 Dy2 129.7(4)
Mn2 O7 Dy2 106.08(17)
N2 C11 C12 111.1(5)
N2 C11 H11A 109.4
C12 C11 H11A 109.4
N2 C11 H11B 109.4
C12 C11 H11B 109.4
H11A C11 H11B 108.0
O8 C12 C11 109.6(5)
O8 C12 H12A 109.7
C11 C12 H12A 109.7
O8 C12 H12B 109.7
C11 C12 H12B 109.7
H12A C12 H12B 108.2
C12 O8 Mn2 115.5(3)
C12 O8 Dy3 129.4(3)
Mn2 O8 Dy3 105.54(16)
N2 C13 C14 108.6(6)
N2 C13 C15 113.3(7)
C14 C13 C15 109.6(6)
N2 C13 C16 109.0(5)
C14 C13 C16 107.5(8)
C15 C13 C16 108.7(6)
C13 C14 H14A 109.5
C13 C14 H14B 109.5
H14A C14 H14B 109.5
C13 C14 H14C 109.5
H14A C14 H14C 109.5
H14B C14 H14C 109.5
C13 C15 H15A 109.5
C13 C15 H15B 109.5
H15A C15 H15B 109.5
C13 C15 H15C 109.5
H15A C15 H15C 109.5
H15B C15 H15C 109.5
C13 C16 H16A 109.5
C13 C16 H16B 109.5
H16A C16 H16B 109.5
C13 C16 H16C 109.5
H16A C16 H16C 109.5
H16B C16 H16C 109.5
C17 N3 C19 108.4(5)
C17 N3 C21 112.2(4)
C19 N3 C21 113.9(5)
C17 N3 Mn3 98.4(3)
C19 N3 Mn3 103.6(3)
C21 N3 Mn3 118.7(4)
N3 C17 C18 111.4(5)
N3 C17 H17A 109.3
C18 C17 H17A 109.3
N3 C17 H17B 109.3
C18 C17 H17B 109.3
H17A C17 H17B 108.0
O9 C18 C17 108.7(5)
O9 C18 H18A 109.9
C17 C18 H18A 109.9
O9 C18 H18B 109.9
C17 C18 H18B 109.9
H18A C18 H18B 108.3
C18 O9 Mn3 115.2(3)
C18 O9 Dy3 130.2(3)
Mn3 O9 Dy3 105.33(16)
N3 C19 C20 110.2(5)
N3 C19 H19A 109.6
C20 C19 H19A 109.6
N3 C19 H19B 109.6
C20 C19 H19B 109.6
H19A C19 H19B 108.1
O10 C20 C19 110.0(5)
O10 C20 H20A 109.7
C19 C20 H20A 109.7
O10 C20 H20B 109.7
C19 C20 H20B 109.7
H20A C20 H20B 108.2
C20 O10 Mn3 114.4(4)
C20 O10 Dy4 129.4(3)
Mn3 O10 Dy4 104.96(16)
C24 C21 N3 109.5(5)
C24 C21 C22 107.5(6)
N3 C21 C22 108.9(5)
C24 C21 C23 109.7(6)
N3 C21 C23 111.0(5)
C22 C21 C23 110.2(5)
C21 C22 H22A 109.5
C21 C22 H22B 109.5
H22A C22 H22B 109.5
C21 C22 H22C 109.5
H22A C22 H22C 109.5
H22B C22 H22C 109.5
C21 C23 H23A 109.5
C21 C23 H23B 109.5
H23A C23 H23B 109.5
C21 C23 H23C 109.5
H23A C23 H23C 109.5
H23B C23 H23C 109.5
C21 C24 H24A 109.5
C21 C24 H24B 109.5
H24A C24 H24B 109.5
C21 C24 H24C 109.5
H24A C24 H24C 109.5
H24B C24 H24C 109.5
C25 N4 C27 107.7(5)
C25 N4 C29 114.3(6)
C27 N4 C29 112.5(5)
C25 N4 Mn4 102.7(3)
C27 N4 Mn4 98.0(3)
C29 N4 Mn4 119.9(4)
N4 C25 C26 111.8(6)
N4 C25 H25A 109.3
C26 C25 H25A 109.3
N4 C25 H25B 109.3
C26 C25 H25B 109.3
H25A C25 H25B 107.9
O11 C26 C25 111.8(6)
O11 C26 H26A 109.2
C25 C26 H26A 109.2
O11 C26 H26B 109.2
C25 C26 H26B 109.2
H26A C26 H26B 107.9
C26 O11 Mn4 117.2(4)
C26 O11 Dy4 129.6(4)
Mn4 O11 Dy4 105.45(16)
C28 C27 N4 111.6(5)
C28 C27 H27A 109.3
N4 C27 H27A 109.3
C28 C27 H27B 109.3
N4 C27 H27B 109.3
H27A C27 H27B 108.0
O12 C28 C27 112.7(6)
O12 C28 H28A 109.1
C27 C28 H28A 109.1
O12 C28 H28B 109.1
C27 C28 H28B 109.1
H28A C28 H28B 107.8
C28 O12 Mn4 115.1(4)
C28 O12 Dy1 131.0(4)
Mn4 O12 Dy1 104.64(16)
N4 C29 C30 109.9(6)
N4 C29 C31 112.6(7)
C30 C29 C31 108.9(7)
N4 C29 C32 108.6(6)
C30 C29 C32 107.9(8)
C31 C29 C32 108.8(7)
C29 C30 H30A 109.5
C29 C30 H30B 109.5
H30A C30 H30B 109.5
C29 C30 H30C 109.5
H30A C30 H30C 109.5
H30B C30 H30C 109.5
C29 C31 H31A 109.5
C29 C31 H31B 109.5
H31A C31 H31B 109.5
C29 C31 H31C 109.5
H31A C31 H31C 109.5
H31B C31 H31C 109.5
C29 C32 H32A 109.5
C29 C32 H32B 109.5
H32A C32 H32B 109.5
C29 C32 H32C 109.5
H32A C32 H32C 109.5
H32B C32 H32C 109.5
C33 O13 Mn1 128.6(4)
C33 O14 Dy1 135.8(4)
O14 C33 O13 125.1(5)
O14 C33 C34 120.6(5)
O13 C33 C34 114.3(5)
C37 C34 C35 109.8(6)
C37 C34 C33 106.7(6)
C35 C34 C33 111.4(5)
C37 C34 C36 109.9(7)
C35 C34 C36 110.3(6)
C33 C34 C36 108.6(6)
C34 C35 H35A 109.5
C34 C35 H35B 109.5
H35A C35 H35B 109.5
C34 C35 H35C 109.5
H35A C35 H35C 109.5
H35B C35 H35C 109.5
C34 C36 H36A 109.5
C34 C36 H36B 109.5
H36A C36 H36B 109.5
C34 C36 H36C 109.5
H36A C36 H36C 109.5
H36B C36 H36C 109.5
C34 C37 H37A 109.5
C34 C37 H37B 109.5
H37A C37 H37B 109.5
C34 C37 H37C 109.5
H37A C37 H37C 109.5
H37B C37 H37C 109.5
C38 O15 Mn1 127.2(4)
C38 O16 Dy2 137.3(4)
O16 C38 O15 124.4(6)
O16 C38 C39 120.0(6)
O15 C38 C39 115.6(6)
C42 C39 C40 109.9(6)
C42 C39 C41 111.0(8)
C40 C39 C41 110.3(7)
C42 C39 C38 109.2(7)
C40 C39 C38 110.2(6)
C41 C39 C38 106.2(6)
C39 C40 H40A 109.5
C39 C40 H40B 109.5
H40A C40 H40B 109.5
C39 C40 H40C 109.5
H40A C40 H40C 109.5
H40B C40 H40C 109.5
C39 C41 H41A 109.5
C39 C41 H41B 109.5
H41A C41 H41B 109.5
C39 C41 H41C 109.5
H41A C41 H41C 109.5
H41B C41 H41C 109.5
C39 C42 H42A 109.5
C39 C42 H42B 109.5
H42A C42 H42B 109.5
C39 C42 H42C 109.5
H42A C42 H42C 109.5
H42B C42 H42C 109.5
C43 O17 Mn2 127.3(4)
C43 O18 Dy2 135.7(4)
O18 C43 O17 125.6(6)
O18 C43 C44 119.5(6)
O17 C43 C44 114.9(5)
C47 C44 C46 107.5(8)
C47 C44 C45 112.0(7)
C46 C44 C45 109.7(7)
C47 C44 C43 107.0(6)
C46 C44 C43 110.7(6)
C45 C44 C43 110.0(6)
C44 C45 H45A 109.5
C44 C45 H45B 109.5
H45A C45 H45B 109.5
C44 C45 H45C 109.5
H45A C45 H45C 109.5
H45B C45 H45C 109.5
C44 C46 H46A 109.5
C44 C46 H46B 109.5
H46A C46 H46B 109.5
C44 C46 H46C 109.5
H46A C46 H46C 109.5
H46B C46 H46C 109.5
C44 C47 H47A 109.5
C44 C47 H47B 109.5
H47A C47 H47B 109.5
C44 C47 H47C 109.5
H47A C47 H47C 109.5
H47B C47 H47C 109.5
C48 O19 Mn2 127.1(4)
C48 O20 Dy3 135.5(4)
O20 C48 O19 126.4(6)
O20 C48 C49 120.3(5)
O19 C48 C49 113.2(5)
C51 C49 C50 110.5(6)
C51 C49 C52 108.3(6)
C50 C49 C52 110.5(6)
C51 C49 C48 105.8(5)
C50 C49 C48 110.8(5)
C52 C49 C48 111.0(5)
C49 C50 H50A 109.5
C49 C50 H50B 109.5
H50A C50 H50B 109.5
C49 C50 H50C 109.5
H50A C50 H50C 109.5
H50B C50 H50C 109.5
C49 C51 H51A 109.5
C49 C51 H51B 109.5
H51A C51 H51B 109.5
C49 C51 H51C 109.5
H51A C51 H51C 109.5
H51B C51 H51C 109.5
C49 C52 H52A 109.5
C49 C52 H52B 109.5
H52A C52 H52B 109.5
C49 C52 H52C 109.5
H52A C52 H52C 109.5
H52B C52 H52C 109.5
C53 O21 Mn3 128.5(4)
C53 O22 Dy3 135.9(4)
O22 C53 O21 124.5(6)
O22 C53 C54 121.0(6)
O21 C53 C54 114.5(5)
C53 C54 C57 111.4(5)
C53 C54 C55 105.7(5)
C57 C54 C55 110.2(6)
C53 C54 C56 109.2(6)
C57 C54 C56 110.1(5)
C55 C54 C56 110.2(6)
C54 C55 H55A 109.5
C54 C55 H55B 109.5
H55A C55 H55B 109.5
C54 C55 H55C 109.5
H55A C55 H55C 109.5
H55B C55 H55C 109.5
C54 C56 H56A 109.5
C54 C56 H56B 109.5
H56A C56 H56B 109.5
C54 C56 H56C 109.5
H56A C56 H56C 109.5
H56B C56 H56C 109.5
C54 C57 H57A 109.5
C54 C57 H57B 109.5
H57A C57 H57B 109.5
C54 C57 H57C 109.5
H57A C57 H57C 109.5
H57B C57 H57C 109.5
C58 O23 Mn3 126.7(4)
C58 O24 Dy4 136.6(4)
O24 C58 O23 125.3(6)
O24 C58 C59 120.1(6)
O23 C58 C59 114.6(6)
C62 C59 C60 112.0(6)
C62 C59 C58 111.5(6)
C60 C59 C58 110.9(6)
C62 C59 C61 110.7(7)
C60 C59 C61 106.9(7)
C58 C59 C61 104.6(5)
C59 C60 H60A 109.5
C59 C60 H60B 109.5
H60A C60 H60B 109.5
C59 C60 H60C 109.5
H60A C60 H60C 109.5
H60B C60 H60C 109.5
C59 C61 H61A 109.5
C59 C61 H61B 109.5
H61A C61 H61B 109.5
C59 C61 H61C 109.5
H61A C61 H61C 109.5
H61B C61 H61C 109.5
C59 C62 H62A 109.5
C59 C62 H62B 109.5
H62A C62 H62B 109.5
C59 C62 H62C 109.5
H62A C62 H62C 109.5
H62B C62 H62C 109.5
C63 O25 Mn4 127.2(4)
C63 O26 Dy4 136.2(4)
O26 C63 O25 125.6(6)
O26 C63 C64 119.0(5)
O25 C63 C64 115.3(5)
C67B C64 C63 109.8(8)
C65A C64 C63 111.1(7)
C65A C64 C66A 110.5(9)
C63 C64 C66A 110.4(8)
C67B C64 C66B 108.3(9)
C63 C64 C66B 107.5(7)
C65A C64 C67A 109.9(9)
C63 C64 C67A 104.9(7)
C66A C64 C67A 109.9(9)
C67B C64 C65B 113.0(10)
C63 C64 C65B 111.4(8)
C66B C64 C65B 106.5(9)
C64 C65A H65A 109.5
C64 C65A H65B 109.5
H65A C65A H65B 109.5
C64 C65A H65C 109.5
H65A C65A H65C 109.5
H65B C65A H65C 109.5
C64 C66A H66A 109.5
C64 C66A H66B 109.5
H66A C66A H66B 109.5
C64 C66A H66C 109.5
H66A C66A H66C 109.5
H66B C66A H66C 109.5
C64 C67A H67A 109.5
C64 C67A H67B 109.5
H67A C67A H67B 109.5
C64 C67A H67C 109.5
H67A C67A H67C 109.5
H67B C67A H67C 109.5
C64 C65B H65D 109.5
C64 C65B H65E 109.5
H65D C65B H65E 109.5
C64 C65B H65F 109.5
H65D C65B H65F 109.5
H65E C65B H65F 109.5
C64 C66B H66D 109.5
C64 C66B H66E 109.5
H66D C66B H66E 109.5
C64 C66B H66F 109.5
H66D C66B H66F 109.5
H66E C66B H66F 109.5
C64 C67B H67D 109.5
C64 C67B H67E 109.5
H67D C67B H67E 109.5
C64 C67B H67F 109.5
H67D C67B H67F 109.5
H67E C67B H67F 109.5
C68 O27 Mn4 128.6(4)
C68 O28 Dy1 135.6(4)
O28 C68 O27 125.0(6)
O28 C68 C69 119.4(6)
O27 C68 C69 115.4(5)
C72 C69 C71 110.4(6)
C72 C69 C70 109.8(5)
C71 C69 C70 109.5(6)
C72 C69 C68 110.8(6)
C71 C69 C68 105.5(5)
C70 C69 C68 110.7(6)
C69 C70 H70A 109.5
C69 C70 H70B 109.5
H70A C70 H70B 109.5
C69 C70 H70C 109.5
H70A C70 H70C 109.5
H70B C70 H70C 109.5
C69 C71 H71A 109.5
C69 C71 H71B 109.5
H71A C71 H71B 109.5
C69 C71 H71C 109.5
H71A C71 H71C 109.5
H71B C71 H71C 109.5
C69 C72 H72A 109.5
C69 C72 H72B 109.5
H72A C72 H72B 109.5
C69 C72 H72C 109.5
H72A C72 H72C 109.5
H72B C72 H72C 109.5
O32 Dy5 O29 114.93(13)
O32 Dy5 O40 71.42(13)
O29 Dy5 O40 147.03(14)
O32 Dy5 O33 149.30(15)
O29 Dy5 O33 71.25(14)
O40 Dy5 O33 120.99(13)
O32 Dy5 O42 138.34(14)
O29 Dy5 O42 80.15(14)
O40 Dy5 O42 76.37(14)
O33 Dy5 O42 71.26(15)
O32 Dy5 O56 79.59(13)
O29 Dy5 O56 139.09(14)
O40 Dy5 O56 72.89(14)
O33 Dy5 O56 78.32(14)
O42 Dy5 O56 115.29(14)
O32 Dy5 N91 67.61(14)
O29 Dy5 N91 75.71(15)
O40 Dy5 N91 77.82(14)
O33 Dy5 N91 139.36(15)
O42 Dy5 N91 80.46(15)
O56 Dy5 N91 141.50(14)
O32 Dy5 N61 76.10(14)
O29 Dy5 N61 68.89(15)
O40 Dy5 N61 140.14(15)
O33 Dy5 N61 79.01(15)
O42 Dy5 N61 142.55(15)
O56 Dy5 N61 79.14(15)
N91 Dy5 N61 110.35(16)
O34 Dy6 O35 118.11(14)
O34 Dy6 O30 148.91(15)
O35 Dy6 O30 71.74(13)
O34 Dy6 O29 71.89(14)
O35 Dy6 O29 147.78(15)
O30 Dy6 O29 116.76(14)
O34 Dy6 O44 73.55(15)
O35 Dy6 O44 75.98(14)
O30 Dy6 O44 136.13(14)
O29 Dy6 O44 78.44(14)
O34 Dy6 O46 77.29(15)
O35 Dy6 O46 72.73(15)
O30 Dy6 O46 78.34(14)
O29 Dy6 O46 138.07(14)
O44 Dy6 O46 119.08(14)
O34 Dy6 N71 140.06(16)
O35 Dy6 N71 78.96(15)
O30 Dy6 N71 68.51(15)
O29 Dy6 N71 76.40(15)
O44 Dy6 N71 76.87(15)
O46 Dy6 N71 141.72(15)
O34 Dy6 N61 79.16(15)
O35 Dy6 N61 140.89(15)
O30 Dy6 N61 77.22(14)
O29 Dy6 N61 68.70(15)
O44 Dy6 N61 142.41(15)
O46 Dy6 N61 78.25(15)
N71 Dy6 N61 111.12(16)
O31 Dy7 O30 115.11(13)
O31 Dy7 O37 71.12(13)
O30 Dy7 O37 148.65(14)
O31 Dy7 O48 139.27(13)
O30 Dy7 O48 78.71(14)
O37 Dy7 O48 78.73(14)
O31 Dy7 O50 80.13(13)
O30 Dy7 O50 137.41(14)
O37 Dy7 O50 72.90(14)
O48 Dy7 O50 116.60(14)
O31 Dy7 O36 147.59(14)
O30 Dy7 O36 70.93(13)
O37 Dy7 O36 121.53(13)
O48 Dy7 O36 72.32(13)
O50 Dy7 O36 76.53(13)
O31 Dy7 N71 75.56(15)
O30 Dy7 N71 68.43(15)
O37 Dy7 N71 139.09(15)
O48 Dy7 N71 141.38(15)
O50 Dy7 N71 78.67(16)
O36 Dy7 N71 78.04(14)
O31 Dy7 N81 67.64(14)
O30 Dy7 N81 76.88(14)
O37 Dy7 N81 77.97(14)
O48 Dy7 N81 79.95(14)
O50 Dy7 N81 142.06(15)
O36 Dy7 N81 140.74(15)
N71 Dy7 N81 110.41(15)
O31 Dy7 H30 108.6(13)
O30 Dy7 H30 19.3(9)
O37 Dy7 H30 130.2(9)
O48 Dy7 H30 71.4(13)
O50 Dy7 H30 156.7(9)
O36 Dy7 H30 86.1(11)
N71 Dy7 H30 82.6(11)
N81 Dy7 H30 58.5(9)
O52 Dy8 O32 136.47(13)
O52 Dy8 O31 78.46(13)
O32 Dy8 O31 114.46(14)
O52 Dy8 O39 78.37(13)
O32 Dy8 O39 71.30(13)
O31 Dy8 O39 149.30(14)
O52 Dy8 O38 73.21(13)
O32 Dy8 O38 149.72(14)
O31 Dy8 O38 71.30(13)
O39 Dy8 O38 120.01(13)
O52 Dy8 O54 120.26(13)
O32 Dy8 O54 79.23(13)
O31 Dy8 O54 137.72(13)
O39 Dy8 O54 72.21(13)
O38 Dy8 O54 78.48(13)
O52 Dy8 N91 76.91(15)
O32 Dy8 N91 67.29(15)
O31 Dy8 N91 76.47(14)
O39 Dy8 N91 78.88(14)
O38 Dy8 N91 139.50(14)
O54 Dy8 N91 141.29(14)
O52 Dy8 N81 141.53(14)
O32 Dy8 N81 76.50(14)
O31 Dy8 N81 67.48(14)
O39 Dy8 N81 139.65(14)
O38 Dy8 N81 79.19(14)
O54 Dy8 N81 78.51(14)
N91 Dy8 N81 110.35(15)
O34 Mn5 O33 92.08(19)
O34 Mn5 O43 92.12(19)
O33 Mn5 O43 175.5(2)
O34 Mn5 O41 179.2(2)
O33 Mn5 O41 88.52(19)
O43 Mn5 O41 87.26(19)
O34 Mn5 O29 84.03(17)
O33 Mn5 O29 84.45(16)
O43 Mn5 O29 94.28(17)
O41 Mn5 O29 95.51(18)
O34 Mn5 N5 78.08(19)
O33 Mn5 N5 81.00(19)
O43 Mn5 N5 101.55(19)
O41 Mn5 N5 102.5(2)
O29 Mn5 N5 156.41(19)
O36 Mn6 O35 92.54(19)
O36 Mn6 O45 176.46(18)
O35 Mn6 O45 90.97(18)
O36 Mn6 O47 90.23(18)
O35 Mn6 O47 176.83(19)
O45 Mn6 O47 86.26(18)
O36 Mn6 O30 84.32(16)
O35 Mn6 O30 84.20(15)
O45 Mn6 O30 95.53(16)
O47 Mn6 O30 94.53(16)
O36 Mn6 N6 79.16(17)
O35 Mn6 N6 77.67(16)
O45 Mn6 N6 102.11(18)
O47 Mn6 N6 104.40(17)
O30 Mn6 N6 154.77(17)
O38 Mn7 O37 92.75(17)
O38 Mn7 O51 90.67(17)
O37 Mn7 O51 175.30(18)
O38 Mn7 O49 176.90(18)
O37 Mn7 O49 90.35(17)
O51 Mn7 O49 86.23(17)
O38 Mn7 O31 84.95(15)
O37 Mn7 O31 83.64(15)
O51 Mn7 O31 93.46(16)
O49 Mn7 O31 95.17(16)
O38 Mn7 N7 80.31(16)
O37 Mn7 N7 77.62(16)
O51 Mn7 N7 106.16(17)
O49 Mn7 N7 100.60(17)
O31 Mn7 N7 155.46(16)
O39 Mn8 O40 92.91(18)
O39 Mn8 O55 176.42(18)
O40 Mn8 O55 90.66(18)
O39 Mn8 O53 89.97(17)
O40 Mn8 O53 176.41(18)
O55 Mn8 O53 86.47(17)
O39 Mn8 O32 84.48(15)
O40 Mn8 O32 84.39(15)
O55 Mn8 O32 96.09(16)
O53 Mn8 O32 93.77(16)
O39 Mn8 N8 81.00(17)
O40 Mn8 N8 76.63(17)
O55 Mn8 N8 99.65(17)
O53 Mn8 N8 105.96(17)
O32 Mn8 N8 155.36(17)
Mn5 O29 Dy6 96.73(16)
Mn5 O29 Dy5 97.49(16)
Dy6 O29 Dy5 115.44(17)
Mn5 O29 H29 111(4)
Dy6 O29 H29 122(4)
Dy5 O29 H29 110(4)
Mn6 O30 Dy6 96.89(15)
Mn6 O30 Dy7 97.71(15)
Dy6 O30 Dy7 115.56(17)
Mn6 O30 H30 129(4)
Dy6 O30 H30 123(4)
Dy7 O30 H30 91(4)
Mn7 O31 Dy7 97.53(15)
Mn7 O31 Dy8 96.97(15)
Dy7 O31 Dy8 117.29(16)
Mn7 O31 H31 100(4)
Dy7 O31 H31 122(4)
Dy8 O31 H31 114(4)
Mn8 O32 Dy8 97.27(15)
Mn8 O32 Dy5 96.90(14)
Dy8 O32 Dy5 116.55(16)
Mn8 O32 H32 109(4)
Dy8 O32 H32 122(4)
Dy5 O32 H32 111(4)
N62 N61 Dy5 125.8(4)
N62 N61 Dy6 124.5(4)
Dy5 N61 Dy6 106.47(19)
N63 N62 N61 173.5(10)
N72B N71 Dy7 128.1(8)
N72A N71 Dy7 120.8(6)
N72B N71 Dy6 121.7(8)
N72A N71 Dy6 128.3(6)
Dy7 N71 Dy6 106.80(19)
N73A N72A N71 178.3(15)
N73B N72B N71 171.2(18)
N82B N81 Dy8 122.4(10)
N82A N81 Dy8 124.8(4)
N82B N81 Dy7 125.9(10)
N82A N81 Dy7 122.5(4)
Dy8 N81 Dy7 107.04(18)
N83A N82A N81 173.1(9)
N83B N82B N81 173(3)
N92A N91 Dy5 116.9(6)
N92B N91 Dy5 124.5(7)
N92A N91 Dy8 130.7(6)
N92B N91 Dy8 124.1(7)
Dy5 N91 Dy8 107.96(18)
N93A N92A N91 177.0(15)
N93B N92B N91 162.1(16)
C75A N5 C77 117.0(7)
C73B N5 C77 119.3(8)
C75A N5 C73A 108.9(9)
C77 N5 C73A 105.9(7)
C73B N5 C75B 111.2(10)
C77 N5 C75B 106.0(7)
C75A N5 Mn5 107.4(6)
C73B N5 Mn5 98.7(8)
C77 N5 Mn5 121.1(5)
C73A N5 Mn5 93.4(6)
C75B N5 Mn5 98.8(6)
C74A C73A N5 112.2(11)
C74A C73A H73A 109.2
N5 C73A H73A 109.2
C74A C73A H73B 109.2
N5 C73A H73B 109.2
H73A C73A H73B 107.9
O33 C74A C73A 110.4(11)
O33 C74A H74A 109.6
C73A C74A H74A 109.6
O33 C74A H74B 109.6
C73A C74A H74B 109.6
H74A C74A H74B 108.1
N5 C73B C74B 113.6(13)
N5 C73B H73C 108.8
C74B C73B H73C 108.8
N5 C73B H73D 108.8
C74B C73B H73D 108.8
H73C C73B H73D 107.7
O33 C74B C73B 109.0(12)
O33 C74B H74C 109.9
C73B C74B H74C 109.9
O33 C74B H74D 109.9
C73B C74B H74D 109.9
H74C C74B H74D 108.3
C74B O33 Mn5 116.5(6)
C74A O33 Mn5 120.2(7)
C74B O33 Dy5 132.7(7)
C74A O33 Dy5 134.7(7)
Mn5 O33 Dy5 104.57(18)
N5 C75A C76A 113.8(12)
N5 C75A H75A 108.8
C76A C75A H75A 108.8
N5 C75A H75B 108.8
C76A C75A H75B 108.8
H75A C75A H75B 107.7
C75A C76A O34 114.8(14)
C75A C76A H76A 108.6
O34 C76A H76A 108.6
C75A C76A H76B 108.6
O34 C76A H76B 108.6
H76A C76A H76B 107.6
C76B C75B N5 115.6(11)
C76B C75B H75C 108.4
N5 C75B H75C 108.4
C76B C75B H75D 108.4
N5 C75B H75D 108.4
H75C C75B H75D 107.4
O34 C76B C75B 110.0(10)
O34 C76B H76C 109.7
C75B C76B H76C 109.7
O34 C76B H76D 109.7
C75B C76B H76D 109.7
H76C C76B H76D 108.2
C76B O34 Mn5 118.3(6)
C76A O34 Mn5 114.0(8)
C76B O34 Dy6 127.6(6)
C76A O34 Dy6 130.6(8)
Mn5 O34 Dy6 104.89(19)
N5 C77 C80 109.6(6)
N5 C77 C79 113.0(6)
C80 C77 C79 109.6(6)
N5 C77 C78 108.1(6)
C80 C77 C78 105.5(8)
C79 C77 C78 110.7(7)
C77 C78 H78A 109.5
C77 C78 H78B 109.5
H78A C78 H78B 109.5
C77 C78 H78C 109.5
H78A C78 H78C 109.5
H78B C78 H78C 109.5
C77 C79 H79A 109.5
C77 C79 H79B 109.5
H79A C79 H79B 109.5
C77 C79 H79C 109.5
H79A C79 H79C 109.5
H79B C79 H79C 109.5
C77 C80 H80A 109.5
C77 C80 H80B 109.5
H80A C80 H80B 109.5
C77 C80 H80C 109.5
H80A C80 H80C 109.5
H80B C80 H80C 109.5
C81 N6 C83 108.1(5)
C81 N6 C85 112.2(5)
C83 N6 C85 114.4(5)
C81 N6 Mn6 101.0(3)
C83 N6 Mn6 99.2(3)
C85 N6 Mn6 120.2(4)
C82B C81 N6 111.0(8)
N6 C81 C82A 114.1(6)
C82B C81 H81A 138.2
N6 C81 H81A 108.7
C82A C81 H81A 108.7
C82B C81 H81B 71.2
N6 C81 H81B 108.7
C82A C81 H81B 108.7
H81A C81 H81B 107.6
O35 C82A C81 111.8(8)
O35 C82A H82A 109.3
C81 C82A H82A 109.3
O35 C82A H82B 109.3
C81 C82A H82B 109.3
H82A C82A H82B 107.9
O35 C82B C81 113.2(13)
O35 C82B H82C 108.9
C81 C82B H82C 108.9
O35 C82B H82D 108.9
C81 C82B H82D 108.9
H82C C82B H82D 107.8
C82A O35 Mn6 116.1(5)
C82B O35 Mn6 118.4(8)
C82A O35 Dy6 131.5(5)
C82B O35 Dy6 131.1(8)
Mn6 O35 Dy6 104.93(17)
N6 C83 C84A 111.3(6)
N6 C83 C84B 114.4(8)
N6 C83 H83A 109.4
C84A C83 H83A 109.4
N6 C83 H83B 109.4
C84A C83 H83B 109.4
C84B C83 H83B 68.4
H83A C83 H83B 108.0
O36 C84A C83 111.4(8)
O36 C84A H84A 109.4
C83 C84A H84A 109.4
O36 C84A H84B 109.4
C83 C84A H84B 109.4
H84A C84A H84B 108.0
O36 C84B C83 113.7(12)
O36 C84B H84C 108.8
C83 C84B H84C 108.8
O36 C84B H84D 108.8
C83 C84B H84D 108.8
H84C C84B H84D 107.7
C84B O36 Mn6 114.7(8)
C84A O36 Mn6 116.5(5)
C84B O36 Dy7 133.9(8)
C84A O36 Dy7 130.9(5)
Mn6 O36 Dy7 104.71(16)
C87 C85 C88 110.0(9)
C87 C85 N6 108.6(6)
C88 C85 N6 109.0(6)
C87 C85 C86 108.8(6)
C88 C85 C86 108.5(7)
N6 C85 C86 112.1(7)
C85 C86 H86A 109.5
C85 C86 H86B 109.5
H86A C86 H86B 109.5
C85 C86 H86C 109.5
H86A C86 H86C 109.5
H86B C86 H86C 109.5
C85 C87 H87A 109.5
C85 C87 H87B 109.5
H87A C87 H87B 109.5
C85 C87 H87C 109.5
H87A C87 H87C 109.5
H87B C87 H87C 109.5
C85 C88 H88A 109.5
C85 C88 H88B 109.5
H88A C88 H88B 109.5
C85 C88 H88C 109.5
H88A C88 H88C 109.5
H88B C88 H88C 109.5
C91 N7 C89 107.5(6)
C91 N7 C93 112.8(5)
C89 N7 C93 114.7(5)
C91 N7 Mn7 99.0(3)
C89 N7 Mn7 101.0(4)
C93 N7 Mn7 119.9(4)
C90 C89 N7 115.2(6)
C90 C89 H89A 108.5
N7 C89 H89A 108.5
C90 C89 H89B 108.5
N7 C89 H89B 108.5
H89A C89 H89B 107.5
O37 C90 C89 114.4(6)
O37 C90 H90A 108.7
C89 C90 H90A 108.7
O37 C90 H90B 108.7
C89 C90 H90B 108.7
H90A C90 H90B 107.6
C90 O37 Mn7 115.5(4)
C90 O37 Dy7 130.7(4)
Mn7 O37 Dy7 104.88(17)
N7 C91 C92 112.9(5)
N7 C91 H91A 109.0
C92 C91 H91A 109.0
N7 C91 H91B 109.0
C92 C91 H91B 109.0
H91A C91 H91B 107.8
O38 C92 C91 109.5(5)
O38 C92 H92A 109.8
C91 C92 H92A 109.8
O38 C92 H92B 109.8
C91 C92 H92B 109.8
H92A C92 H92B 108.2
C92 O38 Mn7 114.1(3)
C92 O38 Dy8 129.9(3)
Mn7 O38 Dy8 104.42(17)
C95 C93 N7 110.2(6)
C95 C93 C94 110.1(7)
N7 C93 C94 113.4(6)
C95 C93 C96 109.4(9)
N7 C93 C96 105.7(6)
C94 C93 C96 107.8(6)
C93 C94 H94A 109.5
C93 C94 H94B 109.5
H94A C94 H94B 109.5
C93 C94 H94C 109.5
H94A C94 H94C 109.5
H94B C94 H94C 109.5
C93 C95 H95A 109.5
C93 C95 H95B 109.5
H95A C95 H95B 109.5
C93 C95 H95C 109.5
H95A C95 H95C 109.5
H95B C95 H95C 109.5
C93 C96 H96A 109.5
C93 C96 H96B 109.5
H96A C96 H96B 109.5
C93 C96 H96C 109.5
H96A C96 H96C 109.5
H96B C96 H96C 109.5
C99 N8 C97 108.3(5)
C99 N8 C101 114.0(5)
C97 N8 C101 112.0(5)
C99 N8 Mn8 103.2(3)
C97 N8 Mn8 97.4(3)
C101 N8 Mn8 120.3(4)
N8 C97 C98 111.4(5)
N8 C97 H97A 109.3
C98 C97 H97A 109.3
N8 C97 H97B 109.3
C98 C97 H97B 109.3
H97A C97 H97B 108.0
O39 C98 C97 109.4(5)
O39 C98 H98A 109.8
C97 C98 H98A 109.8
O39 C98 H98B 109.8
C97 C98 H98B 109.8
H98A C98 H98B 108.2
C98 O39 Mn8 114.7(3)
C98 O39 Dy8 130.8(3)
Mn8 O39 Dy8 104.89(17)
N8 C99 C100 110.6(5)
N8 C99 H99A 109.5
C100 C99 H99A 109.5
N8 C99 H99B 109.5
C100 C99 H99B 109.5
H99A C99 H99B 108.1
O40 C100 C99 109.7(5)
O40 C100 H10C 109.7
C99 C100 H10C 109.7
O40 C100 H10D 109.7
C99 C100 H10D 109.7
H10C C100 H10D 108.2
C100 O40 Mn8 114.5(4)
C100 O40 Dy5 130.2(4)
Mn8 O40 Dy5 104.53(16)
C104 C101 C102 110.6(6)
C104 C101 C103 107.8(6)
C102 C101 C103 110.2(6)
C104 C101 N8 108.4(5)
C102 C101 N8 111.5(6)
C103 C101 N8 108.2(5)
C101 C102 H10E 109.5
C101 C102 H10F 109.5
H10E C102 H10F 109.5
C101 C102 H10G 109.5
H10E C102 H10G 109.5
H10F C102 H10G 109.5
C101 C103 H10H 109.5
C101 C103 H10I 109.5
H10H C103 H10I 109.5
C101 C103 H10J 109.5
H10H C103 H10J 109.5
H10I C103 H10J 109.5
C101 C104 H10K 109.5
C101 C104 H10L 109.5
H10K C104 H10L 109.5
C101 C104 H10M 109.5
H10K C104 H10M 109.5
H10L C104 H10M 109.5
C105 O41 Mn5 127.4(4)
C105 O42 Dy5 135.8(4)
O42 C105 O41 125.7(6)
O42 C105 C106 117.5(7)
O41 C105 C106 116.4(6)
C109 C106 C107 112.1(8)
C109 C106 C105 110.0(7)
C107 C106 C105 111.6(7)
C109 C106 C108 108.2(8)
C107 C106 C108 107.7(7)
C105 C106 C108 106.9(7)
C106 C107 H10N 109.5
C106 C107 H10O 109.5
H10N C107 H10O 109.5
C106 C107 H10P 109.5
H10N C107 H10P 109.5
H10O C107 H10P 109.5
C106 C108 H10Q 109.5
C106 C108 H10R 109.5
H10Q C108 H10R 109.5
C106 C108 H10S 109.5
H10Q C108 H10S 109.5
H10R C108 H10S 109.5
C106 C109 H10T 109.5
C106 C109 H10U 109.5
H10T C109 H10U 109.5
C106 C109 H10V 109.5
H10T C109 H10V 109.5
H10U C109 H10V 109.5
C110 O43 Mn5 126.9(4)
C110 O44 Dy6 135.7(4)
O44 C110 O43 125.5(6)
O44 C110 C111 118.8(6)
O43 C110 C111 115.6(6)
C112 C111 C114 110.6(8)
C112 C111 C110 112.5(8)
C114 C111 C110 110.1(7)
C413 C111 C412 113.0(17)
C112 C111 C113 111.4(9)
C114 C111 C113 106.5(9)
C110 C111 C113 105.3(7)
C413 C111 C414 115.4(18)
C110 C111 C414 103.4(12)
C412 C111 C414 103.2(14)
C111 C112 H11L 109.5
C111 C112 H11M 109.5
H11L C112 H11M 109.5
C111 C112 H11N 109.5
H11L C112 H11N 109.5
H11M C112 H11N 109.5
C111 C113 H11O 109.5
C111 C113 H11P 109.5
H11O C113 H11P 109.5
C111 C113 H11Q 109.5
H11O C113 H11Q 109.5
H11P C113 H11Q 109.5
C111 C114 H11R 109.5
C111 C114 H11S 109.5
H11R C114 H11S 109.5
C111 C114 H11T 109.5
H11R C114 H11T 109.5
H11S C114 H11T 109.5
C111 C412 H41M 109.5
C111 C412 H41N 109.5
H41M C412 H41N 109.5
C111 C412 H41O 109.5
H41M C412 H41O 109.5
H41N C412 H41O 109.5
C111 C413 H41S 109.5
C111 C413 H41T 109.5
H41S C413 H41T 109.5
C111 C413 H41U 109.5
H41S C413 H41U 109.5
H41T C413 H41U 109.5
C111 C414 H41P 109.5
C111 C414 H41Q 109.5
H41P C414 H41Q 109.5
C111 C414 H41R 109.5
H41P C414 H41R 109.5
H41Q C414 H41R 109.5
C115 O45 Mn6 127.1(4)
C115 O46 Dy6 136.1(4)
O46 C115 O45 125.0(6)
O46 C115 C116 120.7(6)
O45 C115 C116 114.3(6)
C418 C116 C419 105.9(14)
C117 C116 C119 112.9(8)
C418 C116 C417 107.9(15)
C419 C116 C417 105.9(13)
C117 C116 C118 109.9(8)
C119 C116 C118 111.0(8)
C117 C116 C115 103.6(7)
C119 C116 C115 110.2(7)
C118 C116 C115 109.0(7)
C116 C117 H11C 109.5
C116 C117 H11D 109.5
H11C C117 H11D 109.5
C116 C117 H11E 109.5
H11C C117 H11E 109.5
H11D C117 H11E 109.5
C116 C118 H11F 109.5
C116 C118 H11G 109.5
H11F C118 H11G 109.5
C116 C118 H11H 109.5
H11F C118 H11H 109.5
H11G C118 H11H 109.5
C116 C119 H11I 109.5
C116 C119 H11J 109.5
H11I C119 H11J 109.5
C116 C119 H11K 109.5
H11I C119 H11K 109.5
H11J C119 H11K 109.5
C116 C417 H41D 109.5
C116 C417 H41E 109.5
H41D C417 H41E 109.5
C116 C417 H41F 109.5
H41D C417 H41F 109.5
H41E C417 H41F 109.5
C116 C418 H41G 109.5
C116 C418 H41H 109.5
H41G C418 H41H 109.5
C116 C418 H41I 109.5
H41G C418 H41I 109.5
H41H C418 H41I 109.5
C116 C419 H41J 109.5
C116 C419 H41K 109.5
H41J C419 H41K 109.5
C116 C419 H41L 109.5
H41J C419 H41L 109.5
H41K C419 H41L 109.5
C120 O47 Mn6 127.1(4)
C120 O48 Dy7 137.1(4)
O48 C120 O47 125.4(6)
O48 C120 C121 118.9(6)
O47 C120 C121 115.7(5)
C124 C121 C122 110.1(8)
C124 C121 C123 108.4(7)
C122 C121 C123 109.4(7)
C124 C121 C120 108.8(6)
C122 C121 C120 111.3(5)
C123 C121 C120 108.8(6)
C121 C122 H12C 109.5
C121 C122 H12D 109.5
H12C C122 H12D 109.5
C121 C122 H12E 109.5
H12C C122 H12E 109.5
H12D C122 H12E 109.5
C121 C123 H12F 109.5
C121 C123 H12G 109.5
H12F C123 H12G 109.5
C121 C123 H12H 109.5
H12F C123 H12H 109.5
H12G C123 H12H 109.5
C121 C124 H12I 109.5
C121 C124 H12J 109.5
H12I C124 H12J 109.5
C121 C124 H12K 109.5
H12I C124 H12K 109.5
H12J C124 H12K 109.5
C125 O49 Mn7 127.5(4)
C125 O50 Dy7 136.6(4)
O50 C125 O49 125.4(6)
O50 C125 C126 119.9(6)
O49 C125 C126 114.7(6)
C427 C126 C429 125(2)
C128 C126 C129 113.5(8)
C427 C126 C125 112.3(15)
C429 C126 C125 112.1(13)
C128 C126 C125 107.4(7)
C129 C126 C125 110.7(7)
C427 C126 C428 103.2(19)
C429 C126 C428 97.9(19)
C125 C126 C428 101.9(14)
C128 C126 C127 109.8(7)
C129 C126 C127 107.4(7)
C125 C126 C127 107.8(6)
C126 C127 H12L 109.5
C126 C127 H12M 109.5
H12L C127 H12M 109.5
C126 C127 H12N 109.5
H12L C127 H12N 109.5
H12M C127 H12N 109.5
C126 C128 H12O 109.5
C126 C128 H12P 109.5
H12O C128 H12P 109.5
C126 C128 H12Q 109.5
H12O C128 H12Q 109.5
H12P C128 H12Q 109.5
C126 C129 H12R 109.5
C126 C129 H12S 109.5
H12R C129 H12S 109.5
C126 C129 H12T 109.5
H12R C129 H12T 109.5
H12S C129 H12T 109.5
C126 C427 H42D 109.5
C126 C427 H42E 109.5
H42D C427 H42E 109.5
C126 C427 H42F 109.5
H42D C427 H42F 109.5
H42E C427 H42F 109.5
C126 C428 H42G 109.5
C126 C428 H42H 109.5
H42G C428 H42H 109.5
C126 C428 H42I 109.5
H42G C428 H42I 109.5
H42H C428 H42I 109.5
C126 C429 H42J 109.5
C126 C429 H42K 109.5
H42J C429 H42K 109.5
C126 C429 H42L 109.5
H42J C429 H42L 109.5
H42K C429 H42L 109.5
C130 O51 Mn7 127.6(4)
C130 O52 Dy8 136.5(4)
O52 C130 O51 124.9(5)
O52 C130 C131 120.8(5)
O51 C130 C131 114.3(5)
C132 C131 C130 109.7(5)
C132 C131 C133 110.0(5)
C130 C131 C133 107.1(5)
C132 C131 C134 110.3(5)
C130 C131 C134 110.7(5)
C133 C131 C134 108.9(5)
C131 C132 H13A 109.5
C131 C132 H13B 109.5
H13A C132 H13B 109.5
C131 C132 H13C 109.5
H13A C132 H13C 109.5
H13B C132 H13C 109.5
C131 C133 H13D 109.5
C131 C133 H13E 109.5
H13D C133 H13E 109.5
C131 C133 H13F 109.5
H13D C133 H13F 109.5
H13E C133 H13F 109.5
C131 C134 H13G 109.5
C131 C134 H13H 109.5
H13G C134 H13H 109.5
C131 C134 H13I 109.5
H13G C134 H13I 109.5
H13H C134 H13I 109.5
C135 O53 Mn8 128.4(4)
C135 O54 Dy8 136.3(4)
O54 C135 O53 124.5(5)
O54 C135 C136 120.5(5)
O53 C135 C136 114.8(5)
C138 C136 C135 111.1(5)
C138 C136 C137 110.2(6)
C135 C136 C137 111.6(5)
C138 C136 C139 108.1(6)
C135 C136 C139 105.8(5)
C137 C136 C139 110.0(5)
C136 C137 H13J 109.5
C136 C137 H13K 109.5
H13J C137 H13K 109.5
C136 C137 H13L 109.5
H13J C137 H13L 109.5
H13K C137 H13L 109.5
C136 C138 H13M 109.5
C136 C138 H13N 109.5
H13M C138 H13N 109.5
C136 C138 H13O 109.5
H13M C138 H13O 109.5
H13N C138 H13O 109.5
C136 C139 H13P 109.5
C136 C139 H13Q 109.5
H13P C139 H13Q 109.5
C136 C139 H13R 109.5
H13P C139 H13R 109.5
H13Q C139 H13R 109.5
C140 O55 Mn8 127.2(4)
C140 O56 Dy5 136.1(4)
O56 C140 O55 125.5(6)
O56 C140 C141 119.9(6)
O55 C140 C141 114.5(5)
C144 C141 C143 111.3(5)
C144 C141 C140 110.2(5)
C143 C141 C140 110.4(5)
C144 C141 C142 109.2(6)
C143 C141 C142 110.5(5)
C140 C141 C142 105.1(5)
C141 C142 H14D 109.5
C141 C142 H14E 109.5
H14D C142 H14E 109.5
C141 C142 H14F 109.5
H14D C142 H14F 109.5
H14E C142 H14F 109.5
C141 C143 H14G 109.5
C141 C143 H14H 109.5
H14G C143 H14H 109.5
C141 C143 H14I 109.5
H14G C143 H14I 109.5
H14H C143 H14I 109.5
C141 C144 H14J 109.5
C141 C144 H14K 109.5
H14J C144 H14K 109.5
C141 C144 H14L 109.5
H14J C144 H14L 109.5
H14K C144 H14L 109.5
O68 Dy9 O62 118.47(14)
O68 Dy9 O60 70.61(14)
O62 Dy9 O60 148.50(13)
O68 Dy9 O57 144.97(13)
O62 Dy9 O57 70.66(13)
O60 Dy9 O57 120.83(14)
O68 Dy9 O70 74.60(14)
O62 Dy9 O70 73.49(14)
O60 Dy9 O70 135.70(13)
O57 Dy9 O70 76.60(14)
O68 Dy9 O84 73.16(13)
O62 Dy9 O84 77.61(13)
O60 Dy9 O84 76.86(13)
O57 Dy9 O84 139.43(13)
O70 Dy9 O84 117.93(14)
O68 Dy9 N131 78.65(14)
O62 Dy9 N131 141.45(14)
O60 Dy9 N131 67.70(14)
O57 Dy9 N131 76.82(14)
O70 Dy9 N131 79.39(15)
O84 Dy9 N131 140.35(14)
O68 Dy9 N101 144.00(15)
O62 Dy9 N101 78.74(14)
O60 Dy9 N101 79.38(14)
O57 Dy9 N101 68.56(14)
O70 Dy9 N101 140.97(14)
O84 Dy9 N101 81.17(14)
N131 Dy9 N101 108.19(15)
O57 Dy10 O58 117.34(14)
O57 Dy10 O61 71.38(13)
O58 Dy10 O61 146.05(13)
O57 Dy10 O74 137.44(13)
O58 Dy10 O74 77.76(13)
O61 Dy10 O74 76.08(13)
O57 Dy10 O64 147.98(13)
O58 Dy10 O64 71.55(13)
O61 Dy10 O64 119.85(13)
O74 Dy10 O64 73.15(13)
O57 Dy10 O72 78.80(14)
O58 Dy10 O72 139.97(13)
O61 Dy10 O72 72.25(13)
O74 Dy10 O72 116.33(13)
O64 Dy10 O72 77.19(13)
O57 Dy10 N111 76.47(14)
O58 Dy10 N111 68.75(14)
O61 Dy10 N111 141.63(14)
O74 Dy10 N111 141.90(14)
O64 Dy10 N111 79.32(14)
O72 Dy10 N111 81.56(13)
O57 Dy10 N101 68.49(14)
O58 Dy10 N101 74.81(14)
O61 Dy10 N101 79.37(14)
O74 Dy10 N101 79.28(14)
O64 Dy10 N101 140.06(13)
O72 Dy10 N101 142.08(14)
N111 Dy10 N101 107.79(14)
O63 Dy11 O58 71.26(13)
O63 Dy11 O59 146.39(13)
O58 Dy11 O59 119.51(14)
O63 Dy11 O65 118.42(13)
O58 Dy11 O65 147.00(13)
O59 Dy11 O65 71.40(13)
O63 Dy11 O78 75.10(13)
O58 Dy11 O78 137.58(13)
O59 Dy11 O78 78.15(14)
O65 Dy11 O78 73.02(13)
O63 Dy11 O76 74.26(13)
O58 Dy11 O76 77.14(13)
O59 Dy11 O76 137.37(13)
O65 Dy11 O76 75.98(13)
O78 Dy11 O76 117.44(14)
O63 Dy11 N121 143.08(14)
O58 Dy11 N121 77.64(14)
O59 Dy11 N121 67.72(14)
O65 Dy11 N121 79.13(14)
O78 Dy11 N121 141.31(14)
O76 Dy11 N121 79.92(15)
O63 Dy11 N111 78.12(14)
O58 Dy11 N111 68.40(14)
O59 Dy11 N111 77.57(14)
O65 Dy11 N111 142.24(14)
O78 Dy11 N111 80.10(14)
O76 Dy11 N111 141.18(14)
N121 Dy11 N111 108.54(15)
O60 Dy12 O66 144.83(14)
O60 Dy12 O59 118.73(13)
O66 Dy12 O59 70.64(13)
O60 Dy12 O80 139.38(14)
O66 Dy12 O80 74.39(14)
O59 Dy12 O80 76.59(14)
O60 Dy12 O82 77.82(13)
O66 Dy12 O82 76.13(13)
O59 Dy12 O82 139.24(14)
O80 Dy12 O82 116.43(14)
O60 Dy12 O67 71.13(13)
O66 Dy12 O67 121.95(13)
O59 Dy12 O67 145.73(14)
O80 Dy12 O67 77.12(14)
O82 Dy12 O67 73.12(15)
O60 Dy12 N131 68.35(14)
O66 Dy12 N131 142.30(14)
O59 Dy12 N131 76.07(14)
O80 Dy12 N131 81.21(14)
O82 Dy12 N131 141.33(15)
O67 Dy12 N131 78.53(15)
O60 Dy12 N121 75.65(14)
O66 Dy12 N121 78.16(14)
O59 Dy12 N121 67.58(14)
O80 Dy12 N121 140.38(14)
O82 Dy12 N121 83.23(15)
O67 Dy12 N121 142.41(14)
N131 Dy12 N121 105.14(15)
O62 Mn9 O61 93.13(17)
O62 Mn9 O69 91.38(17)
O61 Mn9 O69 174.93(17)
O62 Mn9 O71 176.96(18)
O61 Mn9 O71 89.55(17)
O69 Mn9 O71 85.89(17)
O62 Mn9 O57 83.73(15)
O61 Mn9 O57 83.94(15)
O69 Mn9 O57 94.24(16)
O71 Mn9 O57 95.13(15)
O62 Mn9 N9 77.00(16)
O61 Mn9 N9 79.90(16)
O69 Mn9 N9 103.42(17)
O71 Mn9 N9 104.91(16)
O57 Mn9 N9 154.00(15)
O64 Mn10 O63 93.56(16)
O64 Mn10 O73 89.67(16)
O63 Mn10 O73 175.24(16)
O64 Mn10 O75 174.92(16)
O63 Mn10 O75 91.32(16)
O73 Mn10 O75 85.37(16)
O64 Mn10 O58 84.87(16)
O63 Mn10 O58 83.20(15)
O73 Mn10 O58 93.63(15)
O75 Mn10 O58 94.33(16)
O64 Mn10 N10 80.61(16)
O63 Mn10 N10 76.63(16)
O73 Mn10 N10 107.38(16)
O75 Mn10 N10 101.91(16)
O58 Mn10 N10 154.24(15)
O65 Mn11 O66 93.25(17)
O65 Mn11 O79 175.74(18)
O66 Mn11 O79 90.56(18)
O65 Mn11 O77 90.34(18)
O66 Mn11 O77 176.15(19)
O79 Mn11 O77 85.81(18)
O65 Mn11 O59 84.71(16)
O66 Mn11 O59 84.11(15)
O79 Mn11 O59 93.80(17)
O77 Mn11 O59 94.86(16)
O65 Mn11 N11 79.19(17)
O66 Mn11 N11 78.84(17)
O79 Mn11 N11 103.45(18)
O77 Mn11 N11 103.22(17)
O59 Mn11 N11 155.72(16)
O68 Mn12 O67 93.43(17)
O68 Mn12 O83 91.34(17)
O67 Mn12 O83 174.48(19)
O68 Mn12 O81 175.06(18)
O67 Mn12 O81 90.14(18)
O83 Mn12 O81 84.93(18)
O68 Mn12 O60 83.57(16)
O67 Mn12 O60 84.39(16)
O83 Mn12 O60 93.40(16)
O81 Mn12 O60 93.41(17)
O68 Mn12 N12 75.98(19)
O67 Mn12 N12 80.47(18)
O83 Mn12 N12 103.41(18)
O81 Mn12 N12 108.0(2)
O60 Mn12 N12 153.64(18)
Mn9 O57 Dy10 97.73(15)
Mn9 O57 Dy9 97.33(15)
Dy10 O57 Dy9 116.00(16)
Mn9 O57 H57 109(5)
Dy10 O57 H57 108(5)
Dy9 O57 H57 124(5)
Mn10 O58 Dy10 97.57(15)
Mn10 O58 Dy11 97.38(14)
Dy10 O58 Dy11 116.20(16)
Mn10 O58 H58 121(5)
Dy10 O58 H58 110(5)
Dy11 O58 H58 114(5)
Mn11 O59 Dy11 97.19(16)
Mn11 O59 Dy12 97.65(15)
Dy11 O59 Dy12 116.35(16)
Mn11 O59 H59 130(4)
Dy11 O59 H59 108(4)
Dy12 O59 H59 108(4)
Mn12 O60 Dy12 98.10(15)
Mn12 O60 Dy9 97.38(16)
Dy12 O60 Dy9 115.35(16)
Mn12 O60 H60 116(4)
Dy12 O60 H60 113(4)
Dy9 O60 H60 115(4)
N102 N101 Dy9 123.4(4)
N102 N101 Dy10 126.3(4)
Dy9 N101 Dy10 106.30(17)
N103 N102 N101 173.5(8)
N112 N111 Dy10 123.8(4)
N112 N111 Dy11 124.2(4)
Dy10 N111 Dy11 105.88(16)
N113 N112 N111 179.0(8)
N122 N121 Dy12 125.6(4)
N122 N121 Dy11 123.8(4)
Dy12 N121 Dy11 107.71(17)
N123 N122 N121 169.3(10)
N132 N131 Dy12 126.0(4)
N132 N131 Dy9 122.3(4)
Dy12 N131 Dy9 107.74(17)
N133 N132 N131 172.8(8)
C147 N9 C145 109.9(5)
C147 N9 C149 112.7(5)
C145 N9 C149 113.0(5)
C147 N9 Mn9 101.4(3)
C145 N9 Mn9 97.2(3)
C149 N9 Mn9 121.2(3)
C146 C145 N9 110.8(5)
C146 C145 H14M 109.5
N9 C145 H14M 109.5
C146 C145 H14N 109.5
N9 C145 H14N 109.5
H14M C145 H14N 108.1
O61 C146 C145 110.2(5)
O61 C146 H14O 109.6
C145 C146 H14O 109.6
O61 C146 H14P 109.6
C145 C146 H14P 109.6
H14O C146 H14P 108.1
C146 O61 Mn9 114.8(4)
C146 O61 Dy10 131.0(3)
Mn9 O61 Dy10 104.83(15)
N9 C147 C148 111.4(5)
N9 C147 H14Q 109.4
C148 C147 H14Q 109.4
N9 C147 H14R 109.4
C148 C147 H14R 109.4
H14Q C147 H14R 108.0
O62 C148 C147 110.0(5)
O62 C148 H14S 109.7
C147 C148 H14S 109.7
O62 C148 H14T 109.7
C147 C148 H14T 109.7
H14S C148 H14T 108.2
C148 O62 Mn9 115.0(4)
C148 O62 Dy9 129.7(4)
Mn9 O62 Dy9 105.85(16)
N9 C149 C152 109.8(5)
N9 C149 C151 109.8(5)
C152 C149 C151 107.4(6)
N9 C149 C150 111.4(5)
C152 C149 C150 109.5(5)
C151 C149 C150 108.9(5)
C149 C150 H15D 109.5
C149 C150 H15E 109.5
H15D C150 H15E 109.5
C149 C150 H15F 109.5
H15D C150 H15F 109.5
H15E C150 H15F 109.5
C149 C151 H15G 109.5
C149 C151 H15H 109.5
H15G C151 H15H 109.5
C149 C151 H15I 109.5
H15G C151 H15I 109.5
H15H C151 H15I 109.5
C149 C152 H15J 109.5
C149 C152 H15K 109.5
H15J C152 H15K 109.5
C149 C152 H15L 109.5
H15J C152 H15L 109.5
H15K C152 H15L 109.5
C155 N10 C153 108.9(5)
C155 N10 C157 113.2(5)
C153 N10 C157 113.8(5)
C155 N10 Mn10 98.1(3)
C153 N10 Mn10 102.7(3)
C157 N10 Mn10 118.5(3)
N10 C153 C154 110.1(5)
N10 C153 H15M 109.6
C154 C153 H15M 109.6
N10 C153 H15N 109.6
C154 C153 H15N 109.6
H15M C153 H15N 108.1
O63 C154 C153 108.3(5)
O63 C154 H15O 110.0
C153 C154 H15O 110.0
O63 C154 H15P 110.0
C153 C154 H15P 110.0
H15O C154 H15P 108.4
C154 O63 Mn10 114.1(3)
C154 O63 Dy11 129.3(3)
Mn10 O63 Dy11 105.66(16)
N10 C155 C156 111.4(5)
N10 C155 H15Q 109.3
C156 C155 H15Q 109.3
N10 C155 H15R 109.3
C156 C155 H15R 109.3
H15Q C155 H15R 108.0
O64 C156 C155 110.0(5)
O64 C156 H15S 109.7
C155 C156 H15S 109.7
O64 C156 H15T 109.7
C155 C156 H15T 109.7
H15S C156 H15T 108.2
C156 O64 Mn10 115.3(3)
C156 O64 Dy10 130.8(3)
Mn10 O64 Dy10 104.05(16)
N10 C157 C158 110.2(5)
N10 C157 C160 111.8(5)
C158 C157 C160 109.7(5)
N10 C157 C159 108.8(5)
C158 C157 C159 106.9(5)
C160 C157 C159 109.3(5)
C157 C158 H15U 109.5
C157 C158 H15V 109.5
H15U C158 H15V 109.5
C157 C158 H15W 109.5
H15U C158 H15W 109.5
H15V C158 H15W 109.5
C157 C159 H15X 109.5
C157 C159 H15Y 109.5
H15X C159 H15Y 109.5
C157 C159 H15Z 109.5
H15X C159 H15Z 109.5
H15Y C159 H15Z 109.5
C157 C160 H16D 109.5
C157 C160 H16E 109.5
H16D C160 H16E 109.5
C157 C160 H16F 109.5
H16D C160 H16F 109.5
H16E C160 H16F 109.5
C163 N11 C161 108.8(5)
C163 N11 C165 112.7(5)
C161 N11 C165 113.8(5)
C163 N11 Mn11 101.0(4)
C161 N11 Mn11 100.0(3)
C165 N11 Mn11 119.1(4)
C162 C161 N11 111.1(7)
N11 C161 C462 114.8(8)
C162 C161 H16G 109.4
N11 C161 H16G 109.4
C162 C161 H16H 109.4
N11 C161 H16H 109.4
H16G C161 H16H 108.0
O65 C162 C161 115.3(8)
O65 C162 H16I 108.5
C161 C162 H16I 108.5
O65 C162 H16J 108.5
C161 C162 H16J 108.5
H16I C162 H16J 107.5
O65 C462 H46D 109.7
C161 C462 H46D 109.7
O65 C462 H46E 109.7
C161 C462 H46E 109.7
H46D C462 H46E 108.2
C462 O65 Mn11 117.3(7)
C162 O65 Mn11 116.8(5)
C462 O65 Dy11 130.4(7)
C162 O65 Dy11 133.6(5)
Mn11 O65 Dy11 104.47(17)
N11 C163 C464 110.5(8)
N11 C163 C164 113.8(6)
N11 C163 H16K 108.8
C164 C163 H16K 108.8
N11 C163 H16L 108.8
C164 C163 H16L 108.8
H16K C163 H16L 107.7
O66 C164 C163 109.4(7)
O66 C164 H16M 109.8
C163 C164 H16M 109.8
O66 C164 H16N 109.8
C163 C164 H16N 109.8
H16M C164 H16N 108.2
O66 C464 C163 112.9(12)
O66 C464 H46F 109.0
C163 C464 H46F 109.0
O66 C464 H46G 109.0
C163 C464 H46G 109.0
H46F C464 H46G 107.8
C464 O66 Mn11 117.3(8)
C164 O66 Mn11 114.3(5)
C464 O66 Dy12 131.5(7)
C164 O66 Dy12 131.3(5)
Mn11 O66 Dy12 105.19(17)
C167 C165 N11 109.4(6)
C167 C165 C168 108.0(8)
N11 C165 C168 109.3(6)
C167 C165 C166 109.9(6)
N11 C165 C166 111.8(6)
C168 C165 C166 108.4(7)
C165 C166 H16O 109.5
C165 C166 H16P 109.5
H16O C166 H16P 109.5
C165 C166 H16Q 109.5
H16O C166 H16Q 109.5
H16P C166 H16Q 109.5
C165 C167 H16R 109.5
C165 C167 H16S 109.5
H16R C167 H16S 109.5
C165 C167 H16T 109.5
H16R C167 H16T 109.5
H16S C167 H16T 109.5
C165 C168 H16U 109.5
C165 C168 H16V 109.5
H16U C168 H16V 109.5
C165 C168 H16W 109.5
H16U C168 H16W 109.5
H16V C168 H16W 109.5
C171 N12 C169 108.8(6)
C171 N12 C173 113.9(6)
C169 N12 C173 112.8(5)
C171 N12 Mn12 102.6(4)
C169 N12 Mn12 97.7(4)
C173 N12 Mn12 119.3(5)
N12 C169 C170 111.0(5)
N12 C169 H161 109.4
C170 C169 H161 109.4
N12 C169 H162 109.4
C170 C169 H162 109.4
H161 C169 H162 108.0
O67 C170 C169 110.5(6)
O67 C170 H17C 109.6
C169 C170 H17C 109.6
O67 C170 H17D 109.6
C169 C170 H17D 109.6
H17C C170 H17D 108.1
C170 O67 Mn12 114.3(4)
C170 O67 Dy12 129.3(4)
Mn12 O67 Dy12 104.30(17)
N12 C171 C172 110.4(6)
N12 C171 H17E 109.6
C172 C171 H17E 109.6
N12 C171 H17F 109.6
C172 C171 H17F 109.6
H17E C171 H17F 108.1
O68 C172 C171 109.8(5)
O68 C172 H17G 109.7
C171 C172 H17G 109.7
O68 C172 H17H 109.7
C171 C172 H17H 109.7
H17G C172 H17H 108.2
C172 O68 Mn12 115.1(4)
C172 O68 Dy9 128.3(4)
Mn12 O68 Dy9 106.36(18)
C174 C173 N12 109.9(6)
C174 C173 C176 107.4(8)
N12 C173 C176 108.1(6)
C174 C173 C175 111.7(7)
N12 C173 C175 110.5(7)
C176 C173 C175 109.2(7)
C173 C174 H17I 109.5
C173 C174 H17J 109.5
H17I C174 H17J 109.5
C173 C174 H17K 109.5
H17I C174 H17K 109.5
H17J C174 H17K 109.5
C173 C175 H17L 109.5
C173 C175 H17M 109.5
H17L C175 H17M 109.5
C173 C175 H17N 109.5
H17L C175 H17N 109.5
H17M C175 H17N 109.5
C173 C176 H17O 109.5
C173 C176 H17P 109.5
H17O C176 H17P 109.5
C173 C176 H17Q 109.5
H17O C176 H17Q 109.5
H17P C176 H17Q 109.5
C177 O69 Mn9 126.2(4)
C177 O70 Dy9 137.8(4)
O70 C177 O69 125.1(5)
O70 C177 C178 118.3(6)
O69 C177 C178 116.6(6)
C180 C178 C177 119.4(11)
C180 C178 C179 110.7(11)
C177 C178 C179 111.1(7)
C481 C178 C480 103.8(10)
C479 C178 C480 112.8(10)
C177 C178 C480 102.5(8)
C180 C178 C181 106.0(13)
C177 C178 C181 102.4(8)
C179 C178 C181 105.9(10)
C178 C179 H17R 109.5
C178 C179 H17S 109.5
H17R C179 H17S 109.5
C178 C179 H17T 109.5
H17R C179 H17T 109.5
H17S C179 H17T 109.5
C178 C180 H18C 109.5
C178 C180 H18D 109.5
H18C C180 H18D 109.5
C178 C180 H18E 109.5
H18C C180 H18E 109.5
H18D C180 H18E 109.5
C178 C181 H18F 109.5
C178 C181 H18G 109.5
H18F C181 H18G 109.5
C178 C181 H18H 109.5
H18F C181 H18H 109.5
H18G C181 H18H 109.5
C178 C479 H47D 109.5
C178 C479 H47E 109.5
H47D C479 H47E 109.5
C178 C479 H47F 109.5
H47D C479 H47F 109.5
H47E C479 H47F 109.5
C178 C480 H48A 109.5
C178 C480 H48B 109.5
H48A C480 H48B 109.5
C178 C480 H48C 109.5
H48A C480 H48C 109.5
H48B C480 H48C 109.5
C178 C481 H48D 109.5
C178 C481 H48E 109.5
H48D C481 H48E 109.5
C178 C481 H48F 109.5
H48D C481 H48F 109.5
H48E C481 H48F 109.5
C182 O71 Mn9 127.7(4)
C182 O72 Dy10 136.8(4)
O72 C182 O71 124.6(5)
O72 C182 C183 120.3(5)
O71 C182 C183 115.0(5)
C185 C183 C186 108.9(6)
C185 C183 C184 108.6(6)
C186 C183 C184 111.0(6)
C185 C183 C182 105.9(5)
C186 C183 C182 111.2(5)
C184 C183 C182 111.0(5)
C183 C184 H18I 109.5
C183 C184 H18J 109.5
H18I C184 H18J 109.5
C183 C184 H18K 109.5
H18I C184 H18K 109.5
H18J C184 H18K 109.5
C183 C185 H18L 109.5
C183 C185 H18M 109.5
H18L C185 H18M 109.5
C183 C185 H18N 109.5
H18L C185 H18N 109.5
H18M C185 H18N 109.5
C183 C186 H18O 109.5
C183 C186 H18P 109.5
H18O C186 H18P 109.5
C183 C186 H18Q 109.5
H18O C186 H18Q 109.5
H18P C186 H18Q 109.5
C187 O73 Mn10 128.1(4)
C187 O74 Dy10 135.9(4)
O74 C187 O73 124.8(5)
O74 C187 C188 120.9(5)
O73 C187 C188 114.3(5)
C190 C188 C191 110.1(6)
C190 C188 C187 110.1(5)
C191 C188 C187 105.2(5)
C190 C188 C189 109.9(5)
C191 C188 C189 110.1(5)
C187 C188 C189 111.4(5)
C188 C189 H18R 109.5
C188 C189 H18S 109.5
H18R C189 H18S 109.5
C188 C189 H18T 109.5
H18R C189 H18T 109.5
H18S C189 H18T 109.5
C188 C190 H19C 109.5
C188 C190 H19D 109.5
H19C C190 H19D 109.5
C188 C190 H19E 109.5
H19C C190 H19E 109.5
H19D C190 H19E 109.5
C188 C191 H19F 109.5
C188 C191 H19G 109.5
H19F C191 H19G 109.5
C188 C191 H19H 109.5
H19F C191 H19H 109.5
H19G C191 H19H 109.5
C192 O75 Mn10 127.5(4)
C192 O76 Dy11 136.9(4)
O76 C192 O75 124.4(5)
O76 C192 C193 120.1(5)
O75 C192 C193 115.5(5)
C495 C193 C494 112(2)
C194 C193 C195 111.1(7)
C495 C193 C192 107.1(16)
C494 C193 C192 116.5(18)
C194 C193 C192 105.7(6)
C195 C193 C192 111.2(6)
C194 C193 C196 109.9(6)
C195 C193 C196 109.8(6)
C192 C193 C196 109.0(6)
C495 C193 C496 104(2)
C494 C193 C496 103(2)
C192 C193 C496 112.5(17)
C193 C194 H19I 109.5
C193 C194 H19J 109.5
H19I C194 H19J 109.5
C193 C194 H19K 109.5
H19I C194 H19K 109.5
H19J C194 H19K 109.5
C193 C195 H19L 109.5
C193 C195 H19M 109.5
H19L C195 H19M 109.5
C193 C195 H19N 109.5
H19L C195 H19N 109.5
H19M C195 H19N 109.5
C193 C196 H19O 109.5
C193 C196 H19P 109.5
H19O C196 H19P 109.5
C193 C196 H19Q 109.5
H19O C196 H19Q 109.5
H19P C196 H19Q 109.5
C193 C494 H49A 109.5
C193 C494 H49B 109.5
H49A C494 H49B 109.5
C193 C494 H49C 109.5
H49A C494 H49C 109.5
H49B C494 H49C 109.5
C193 C495 H49D 109.5
C193 C495 H49E 109.5
H49D C495 H49E 109.5
C193 C495 H49F 109.5
H49D C495 H49F 109.5
H49E C495 H49F 109.5
C193 C496 H49G 109.5
C193 C496 H49H 109.5
H49G C496 H49H 109.5
C193 C496 H49I 109.5
H49G C496 H49I 109.5
H49H C496 H49I 109.5
C197 O77 Mn11 127.1(4)
C197 O78 Dy11 137.6(4)
O78 C197 O77 124.3(5)
O78 C197 C198 120.6(5)
O77 C197 C198 115.0(5)
C199 C198 C201 112.4(7)
C199 C198 C200 109.7(7)
C201 C198 C200 106.7(7)
C199 C198 C197 111.4(6)
C201 C198 C197 110.4(6)
C200 C198 C197 106.0(6)
C198 C199 H19R 109.5
C198 C199 H19S 109.5
H19R C199 H19S 109.5
C198 C199 H19T 109.5
H19R C199 H19T 109.5
H19S C199 H19T 109.5
C198 C200 H20C 109.5
C198 C200 H20D 109.5
H20C C200 H20D 109.5
C198 C200 H20E 109.5
H20C C200 H20E 109.5
H20D C200 H20E 109.5
C198 C201 H20F 109.5
C198 C201 H20G 109.5
H20F C201 H20G 109.5
C198 C201 H20H 109.5
H20F C201 H20H 109.5
H20G C201 H20H 109.5
C202 O79 Mn11 126.6(4)
C202 O80 Dy12 134.9(4)
O80 C202 O79 126.6(6)
O80 C202 C203 118.2(6)
O79 C202 C203 115.2(6)
C205 C203 C504 120.5(17)
C205 C203 C202 112.9(8)
C504 C203 C202 119.8(16)
C205 C203 C204 115.2(9)
C504 C203 C204 19.5(14)
C202 C203 C204 111.6(7)
C205 C203 C506 49.9(10)
C504 C203 C506 118.8(16)
C202 C203 C506 115.9(11)
C204 C203 C506 132.1(12)
C205 C203 C206 111.1(8)
C504 C203 C206 83.5(14)
C202 C203 C206 102.0(7)
C204 C203 C206 102.7(8)
C506 C203 C206 61.7(10)
C205 C203 C505 45.3(10)
C504 C203 C505 102.1(15)
C202 C203 C505 96.1(11)
C204 C203 C505 85.9(12)
C506 C203 C505 95.2(12)
C206 C203 C505 155.2(11)
C203 C204 H20I 109.5
C203 C204 H20J 109.5
H20I C204 H20J 109.5
C203 C204 H20K 109.5
H20I C204 H20K 109.5
H20J C204 H20K 109.5
C203 C205 H20L 109.5
C203 C205 H20M 109.5
H20L C205 H20M 109.5
C203 C205 H20N 109.5
H20L C205 H20N 109.5
H20M C205 H20N 109.5
C203 C206 H20O 109.5
C203 C206 H20P 109.5
H20O C206 H20P 109.5
C203 C206 H20Q 109.5
H20O C206 H20Q 109.5
H20P C206 H20Q 109.5
C203 C504 H50D 109.5
C203 C504 H50E 109.5
H50D C504 H50E 109.5
C203 C504 H50F 109.5
H50D C504 H50F 109.5
H50E C504 H50F 109.5
C203 C505 H50G 109.5
C203 C505 H50H 109.5
H50G C505 H50H 109.5
C203 C505 H50I 109.5
H50G C505 H50I 109.5
H50H C505 H50I 109.5
C203 C506 H50J 109.5
C203 C506 H50K 109.5
H50J C506 H50K 109.5
C203 C506 H50L 109.5
H50J C506 H50L 109.5
H50K C506 H50L 109.5
C207 O81 Mn12 128.7(4)
C207 O82 Dy12 136.0(4)
O82 C207 O81 124.6(6)
O82 C207 C208 118.6(6)
O81 C207 C208 116.8(6)
C509 C208 C511 118(2)
C210 C208 C211 117.5(10)
C509 C208 C207 111.5(14)
C511 C208 C207 113.5(16)
C210 C208 C207 113.9(8)
C211 C208 C207 105.1(7)
C509 C208 C510 99.4(16)
C511 C208 C510 104.7(18)
C207 C208 C510 107.5(10)
C210 C208 C209 106.7(9)
C211 C208 C209 106.1(8)
C207 C208 C209 106.9(8)
C208 C209 H20R 109.5
C208 C209 H20S 109.5
H20R C209 H20S 109.5
C208 C209 H20T 109.5
H20R C209 H20T 109.5
H20S C209 H20T 109.5
C208 C210 H21J 109.5
C208 C210 H21K 109.5
H21J C210 H21K 109.5
C208 C210 H21L 109.5
H21J C210 H21L 109.5
H21K C210 H21L 109.5
C208 C211 H21M 109.5
C208 C211 H21N 109.5
H21M C211 H21N 109.5
C208 C211 H21O 109.5
H21M C211 H21O 109.5
H21N C211 H21O 109.5
C208 C509 H50M 109.5
C208 C509 H50N 109.5
H50M C509 H50N 109.5
C208 C509 H50O 109.5
H50M C509 H50O 109.5
H50N C509 H50O 109.5
C208 C510 H51D 109.5
C208 C510 H51E 109.5
H51D C510 H51E 109.5
C208 C510 H51F 109.5
H51D C510 H51F 109.5
H51E C510 H51F 109.5
C208 C511 H51G 109.5
C208 C511 H51H 109.5
H51G C511 H51H 109.5
C208 C511 H51I 109.5
H51G C511 H51I 109.5
H51H C511 H51I 109.5
C212 O83 Mn12 127.3(4)
C212 O84 Dy9 136.8(4)
O84 C212 O83 125.1(5)
O84 C212 C213 120.6(5)
O83 C212 C213 114.2(5)
C214 C213 C212 110.7(6)
C214 C213 C215 112.5(6)
C212 C213 C215 110.0(6)
C214 C213 C216 107.8(7)
C212 C213 C216 105.9(6)
C215 C213 C216 109.8(7)
C213 C214 H21A 109.5
C213 C214 H21B 109.5
H21A C214 H21B 109.5
C213 C214 H21C 109.5
H21A C214 H21C 109.5
H21B C214 H21C 109.5
C213 C215 H21D 109.5
C213 C215 H21E 109.5
H21D C215 H21E 109.5
C213 C215 H21F 109.5
H21D C215 H21F 109.5
H21E C215 H21F 109.5
C213 C216 H21G 109.5
C213 C216 H21H 109.5
H21G C216 H21H 109.5
C213 C216 H21I 109.5
H21G C216 H21I 109.5
H21H C216 H21I 109.5
N611 C611 C612 177.3(9)
C611 C612 H61D 109.5
C611 C612 H61E 109.5
H61D C612 H61E 109.5
C611 C612 H61F 109.5
H61D C612 H61F 109.5
H61E C612 H61F 109.5
N621 C621 C622 178.7(12)
C621 C622 H62D 109.5
C621 C622 H62E 109.5
H62D C622 H62E 109.5
C621 C622 H62F 109.5
H62D C622 H62F 109.5
H62E C622 H62F 109.5
N631 C631 C632 178.4(14)
C631 C632 H63A 109.5
C631 C632 H63B 109.5
H63A C632 H63B 109.5
C631 C632 H63C 109.5
H63A C632 H63C 109.5
H63B C632 H63C 109.5
N641 C641 C642 179.2(14)
C641 C642 H64A 109.5
C641 C642 H64B 109.5
H64A C642 H64B 109.5
C641 C642 H64C 109.5
H64A C642 H64C 109.5
H64B C642 H64C 109.5
N651 C651 C653 161(2)
N651 C651 C652 149(2)
C653 C651 C652 47.1(15)

loop_
_geom_bond_atom_site_label_1
_geom_bond_atom_site_label_2
_geom_bond_distance
Dy1 O4 2.344(4)
Dy1 O1 2.345(4)
Dy1 O5 2.362(4)
Dy1 O12 2.362(4)
Dy1 O28 2.373(4)
Dy1 O14 2.378(4)
Dy1 N21 2.481(4)
Dy1 N51 2.501(5)
Dy2 O6 2.310(4)
Dy2 O7 2.313(4)
Dy2 O2 2.332(4)
Dy2 O1 2.353(4)
Dy2 O16 2.379(4)
Dy2 O18 2.392(4)
Dy2 N31 2.460(5)
Dy2 N21 2.474(4)
Dy3 O2 2.328(4)
Dy3 O9 2.333(4)
Dy3 O8 2.351(4)
Dy3 O3 2.367(4)
Dy3 O20 2.371(4)
Dy3 O22 2.374(4)
Dy3 N31 2.465(4)
Dy3 N41 2.499(5)
Dy4 O3 2.320(4)
Dy4 O11 2.339(4)
Dy4 O4 2.341(4)
Dy4 O10 2.350(4)
Dy4 O26 2.381(4)
Dy4 O24 2.389(4)
Dy4 N41 2.477(4)
Dy4 N51 2.484(5)
Mn1 O6 1.908(4)
Mn1 O5 1.917(4)
Mn1 O13 1.938(4)
Mn1 O15 1.955(4)
Mn1 O1 2.161(4)
Mn1 N1 2.415(5)
Mn2 O8 1.895(4)
Mn2 O7 1.905(4)
Mn2 O19 1.941(4)
Mn2 O17 1.951(4)
Mn2 O2 2.196(4)
Mn2 N2 2.449(5)
Mn3 O9 1.907(4)
Mn3 O10 1.913(4)
Mn3 O21 1.940(4)
Mn3 O23 1.953(4)
Mn3 O3 2.174(4)
Mn3 N3 2.427(5)
Mn4 O12 1.898(4)
Mn4 O11 1.902(4)
Mn4 O25 1.942(4)
Mn4 O27 1.947(4)
Mn4 O4 2.164(4)
Mn4 N4 2.475(5)
O1 H1 0.90(3)
O2 H2 0.85(3)
O3 H3 0.86(3)
O4 H4 0.84(3)
N21 N22A 1.187(9)
N21 N22B 1.222(16)
N22A N23A 1.123(12)
N22B N23B 1.17(2)
N31 N32A 1.169(19)
N31 N32B 1.222(10)
N32A N33A 1.08(2)
N32B N33B 1.154(13)
N41 N42B 1.054(19)
N41 N42A 1.248(9)
N42A N43A 1.132(10)
N42B N43B 1.22(3)
N51 N52 1.187(7)
N52 N53 1.140(8)
N1 C1 1.470(8)
N1 C3 1.503(8)
N1 C5 1.524(8)
C1 C2 1.535(8)
C1 H1A 0.9900
C1 H1B 0.9900
C2 O5 1.394(7)
C2 H2A 0.9900
C2 H2B 0.9900
C3 C4 1.448(9)
C3 H3A 0.9900
C3 H3B 0.9900
C4 O6 1.400(7)
C4 H4A 0.9900
C4 H4B 0.9900
C5 C8 1.483(11)
C5 C6 1.523(9)
C5 C7 1.535(11)
C6 H6A 0.9800
C6 H6B 0.9800
C6 H6C 0.9800
C7 H7A 0.9800
C7 H7B 0.9800
C7 H7C 0.9800
C8 H8A 0.9800
C8 H8B 0.9800
C8 H8C 0.9800
N2 C9 1.485(8)
N2 C11 1.487(8)
N2 C13 1.499(8)
C9 C10 1.503(9)
C9 H9A 0.9900
C9 H9B 0.9900
C10 O7 1.421(7)
C10 H10A 0.9900
C10 H10B 0.9900
C11 C12 1.534(8)
C11 H11A 0.9900
C11 H11B 0.9900
C12 O8 1.429(7)
C12 H12A 0.9900
C12 H12B 0.9900
C13 C14 1.510(10)
C13 C15 1.515(10)
C13 C16 1.523(11)
C14 H14A 0.9800
C14 H14B 0.9800
C14 H14C 0.9800
C15 H15A 0.9800
C15 H15B 0.9800
C15 H15C 0.9800
C16 H16A 0.9800
C16 H16B 0.9800
C16 H16C 0.9800
N3 C17 1.485(7)
N3 C19 1.488(7)
N3 C21 1.519(7)
C17 C18 1.517(8)
C17 H17A 0.9900
C17 H17B 0.9900
C18 O9 1.419(6)
C18 H18A 0.9900
C18 H18B 0.9900
C19 C20 1.525(8)
C19 H19A 0.9900
C19 H19B 0.9900
C20 O10 1.405(7)
C20 H20A 0.9900
C20 H20B 0.9900
C21 C24 1.511(9)
C21 C22 1.526(9)
C21 C23 1.535(9)
C22 H22A 0.9800
C22 H22B 0.9800
C22 H22C 0.9800
C23 H23A 0.9800
C23 H23B 0.9800
C23 H23C 0.9800
C24 H24A 0.9800
C24 H24B 0.9800
C24 H24C 0.9800
N4 C25 1.467(9)
N4 C27 1.501(8)
N4 C29 1.510(8)
C25 C26 1.494(9)
C25 H25A 0.9900
C25 H25B 0.9900
C26 O11 1.381(7)
C26 H26A 0.9900
C26 H26B 0.9900
C27 C28 1.482(8)
C27 H27A 0.9900
C27 H27B 0.9900
C28 O12 1.413(7)
C28 H28A 0.9900
C28 H28B 0.9900
C29 C30 1.512(12)
C29 C31 1.527(10)
C29 C32 1.532(10)
C30 H30A 0.9800
C30 H30B 0.9800
C30 H30C 0.9800
C31 H31A 0.9800
C31 H31B 0.9800
C31 H31C 0.9800
C32 H32A 0.9800
C32 H32B 0.9800
C32 H32C 0.9800
O13 C33 1.278(7)
O14 C33 1.250(7)
C33 C34 1.527(8)
C34 C37 1.521(10)
C34 C35 1.524(8)
C34 C36 1.527(10)
C35 H35A 0.9800
C35 H35B 0.9800
C35 H35C 0.9800
C36 H36A 0.9800
C36 H36B 0.9800
C36 H36C 0.9800
C37 H37A 0.9800
C37 H37B 0.9800
C37 H37C 0.9800
O15 C38 1.294(7)
O16 C38 1.242(7)
C38 C39 1.539(9)
C39 C42 1.506(11)
C39 C40 1.524(9)
C39 C41 1.535(11)
C40 H40A 0.9800
C40 H40B 0.9800
C40 H40C 0.9800
C41 H41A 0.9800
C41 H41B 0.9800
C41 H41C 0.9800
C42 H42A 0.9800
C42 H42B 0.9800
C42 H42C 0.9800
O17 C43 1.289(7)
O18 C43 1.251(7)
C43 C44 1.526(9)
C44 C47 1.494(12)
C44 C46 1.513(10)
C44 C45 1.514(10)
C45 H45A 0.9800
C45 H45B 0.9800
C45 H45C 0.9800
C46 H46A 0.9800
C46 H46B 0.9800
C46 H46C 0.9800
C47 H47A 0.9800
C47 H47B 0.9800
C47 H47C 0.9800
O19 C48 1.275(7)
O20 C48 1.239(6)
C48 C49 1.542(8)
C49 C51 1.513(9)
C49 C50 1.523(8)
C49 C52 1.527(9)
C50 H50A 0.9800
C50 H50B 0.9800
C50 H50C 0.9800
C51 H51A 0.9800
C51 H51B 0.9800
C51 H51C 0.9800
C52 H52A 0.9800
C52 H52B 0.9800
C52 H52C 0.9800
O21 C53 1.288(7)
O22 C53 1.258(7)
C53 C54 1.525(8)
C54 C57 1.530(8)
C54 C55 1.530(8)
C54 C56 1.549(9)
C55 H55A 0.9800
C55 H55B 0.9800
C55 H55C 0.9800
C56 H56A 0.9800
C56 H56B 0.9800
C56 H56C 0.9800
C57 H57A 0.9800
C57 H57B 0.9800
C57 H57C 0.9800
O23 C58 1.285(7)
O24 C58 1.251(7)
C58 C59 1.536(9)
C59 C62 1.495(10)
C59 C60 1.495(9)
C59 C61 1.553(11)
C60 H60A 0.9800
C60 H60B 0.9800
C60 H60C 0.9800
C61 H61A 0.9800
C61 H61B 0.9800
C61 H61C 0.9800
C62 H62A 0.9800
C62 H62B 0.9800
C62 H62C 0.9800
O25 C63 1.281(7)
O26 C63 1.245(7)
C63 C64 1.543(8)
C64 C67B 1.474(16)
C64 C65A 1.511(15)
C64 C66A 1.552(16)
C64 C66B 1.566(14)
C64 C67A 1.570(14)
C64 C65B 1.570(16)
C65A H65A 0.9800
C65A H65B 0.9800
C65A H65C 0.9800
C66A H66A 0.9800
C66A H66B 0.9800
C66A H66C 0.9800
C67A H67A 0.9800
C67A H67B 0.9800
C67A H67C 0.9800
C65B H65D 0.9800
C65B H65E 0.9800
C65B H65F 0.9800
C66B H66D 0.9800
C66B H66E 0.9800
C66B H66F 0.9800
C67B H67D 0.9800
C67B H67E 0.9800
C67B H67F 0.9800
O27 C68 1.269(7)
O28 C68 1.255(7)
C68 C69 1.534(9)
C69 C72 1.522(9)
C69 C71 1.524(8)
C69 C70 1.531(9)
C70 H70A 0.9800
C70 H70B 0.9800
C70 H70C 0.9800
C71 H71A 0.9800
C71 H71B 0.9800
C71 H71C 0.9800
C72 H72A 0.9800
C72 H72B 0.9800
C72 H72C 0.9800
Dy5 O32 2.349(4)
Dy5 O29 2.352(4)
Dy5 O40 2.353(4)
Dy5 O33 2.365(4)
Dy5 O42 2.370(4)
Dy5 O56 2.379(4)
Dy5 N91 2.456(5)
Dy5 N61 2.463(5)
Dy6 O34 2.322(4)
Dy6 O35 2.328(4)
Dy6 O30 2.334(4)
Dy6 O29 2.338(4)
Dy6 O44 2.377(4)
Dy6 O46 2.400(4)
Dy6 N71 2.465(5)
Dy6 N61 2.486(5)
Dy7 O31 2.332(4)
Dy7 O30 2.342(4)
Dy7 O37 2.349(4)
Dy7 O48 2.364(4)
Dy7 O50 2.367(4)
Dy7 O36 2.369(4)
Dy7 N71 2.462(5)
Dy7 N81 2.497(4)
Dy7 H30 2.50(6)
Dy8 O52 2.335(4)
Dy8 O32 2.344(4)
Dy8 O31 2.358(4)
Dy8 O39 2.359(4)
Dy8 O38 2.370(4)
Dy8 O54 2.374(4)
Dy8 N91 2.479(5)
Dy8 N81 2.484(5)
Mn5 O34 1.913(4)
Mn5 O33 1.915(4)
Mn5 O43 1.943(5)
Mn5 O41 1.954(4)
Mn5 O29 2.164(4)
Mn5 N5 2.396(6)
Mn6 O36 1.901(4)
Mn6 O35 1.903(4)
Mn6 O45 1.940(4)
Mn6 O47 1.950(4)
Mn6 O30 2.161(4)
Mn6 N6 2.473(5)
Mn7 O38 1.905(4)
Mn7 O37 1.906(4)
Mn7 O51 1.933(4)
Mn7 O49 1.961(4)
Mn7 O31 2.166(4)
Mn7 N7 2.452(5)
Mn8 O39 1.900(4)
Mn8 O40 1.909(4)
Mn8 O55 1.939(4)
Mn8 O53 1.949(4)
Mn8 O32 2.167(4)
Mn8 N8 2.460(5)
O29 H29 0.85(3)
O30 H30 0.83(3)
O31 H31 0.83(3)
O32 H32 0.86(3)
N61 N62 1.170(7)
N62 N63 1.139(9)
N71 N72B 1.158(14)
N71 N72A 1.253(12)
N72A N73A 1.132(15)
N72B N73B 1.113(18)
N81 N82B 1.13(2)
N81 N82A 1.230(8)
N82A N83A 1.144(10)
N82B N83B 1.05(3)
N91 N92A 1.212(12)
N91 N92B 1.218(13)
N92A N93A 1.112(16)
N92B N93B 1.100(17)
N5 C75A 1.404(14)
N5 C73B 1.442(17)
N5 C77 1.503(8)
N5 C73A 1.568(15)
N5 C75B 1.577(15)
C73A C74A 1.51(2)
C73A H73A 0.9900
C73A H73B 0.9900
C74A O33 1.420(15)
C74A H74A 0.9900
C74A H74B 0.9900
C73B C74B 1.54(2)
C73B H73C 0.9900
C73B H73D 0.9900
C74B O33 1.388(14)
C74B H74C 0.9900
C74B H74D 0.9900
C75A C76A 1.48(2)
C75A H75A 0.9900
C75A H75B 0.9900
C76A O34 1.503(19)
C76A H76A 0.9900
C76A H76B 0.9900
C75B C76B 1.431(17)
C75B H75C 0.9900
C75B H75D 0.9900
C76B O34 1.349(12)
C76B H76C 0.9900
C76B H76D 0.9900
C77 C80 1.521(10)
C77 C79 1.531(10)
C77 C78 1.534(11)
C78 H78A 0.9800
C78 H78B 0.9800
C78 H78C 0.9800
C79 H79A 0.9800
C79 H79B 0.9800
C79 H79C 0.9800
C80 H80A 0.9800
C80 H80B 0.9800
C80 H80C 0.9800
N6 C81 1.475(8)
N6 C83 1.486(8)
N6 C85 1.514(8)
C81 C82B 1.462(18)
C81 C82A 1.499(11)
C81 H81A 0.9900
C81 H81B 0.9900
C82A O35 1.394(10)
C82A H82A 0.9900
C82A H82B 0.9900
C82B O35 1.409(17)
C82B H82C 0.9900
C82B H82D 0.9900
C83 C84A 1.488(11)
C83 C84B 1.503(17)
C83 H83A 0.9900
C83 H83B 0.9900
C84A O36 1.412(10)
C84A H84A 0.9900
C84A H84B 0.9900
C84B O36 1.356(16)
C84B H84C 0.9900
C84B H84D 0.9900
C85 C87 1.510(11)
C85 C88 1.513(11)
C85 C86 1.527(9)
C86 H86A 0.9800
C86 H86B 0.9800
C86 H86C 0.9800
C87 H87A 0.9800
C87 H87B 0.9800
C87 H87C 0.9800
C88 H88A 0.9800
C88 H88B 0.9800
C88 H88C 0.9800
N7 C91 1.465(7)
N7 C89 1.493(8)
N7 C93 1.494(8)
C89 C90 1.433(9)
C89 H89A 0.9900
C89 H89B 0.9900
C90 O37 1.405(7)
C90 H90A 0.9900
C90 H90B 0.9900
C91 C92 1.512(8)
C91 H91A 0.9900
C91 H91B 0.9900
C92 O38 1.426(7)
C92 H92A 0.9900
C92 H92B 0.9900
C93 C95 1.476(11)
C93 C94 1.539(10)
C93 C96 1.566(12)
C94 H94A 0.9800
C94 H94B 0.9800
C94 H94C 0.9800
C95 H95A 0.9800
C95 H95B 0.9800
C95 H95C 0.9800
C96 H96A 0.9800
C96 H96B 0.9800
C96 H96C 0.9800
N8 C99 1.479(8)
N8 C97 1.482(8)
N8 C101 1.538(8)
C97 C98 1.528(8)
C97 H97A 0.9900
C97 H97B 0.9900
C98 O39 1.415(7)
C98 H98A 0.9900
C98 H98B 0.9900
C99 C100 1.500(9)
C99 H99A 0.9900
C99 H99B 0.9900
C100 O40 1.433(6)
C100 H10C 0.9900
C100 H10D 0.9900
C101 C104 1.507(10)
C101 C102 1.517(9)
C101 C103 1.520(9)
C102 H10E 0.9800
C102 H10F 0.9800
C102 H10G 0.9800
C103 H10H 0.9800
C103 H10I 0.9800
C103 H10J 0.9800
C104 H10K 0.9800
C104 H10L 0.9800
C104 H10M 0.9800
O41 C105 1.271(8)
O42 C105 1.256(8)
C105 C106 1.540(10)
C106 C109 1.496(11)
C106 C107 1.511(11)
C106 C108 1.594(12)
C107 H10N 0.9800
C107 H10O 0.9800
C107 H10P 0.9800
C108 H10Q 0.9800
C108 H10R 0.9800
C108 H10S 0.9800
C109 H10T 0.9800
C109 H10U 0.9800
C109 H10V 0.9800
O43 C110 1.279(7)
O44 C110 1.261(7)
C110 C111 1.545(10)
C111 C413 1.34(3)
C111 C112 1.485(14)
C111 C114 1.527(13)
C111 C412 1.59(2)
C111 C113 1.619(15)
C111 C414 1.62(3)
C112 H11L 0.9800
C112 H11M 0.9800
C112 H11N 0.9800
C113 H11O 0.9800
C113 H11P 0.9800
C113 H11Q 0.9800
C114 H11R 0.9800
C114 H11S 0.9800
C114 H11T 0.9800
C412 H41M 0.9800
C412 H41N 0.9800
C412 H41O 0.9800
C413 H41S 0.9800
C413 H41T 0.9800
C413 H41U 0.9800
C414 H41P 0.9800
C414 H41Q 0.9800
C414 H41R 0.9800
O45 C115 1.288(7)
O46 C115 1.255(7)
C115 C116 1.549(9)
C116 C418 1.48(3)
C116 C117 1.496(13)
C116 C419 1.53(2)
C116 C119 1.533(13)
C116 C417 1.53(3)
C116 C118 1.547(14)
C117 H11C 0.9800
C117 H11D 0.9800
C117 H11E 0.9800
C118 H11F 0.9800
C118 H11G 0.9800
C118 H11H 0.9800
C119 H11I 0.9800
C119 H11J 0.9800
C119 H11K 0.9800
C417 H41D 0.9800
C417 H41E 0.9800
C417 H41F 0.9800
C418 H41G 0.9800
C418 H41H 0.9800
C418 H41I 0.9800
C419 H41J 0.9800
C419 H41K 0.9800
C419 H41L 0.9800
O47 C120 1.290(7)
O48 C120 1.240(7)
C120 C121 1.532(8)
C121 C124 1.488(10)
C121 C122 1.514(9)
C121 C123 1.517(10)
C122 H12C 0.9800
C122 H12D 0.9800
C122 H12E 0.9800
C123 H12F 0.9800
C123 H12G 0.9800
C123 H12H 0.9800
C124 H12I 0.9800
C124 H12J 0.9800
C124 H12K 0.9800
O49 C125 1.286(7)
O50 C125 1.241(7)
C125 C126 1.554(9)
C126 C427 1.35(3)
C126 C429 1.46(3)
C126 C128 1.488(12)
C126 C129 1.506(11)
C126 C428 1.612(18)
C126 C127 1.634(13)
C127 H12L 0.9800
C127 H12M 0.9800
C127 H12N 0.9800
C128 H12O 0.9800
C128 H12P 0.9800
C128 H12Q 0.9800
C129 H12R 0.9800
C129 H12S 0.9800
C129 H12T 0.9800
C427 H42D 0.9800
C427 H42E 0.9800
C427 H42F 0.9800
C428 H42G 0.9800
C428 H42H 0.9800
C428 H42I 0.9800
C429 H42J 0.9800
C429 H42K 0.9800
C429 H42L 0.9800
O51 C130 1.289(6)
O52 C130 1.253(7)
C130 C131 1.528(8)
C131 C132 1.525(8)
C131 C133 1.531(8)
C131 C134 1.544(8)
C132 H13A 0.9800
C132 H13B 0.9800
C132 H13C 0.9800
C133 H13D 0.9800
C133 H13E 0.9800
C133 H13F 0.9800
C134 H13G 0.9800
C134 H13H 0.9800
C134 H13I 0.9800
O53 C135 1.286(7)
O54 C135 1.260(6)
C135 C136 1.522(8)
C136 C138 1.511(9)
C136 C137 1.526(8)
C136 C139 1.533(9)
C137 H13J 0.9800
C137 H13K 0.9800
C137 H13L 0.9800
C138 H13M 0.9800
C138 H13N 0.9800
C138 H13O 0.9800
C139 H13P 0.9800
C139 H13Q 0.9800
C139 H13R 0.9800
O55 C140 1.294(7)
O56 C140 1.252(7)
C140 C141 1.540(9)
C141 C144 1.518(8)
C141 C143 1.529(9)
C141 C142 1.548(9)
C142 H14D 0.9800
C142 H14E 0.9800
C142 H14F 0.9800
C143 H14G 0.9800
C143 H14H 0.9800
C143 H14I 0.9800
C144 H14J 0.9800
C144 H14K 0.9800
C144 H14L 0.9800
Dy9 O68 2.343(4)
Dy9 O62 2.346(4)
Dy9 O60 2.353(4)
Dy9 O57 2.356(4)
Dy9 O70 2.358(4)
Dy9 O84 2.382(4)
Dy9 N131 2.459(4)
Dy9 N101 2.462(4)
Dy10 O57 2.322(4)
Dy10 O58 2.329(4)
Dy10 O61 2.352(4)
Dy10 O74 2.374(4)
Dy10 O64 2.377(4)
Dy10 O72 2.385(4)
Dy10 N111 2.474(4)
Dy10 N101 2.496(4)
Dy11 O63 2.324(4)
Dy11 O58 2.335(4)
Dy11 O59 2.340(4)
Dy11 O65 2.350(4)
Dy11 O78 2.360(4)
Dy11 O76 2.383(4)
Dy11 N121 2.483(4)
Dy11 N111 2.488(4)
Dy12 O60 2.331(4)
Dy12 O66 2.356(4)
Dy12 O59 2.366(4)
Dy12 O80 2.375(4)
Dy12 O82 2.382(4)
Dy12 O67 2.387(4)
Dy12 N131 2.441(5)
Dy12 N121 2.468(5)
Mn9 O62 1.899(4)
Mn9 O61 1.901(4)
Mn9 O69 1.944(4)
Mn9 O71 1.951(4)
Mn9 O57 2.165(4)
Mn9 N9 2.482(4)
Mn10 O64 1.900(4)
Mn10 O63 1.911(4)
Mn10 O73 1.939(4)
Mn10 O75 1.941(4)
Mn10 O58 2.167(4)
Mn10 N10 2.458(5)
Mn11 O65 1.901(4)
Mn11 O66 1.915(4)
Mn11 O79 1.944(4)
Mn11 O77 1.948(4)
Mn11 O59 2.152(4)
Mn11 N11 2.444(5)
Mn12 O68 1.891(4)
Mn12 O67 1.904(4)
Mn12 O83 1.946(4)
Mn12 O81 1.950(4)
Mn12 O60 2.171(4)
Mn12 N12 2.486(6)
O57 H57 0.78(3)
O58 H58 0.75(3)
O59 H59 0.84(3)
O60 H60 0.82(3)
N101 N102 1.213(7)
N102 N103 1.153(7)
N111 N112 1.223(7)
N112 N113 1.165(7)
N121 N122 1.189(7)
N122 N123 1.137(9)
N131 N132 1.197(7)
N132 N133 1.118(8)
N9 C147 1.484(8)
N9 C145 1.491(8)
N9 C149 1.514(7)
C145 C146 1.483(8)
C145 H14M 0.9900
C145 H14N 0.9900
C146 O61 1.424(7)
C146 H14O 0.9900
C146 H14P 0.9900
C147 C148 1.521(9)
C147 H14Q 0.9900
C147 H14R 0.9900
C148 O62 1.396(7)
C148 H14S 0.9900
C148 H14T 0.9900
C149 C152 1.529(9)
C149 C151 1.537(9)
C149 C150 1.545(8)
C150 H15D 0.9800
C150 H15E 0.9800
C150 H15F 0.9800
C151 H15G 0.9800
C151 H15H 0.9800
C151 H15I 0.9800
C152 H15J 0.9800
C152 H15K 0.9800
C152 H15L 0.9800
N10 C155 1.483(7)
N10 C153 1.491(7)
N10 C157 1.516(7)
C153 C154 1.511(8)
C153 H15M 0.9900
C153 H15N 0.9900
C154 O63 1.432(7)
C154 H15O 0.9900
C154 H15P 0.9900
C155 C156 1.510(8)
C155 H15Q 0.9900
C155 H15R 0.9900
C156 O64 1.428(6)
C156 H15S 0.9900
C156 H15T 0.9900
C157 C158 1.528(8)
C157 C160 1.530(8)
C157 C159 1.537(8)
C158 H15U 0.9800
C158 H15V 0.9800
C158 H15W 0.9800
C159 H15X 0.9800
C159 H15Y 0.9800
C159 H15Z 0.9800
C160 H16D 0.9800
C160 H16E 0.9800
C160 H16F 0.9800
N11 C163 1.482(8)
N11 C161 1.494(8)
N11 C165 1.513(8)
C161 C162 1.438(12)
C161 C462 1.569(17)
C161 H16G 0.9900
C161 H16H 0.9900
C162 O65 1.395(11)
C162 H16I 0.9900
C162 H16J 0.9900
C462 O65 1.347(17)
C462 H46D 0.9900
C462 H46E 0.9900
C163 C464 1.502(17)
C163 C164 1.531(12)
C163 H16K 0.9900
C163 H16L 0.9900
C164 O66 1.411(11)
C164 H16M 0.9900
C164 H16N 0.9900
C464 O66 1.380(17)
C464 H46F 0.9900
C464 H46G 0.9900
C165 C167 1.511(12)
C165 C168 1.526(11)
C165 C166 1.536(10)
C166 H16O 0.9800
C166 H16P 0.9800
C166 H16Q 0.9800
C167 H16R 0.9800
C167 H16S 0.9800
C167 H16T 0.9800
C168 H16U 0.9800
C168 H16V 0.9800
C168 H16W 0.9800
N12 C171 1.480(9)
N12 C169 1.497(8)
N12 C173 1.530(9)
C169 C170 1.520(9)
C169 H161 0.9900
C169 H162 0.9900
C170 O67 1.416(8)
C170 H17C 0.9900
C170 H17D 0.9900
C171 C172 1.519(9)
C171 H17E 0.9900
C171 H17F 0.9900
C172 O68 1.409(7)
C172 H17G 0.9900
C172 H17H 0.9900
C173 C174 1.507(12)
C173 C176 1.536(10)
C173 C175 1.545(11)
C174 H17I 0.9800
C174 H17J 0.9800
C174 H17K 0.9800
C175 H17L 0.9800
C175 H17M 0.9800
C175 H17N 0.9800
C176 H17O 0.9800
C176 H17P 0.9800
C176 H17Q 0.9800
O69 C177 1.292(7)
O70 C177 1.244(7)
C177 C178 1.522(9)
C178 C180 1.37(2)
C178 C481 1.431(17)
C178 C479 1.461(19)
C178 C179 1.561(15)
C178 C480 1.666(17)
C178 C181 1.70(2)
C179 H17R 0.9800
C179 H17S 0.9800
C179 H17T 0.9800
C180 H18C 0.9800
C180 H18D 0.9800
C180 H18E 0.9800
C181 H18F 0.9800
C181 H18G 0.9800
C181 H18H 0.9800
C479 H47D 0.9800
C479 H47E 0.9800
C479 H47F 0.9800
C480 H48A 0.9800
C480 H48B 0.9800
C480 H48C 0.9800
C481 H48D 0.9800
C481 H48E 0.9800
C481 H48F 0.9800
O71 C182 1.294(7)
O72 C182 1.247(7)
C182 C183 1.533(8)
C183 C185 1.513(9)
C183 C186 1.516(8)
C183 C184 1.530(9)
C184 H18I 0.9800
C184 H18J 0.9800
C184 H18K 0.9800
C185 H18L 0.9800
C185 H18M 0.9800
C185 H18N 0.9800
C186 H18O 0.9800
C186 H18P 0.9800
C186 H18Q 0.9800
O73 C187 1.287(7)
O74 C187 1.244(7)
C187 C188 1.525(8)
C188 C190 1.520(8)
C188 C191 1.520(9)
C188 C189 1.547(8)
C189 H18R 0.9800
C189 H18S 0.9800
C189 H18T 0.9800
C190 H19C 0.9800
C190 H19D 0.9800
C190 H19E 0.9800
C191 H19F 0.9800
C191 H19G 0.9800
C191 H19H 0.9800
O75 C192 1.299(7)
O76 C192 1.242(7)
C192 C193 1.528(8)
C193 C495 1.43(4)
C193 C494 1.48(4)
C193 C194 1.511(11)
C193 C195 1.525(10)
C193 C196 1.554(10)
C193 C496 1.66(5)
C194 H19I 0.9800
C194 H19J 0.9800
C194 H19K 0.9800
C195 H19L 0.9800
C195 H19M 0.9800
C195 H19N 0.9800
C196 H19O 0.9800
C196 H19P 0.9800
C196 H19Q 0.9800
C494 H49A 0.9800
C494 H49B 0.9800
C494 H49C 0.9800
C495 H49D 0.9800
C495 H49E 0.9800
C495 H49F 0.9800
C496 H49G 0.9800
C496 H49H 0.9800
C496 H49I 0.9800
O77 C197 1.300(7)
O78 C197 1.244(6)
C197 C198 1.538(8)
C198 C199 1.498(10)
C198 C201 1.511(10)
C198 C200 1.524(11)
C199 H19R 0.9800
C199 H19S 0.9800
C199 H19T 0.9800
C200 H20C 0.9800
C200 H20D 0.9800
C200 H20E 0.9800
C201 H20F 0.9800
C201 H20G 0.9800
C201 H20H 0.9800
O79 C202 1.267(8)
O80 C202 1.247(7)
C202 C203 1.531(9)
C203 C205 1.409(12)
C203 C504 1.45(2)
C203 C204 1.544(12)
C203 C506 1.558(18)
C203 C206 1.638(12)
C203 C505 1.766(19)
C204 H20I 0.9800
C204 H20J 0.9800
C204 H20K 0.9800
C205 H20L 0.9800
C205 H20M 0.9800
C205 H20N 0.9800
C206 H20O 0.9800
C206 H20P 0.9800
C206 H20Q 0.9800
C504 H50D 0.9800
C504 H50E 0.9800
C504 H50F 0.9800
C505 H50G 0.9800
C505 H50H 0.9800
C505 H50I 0.9800
C506 H50J 0.9800
C506 H50K 0.9800
C506 H50L 0.9800
O81 C207 1.277(8)
O82 C207 1.265(7)
C207 C208 1.535(9)
C208 C509 1.43(3)
C208 C511 1.45(4)
C208 C210 1.509(15)
C208 C211 1.514(15)
C208 C510 1.614(16)
C208 C209 1.617(15)
C209 H20R 0.9800
C209 H20S 0.9800
C209 H20T 0.9800
C210 H21J 0.9800
C210 H21K 0.9800
C210 H21L 0.9800
C211 H21M 0.9800
C211 H21N 0.9800
C211 H21O 0.9800
C509 H50M 0.9800
C509 H50N 0.9800
C509 H50O 0.9800
C510 H51D 0.9800
C510 H51E 0.9800
C510 H51F 0.9800
C511 H51G 0.9800
C511 H51H 0.9800
C511 H51I 0.9800
O83 C212 1.290(7)
O84 C212 1.256(7)
C212 C213 1.522(8)
C213 C214 1.512(9)
C213 C215 1.523(9)
C213 C216 1.540(11)
C214 H21A 0.9800
C214 H21B 0.9800
C214 H21C 0.9800
C215 H21D 0.9800
C215 H21E 0.9800
C215 H21F 0.9800
C216 H21G 0.9800
C216 H21H 0.9800
C216 H21I 0.9800
N611 C611 1.129(9)
C611 C612 1.431(10)
C612 H61D 0.9800
C612 H61E 0.9800
C612 H61F 0.9800
N621 C621 1.169(15)
C621 C622 1.501(16)
C622 H62D 0.9800
C622 H62E 0.9800
C622 H62F 0.9800
N631 C631 1.191(14)
C631 C632 1.436(16)
C632 H63A 0.9800
C632 H63B 0.9800
C632 H63C 0.9800
N641 C641 1.147(13)
C641 C642 1.464(15)
C642 H64A 0.9800
C642 H64B 0.9800
C642 H64C 0.9800
N651 C651 1.224(19)
C651 C653 1.47(3)
C651 C652 1.594(18)

loop_
_geom_hbond_atom_site_label_D
_geom_hbond_atom_site_label_H
_geom_hbond_atom_site_label_A
_geom_hbond_distance_DH
_geom_hbond_distance_HA
_geom_hbond_distance_DA
_geom_hbond_angle_DHA
O1 H1 N32A 0.90(3) 2.54(5) 3.074(18) 119(4)
O2 H2 N22A 0.85(3) 2.56(5) 3.051(9) 117(4)
O3 H3 N32A 0.86(3) 2.52(5) 3.095(18) 125(5)
O4 H4 N22A 0.84(3) 2.50(5) 3.072(9) 126(5)
O29 H29 N72B 0.85(3) 2.56(6) 3.015(14) 115(5)
O29 H29 N92B 0.85(3) 2.45(5) 3.048(13) 128(5)
O30 H30 N82B 0.83(3) 2.34(4) 3.10(2) 154(6)
O31 H31 N72B 0.83(3) 2.69(6) 3.086(14) 111(5)
O31 H31 N92B 0.83(3) 2.63(6) 3.101(13) 117(5)
O32 H32 N82B 0.86(3) 2.58(6) 3.02(2) 114(5)
O57 H57 N132 0.78(3) 2.61(6) 3.002(7) 113(5)
O58 H58 N122 0.75(3) 2.60(5) 3.104(8) 127(5)
O59 H59 N132 0.84(3) 2.39(5) 3.039(8) 134(5)
O60 H60 N122 0.82(3) 2.49(5) 3.038(8) 125(5)

loop_
_platon_squeeze_void_nr
_platon_squeeze_void_average_x
_platon_squeeze_void_average_y
_platon_squeeze_void_average_z
_platon_squeeze_void_volume
_platon_squeeze_void_count_electrons
1 0.059 0.067 0.632 7.3 -0.3
2 0.095 0.333 0.632 7.3 -0.5
3 0.122 0.463 0.740 17.4 0.8
4 0.263 0.358 0.266 42.3 6.3
5 0.270 0.508 0.379 9.9 0.8
6 0.278 1.006 0.441 14.7 0.9
7 0.500 1.000 0.000 422.9 94.3
8 0.355 0.467 0.535 19.5 0.1
9 0.333 0.717 0.902 7.0 -0.1
10 0.436 0.775 0.731 26.5 -0.5
11 0.438 0.323 0.930 5.9 0.0
12 0.564 0.225 0.269 26.5 -0.5
13 0.562 0.677 0.070 5.4 -0.1
14 0.645 0.533 0.465 19.5 0.3
15 0.667 0.283 0.098 7.1 0.0
16 0.737 0.642 0.734 42.3 5.5
17 0.722 0.994 0.559 14.7 1.0
18 0.730 0.492 0.621 9.8 0.7
19 0.877 0.537 0.259 17.4 0.7
20 0.905 0.667 0.368 7.3 -0.5
21 0.940 0.933 0.368 7.3 0.0
